data_7012975
loop_
_publ_author_name
'Khimyak, Tetyana'
'Johnson, Brian F. G.'
'Hermans, Sophie'
'Bond, Andrew D.'

_publ_section_title
;
 The synthesis and characterisation of the cluster dianion
 [PtRu5C(CO)15]2? and its reactions with Au and Pt cationic fragments
 produced in situ
;
_journal_issue 13
_journal_name_full 'Dalton Transactions'
_journal_page_first 2651
_journal_paper_doi 10.1039/b303178k
_journal_year 2003
_chemical_formula_moiety 'C71 H45 O16 P3 Pt4 Ru5, 0.75(C H2 Cl2)'
_chemical_formula_sum 'C71.75 H46.5 Cl1.5 O16 P3 Pt4 Ru5'
_chemical_formula_weight 2596.38
_space_group_IT_number 2
_symmetry_cell_setting triclinic
_symmetry_space_group_name_Hall '-P 1'
_symmetry_space_group_name_H-M 'P -1'
_atom_sites_solution_hydrogens geom
_atom_sites_solution_primary direct
_atom_sites_solution_secondary difmap
_cell_angle_alpha 83.243(1)
_cell_angle_beta 85.780(1)
_cell_angle_gamma 64.436(1)
_cell_formula_units_Z 4
_cell_length_a 13.2537(1)
_cell_length_b 13.9213(2)
_cell_length_c 44.3366(6)
_cell_measurement_reflns_used 107416
_cell_measurement_temperature 180(2)
_cell_measurement_theta_max 25.03
_cell_measurement_theta_min 1.00
_cell_volume 7326.02(17)
_computing_cell_refinement 'HKL Scalepack (Otwinowski & Minor 1997)'
_computing_data_collection 'Collect (Nonius B.V. 1998)'
_computing_data_reduction
;
HKL Denzo and Scalepack (Otwinowski & Minor 1997)
;
_computing_molecular_graphics 'XP (Sheldrick 1993)'
_computing_publication_material 'SHELXL-97 (Sheldrick 1997)'
_computing_structure_refinement 'SHELXL-97 (Sheldrick 1997)'
_computing_structure_solution 'SIR-92 (Altomare et al. 1994)'
_diffrn_ambient_temperature 180(2)
_diffrn_measured_fraction_theta_full 0.849
_diffrn_measured_fraction_theta_max 0.849
_diffrn_measurement_device_type 'Nonius Kappa CCD'
_diffrn_measurement_method 'Thin slice \w and \f scans'
_diffrn_radiation_monochromator graphite
_diffrn_radiation_source 'fine-focus sealed tube'
_diffrn_radiation_type MoK\a
_diffrn_radiation_wavelength 0.7107
_diffrn_reflns_av_R_equivalents 0.0534
_diffrn_reflns_av_sigmaI/netI 0.0769
_diffrn_reflns_limit_h_max 15
_diffrn_reflns_limit_h_min -15
_diffrn_reflns_limit_k_max 16
_diffrn_reflns_limit_k_min -16
_diffrn_reflns_limit_l_max 52
_diffrn_reflns_limit_l_min -50
_diffrn_reflns_number 48263
_diffrn_reflns_theta_full 24.99
_diffrn_reflns_theta_max 24.99
_diffrn_reflns_theta_min 3.52
_diffrn_standards_number 0
_exptl_absorpt_coefficient_mu 8.792
_exptl_absorpt_correction_T_max 0.348
_exptl_absorpt_correction_T_min 0.304
_exptl_absorpt_correction_type multi-scan
_exptl_absorpt_process_details 'Sortav Blessing (1995)'
_exptl_crystal_colour black
_exptl_crystal_density_diffrn 2.354
_exptl_crystal_density_method 'not measured'
_exptl_crystal_description block
_exptl_crystal_F_000 4830
_exptl_crystal_size_max 0.14
_exptl_crystal_size_mid 0.14
_exptl_crystal_size_min 0.12
_refine_diff_density_max 1.393
_refine_diff_density_min -1.186
_refine_diff_density_rms 0.192
_refine_ls_extinction_method none
_refine_ls_goodness_of_fit_ref 1.042
_refine_ls_hydrogen_treatment constr
_refine_ls_matrix_type fullcycle
_refine_ls_number_parameters 1833
_refine_ls_number_reflns 21911
_refine_ls_number_restraints 6
_refine_ls_restrained_S_all 1.042
_refine_ls_R_factor_all 0.0601
_refine_ls_R_factor_gt 0.0392
_refine_ls_shift/su_max 0.000
_refine_ls_shift/su_mean 0.000
_refine_ls_structure_factor_coef Fsqd
_refine_ls_weighting_details 'calc w=1/[\s^2^(Fo^2^)+(0.0244P)^2^+15.9715P] where P=(Fo^2^+2Fc^2^)/3'
_refine_ls_weighting_scheme calc
_refine_ls_wR_factor_gt 0.0762
_refine_ls_wR_factor_ref 0.0821
_reflns_number_gt 17020
_reflns_number_total 21911
_reflns_threshold_expression I>2\s(I)
_cod_data_source_file b303178k.txt
_cod_data_source_block compound_5
_cod_original_cell_volume 7326.02(15)
_cod_original_sg_symbol_H-M P-1
_cod_original_formula_sum 'C71.75 H46.50 Cl1.50 O16 P3 Pt4 Ru5'
_cod_database_code 7012975

loop_
_symmetry_equiv_pos_as_xyz
'x, y, z'
'-x, -y, -z'

loop_
_atom_site_label
_atom_site_type_symbol
_atom_site_fract_x
_atom_site_fract_y
_atom_site_fract_z
_atom_site_U_iso_or_equiv
_atom_site_adp_type
_atom_site_occupancy
_atom_site_symmetry_multiplicity
_atom_site_calc_flag
_atom_site_refinement_flags
_atom_site_disorder_assembly
_atom_site_disorder_group
Pt1A Pt 0.53697(3) -0.23407(3) 0.114024(8) 0.01932(9) Uani 1 1 d . . .
Pt2A Pt 0.56093(3) -0.12405(3) 0.158046(9) 0.02037(9) Uani 1 1 d . . .
Pt3A Pt 0.70216(3) -0.06862(3) 0.119434(9) 0.01937(9) Uani 1 1 d . . .
Pt4A Pt 0.65072(3) -0.15414(3) 0.071970(8) 0.01944(9) Uani 1 1 d . . .
Ru1A Ru 0.71065(5) -0.40835(6) 0.091932(18) 0.02188(19) Uani 1 1 d . . .
Ru2A Ru 0.75864(5) -0.28554(6) 0.130504(17) 0.01784(17) Uani 1 1 d . . .
Ru3A Ru 0.88647(5) -0.21997(6) 0.085983(18) 0.02085(18) Uani 1 1 d . . .
Ru4A Ru 0.81504(6) -0.31681(6) 0.040978(18) 0.02411(19) Uani 1 1 d . . .
Ru5A Ru 0.93126(5) -0.43807(6) 0.094485(19) 0.02315(19) Uani 1 1 d . . .
P1A P 0.38206(18) -0.23036(19) 0.09432(6) 0.0217(6) Uani 1 1 d . . .
P2A P 0.44393(19) -0.04926(19) 0.19795(6) 0.0232(6) Uani 1 1 d . . .
P3A P 0.66943(18) 0.10563(19) 0.10835(6) 0.0227(6) Uani 1 1 d . . .
O1A O 0.4449(5) -0.2693(5) 0.17430(17) 0.0373(19) Uani 1 1 d . . .
O2A O 0.7025(5) -0.0334(6) 0.18361(16) 0.0380(19) Uani 1 1 d . . .
O3A O 0.4707(5) 0.0618(5) 0.05299(17) 0.0392(19) Uani 1 1 d . . .
O4A O 0.6775(7) -0.1154(7) 0.0020(2) 0.069(3) Uani 1 1 d . . .
O5A O 0.6269(5) -0.5144(5) 0.05052(17) 0.043(2) Uani 1 1 d . . .
O6A O 0.6065(5) -0.4970(6) 0.14456(18) 0.045(2) Uani 1 1 d . . .
O7A O 0.8823(5) -0.6361(5) 0.10442(19) 0.049(2) Uani 1 1 d . . .
O8A O 0.9131(6) -0.2568(6) 0.17271(17) 0.046(2) Uani 1 1 d . . .
O9A O 0.7377(6) -0.4343(6) 0.18470(19) 0.047(2) Uani 1 1 d . . .
O10A O 0.9699(6) -0.1253(6) 0.03051(18) 0.047(2) Uani 1 1 d . . .
O11A O 0.9690(5) -0.1005(6) 0.12345(18) 0.044(2) Uani 1 1 d . . .
O12A O 1.1307(5) -0.3767(5) 0.08829(17) 0.0391(19) Uani 1 1 d . . .
O13A O 0.7593(6) -0.4454(7) -0.00034(18) 0.058(3) Uani 1 1 d . . .
O14A O 1.0174(6) -0.3431(6) 0.00023(17) 0.052(2) Uani 1 1 d . . .
O15A O 1.0564(6) -0.5594(6) 0.1520(2) 0.054(2) Uani 1 1 d . . .
O16A O 1.0824(6) -0.5886(6) 0.04914(18) 0.054(2) Uani 1 1 d . . .
C0A C 0.7806(6) -0.2973(7) 0.0864(2) 0.023(2) Uani 1 1 d . . .
C1A C 0.4858(7) -0.2263(8) 0.1565(2) 0.025(2) Uani 1 1 d . . .
C2A C 0.6655(7) -0.0566(8) 0.1634(2) 0.026(2) Uani 1 1 d . . .
C3A C 0.5364(7) -0.0200(8) 0.0607(2) 0.023(2) Uani 1 1 d . . .
C4A C 0.7122(10) -0.1790(10) 0.0217(3) 0.046(3) Uani 1 1 d . . .
C5A C 0.6595(7) -0.4721(7) 0.0652(2) 0.024(2) Uani 1 1 d . . .
C6A C 0.6415(7) -0.4582(8) 0.1250(3) 0.034(3) Uani 1 1 d . . .
C7A C 0.8516(7) -0.5436(8) 0.0990(2) 0.028(3) Uani 1 1 d . . .
C8A C 0.8540(7) -0.2621(8) 0.1562(2) 0.027(2) Uani 1 1 d . . .
C9A C 0.7386(7) -0.3749(8) 0.1644(3) 0.031(3) Uani 1 1 d . . .
C10A C 0.9363(7) -0.1611(8) 0.0509(3) 0.032(3) Uani 1 1 d . . .
C11A C 0.9307(7) -0.1428(8) 0.1109(2) 0.030(3) Uani 1 1 d . . .
C12A C 1.0342(7) -0.3497(7) 0.0895(2) 0.022(2) Uani 1 1 d . . .
C13A C 0.7797(8) -0.3987(9) 0.0158(3) 0.041(3) Uani 1 1 d . . .
C14A C 0.9415(8) -0.3333(8) 0.0151(3) 0.038(3) Uani 1 1 d . . .
C15A C 1.0103(8) -0.5143(8) 0.1311(3) 0.031(3) Uani 1 1 d . . .
C16A C 1.0252(7) -0.5294(8) 0.0656(2) 0.030(3) Uani 1 1 d . . .
C17A C 0.3204(7) -0.3060(7) 0.1201(2) 0.023(2) Uani 1 1 d . . .
C18A C 0.2294(7) -0.2522(8) 0.1389(2) 0.036(3) Uani 1 1 d . . .
H18A H 0.1967 -0.1763 0.1379 0.043 Uiso 1 1 calc R . .
C19A C 0.1870(8) -0.3084(9) 0.1589(2) 0.033(3) Uani 1 1 d . . .
H19A H 0.1230 -0.2715 0.1712 0.039 Uiso 1 1 calc R . .
C20A C 0.2365(8) -0.4187(9) 0.1614(2) 0.037(3) Uani 1 1 d . . .
H20A H 0.2101 -0.4578 0.1763 0.045 Uiso 1 1 calc R . .
C21A C 0.3247(8) -0.4721(8) 0.1420(2) 0.034(3) Uani 1 1 d . . .
H21A H 0.3544 -0.5478 0.1426 0.041 Uiso 1 1 calc R . .
C22A C 0.3697(7) -0.4175(8) 0.1221(2) 0.028(2) Uani 1 1 d . . .
H22A H 0.4335 -0.4549 0.1098 0.034 Uiso 1 1 calc R . .
C23A C 0.2707(7) -0.0986(8) 0.0866(2) 0.026(2) Uani 1 1 d . . .
C24A C 0.2853(8) -0.0085(8) 0.0899(3) 0.040(3) Uani 1 1 d . . .
H24A H 0.3511 -0.0155 0.0989 0.048 Uiso 1 1 calc R . .
C25A C 0.2054(8) 0.0928(8) 0.0801(3) 0.040(3) Uani 1 1 d . . .
H25A H 0.2194 0.1536 0.0814 0.048 Uiso 1 1 calc R . .
C26A C 0.1074(8) 0.1058(9) 0.0687(3) 0.049(3) Uani 1 1 d . . .
H26A H 0.0521 0.1755 0.0628 0.059 Uiso 1 1 calc R . .
C27A C 0.0885(8) 0.0170(8) 0.0657(3) 0.046(3) Uani 1 1 d . . .
H27A H 0.0197 0.0253 0.0581 0.055 Uiso 1 1 calc R . .
C28A C 0.1700(7) -0.0823(8) 0.0737(2) 0.033(3) Uani 1 1 d . . .
H28A H 0.1584 -0.1430 0.0704 0.040 Uiso 1 1 calc R . .
C29A C 0.4006(6) -0.2821(7) 0.0573(2) 0.024(2) Uani 1 1 d . . .
C30A C 0.4625(7) -0.2495(7) 0.0349(2) 0.021(2) Uani 1 1 d . . .
H30A H 0.4928 -0.2020 0.0391 0.025 Uiso 1 1 calc R . .
C31A C 0.4790(7) -0.2867(8) 0.0069(2) 0.035(3) Uani 1 1 d . . .
H31A H 0.5231 -0.2660 -0.0080 0.042 Uiso 1 1 calc R . .
C32A C 0.4343(8) -0.3521(8) -0.0004(2) 0.034(3) Uani 1 1 d . . .
H32A H 0.4445 -0.3751 -0.0202 0.041 Uiso 1 1 calc R . .
C33A C 0.3729(8) -0.3844(8) 0.0220(2) 0.033(3) Uani 1 1 d . . .
H33A H 0.3447 -0.4335 0.0179 0.040 Uiso 1 1 calc R . .
C34A C 0.3532(7) -0.3466(7) 0.0497(2) 0.026(2) Uani 1 1 d . . .
H34A H 0.3059 -0.3648 0.0641 0.031 Uiso 1 1 calc R . .
C35A C 0.4947(7) -0.1308(7) 0.2333(2) 0.025(2) Uani 1 1 d . . .
C36A C 0.5720(8) -0.2361(8) 0.2326(3) 0.038(3) Uani 1 1 d . . .
H36A H 0.6014 -0.2633 0.2136 0.046 Uiso 1 1 calc R . .
C37A C 0.6065(9) -0.3018(10) 0.2590(3) 0.057(4) Uani 1 1 d . . .
H37A H 0.6586 -0.3744 0.2582 0.068 Uiso 1 1 calc R . .
C38A C 0.5653(9) -0.2622(9) 0.2868(3) 0.057(3) Uani 1 1 d . . .
H38A H 0.5911 -0.3073 0.3051 0.068 Uiso 1 1 calc R . .
C39A C 0.4874(11) -0.1580(10) 0.2881(3) 0.073(4) Uani 1 1 d . . .
H39A H 0.4574 -0.1310 0.3071 0.087 Uiso 1 1 calc R . .
C40A C 0.4546(9) -0.0949(9) 0.2618(3) 0.053(3) Uani 1 1 d . . .
H40A H 0.4017 -0.0226 0.2628 0.063 Uiso 1 1 calc R . .
C41A C 0.3037(8) -0.0410(8) 0.1937(3) 0.032(3) Uani 1 1 d . . .
C42A C 0.2485(8) 0.0037(8) 0.1671(3) 0.038(3) Uani 1 1 d . . .
H42A H 0.2835 0.0301 0.1509 0.045 Uiso 1 1 calc R . .
C43A C 0.1428(8) 0.0110(8) 0.1634(2) 0.038(3) Uani 1 1 d . . .
H43A H 0.1033 0.0452 0.1453 0.046 Uiso 1 1 calc R . .
C44A C 0.0949(9) -0.0333(9) 0.1870(3) 0.056(4) Uani 1 1 d . . .
H44A H 0.0227 -0.0297 0.1847 0.067 Uiso 1 1 calc R . .
C45A C 0.1492(9) -0.0805(10) 0.2128(3) 0.052(3) Uani 1 1 d . . .
H45A H 0.1158 -0.1121 0.2281 0.062 Uiso 1 1 calc R . .
C46A C 0.2534(8) -0.0844(9) 0.2177(3) 0.043(3) Uani 1 1 d . . .
H46A H 0.2899 -0.1150 0.2364 0.051 Uiso 1 1 calc R . .
C47A C 0.4197(7) 0.0848(8) 0.2058(2) 0.027(2) Uani 1 1 d . . .
C48A C 0.3266(8) 0.1747(8) 0.1948(3) 0.040(3) Uani 1 1 d . . .
H48A H 0.2729 0.1673 0.1833 0.049 Uiso 1 1 calc R . .
C49A C 0.3130(10) 0.2756(9) 0.2008(3) 0.051(3) Uani 1 1 d . . .
H49A H 0.2496 0.3370 0.1932 0.061 Uiso 1 1 calc R . .
C50A C 0.3864(10) 0.2880(9) 0.2168(3) 0.051(4) Uani 1 1 d . . .
H50A H 0.3762 0.3577 0.2203 0.061 Uiso 1 1 calc R . .
C51A C 0.4772(10) 0.1999(10) 0.2283(3) 0.047(3) Uani 1 1 d . . .
H51A H 0.5289 0.2098 0.2399 0.057 Uiso 1 1 calc R . .
C52A C 0.4959(8) 0.0963(9) 0.2235(3) 0.040(3) Uani 1 1 d . . .
H52A H 0.5583 0.0358 0.2319 0.048 Uiso 1 1 calc R . .
C53A C 0.6995(7) 0.1660(7) 0.1384(2) 0.025(2) Uani 1 1 d . . .
C54A C 0.6164(8) 0.2352(8) 0.1563(2) 0.033(3) Uani 1 1 d . . .
H54A H 0.5407 0.2509 0.1529 0.040 Uiso 1 1 calc R . .
C55A C 0.6399(9) 0.2816(8) 0.1786(3) 0.043(3) Uani 1 1 d . . .
H55A H 0.5804 0.3316 0.1898 0.051 Uiso 1 1 calc R . .
C56A C 0.7481(9) 0.2568(9) 0.1849(3) 0.052(3) Uani 1 1 d . . .
H56A H 0.7643 0.2880 0.2007 0.062 Uiso 1 1 calc R . .
C57A C 0.8321(9) 0.1871(9) 0.1683(3) 0.060(4) Uani 1 1 d . . .
H57A H 0.9075 0.1675 0.1731 0.072 Uiso 1 1 calc R . .
C58A C 0.8093(8) 0.1438(9) 0.1444(3) 0.053(4) Uani 1 1 d . . .
H58A H 0.8690 0.0989 0.1321 0.063 Uiso 1 1 calc R . .
C59A C 0.7410(7) 0.1369(7) 0.0750(2) 0.027(2) Uani 1 1 d . . .
C60A C 0.7778(7) 0.2169(8) 0.0738(2) 0.034(3) Uani 1 1 d . . .
H60A H 0.7721 0.2520 0.0914 0.041 Uiso 1 1 calc R . .
C61A C 0.8234(8) 0.2458(8) 0.0465(3) 0.042(3) Uani 1 1 d . . .
H61A H 0.8491 0.3001 0.0455 0.051 Uiso 1 1 calc R . .
C62A C 0.8305(8) 0.1938(9) 0.0207(3) 0.047(3) Uani 1 1 d . . .
H62A H 0.8613 0.2128 0.0022 0.056 Uiso 1 1 calc R . .
C63A C 0.7932(8) 0.1154(9) 0.0221(3) 0.044(3) Uani 1 1 d . . .
H63A H 0.7983 0.0802 0.0045 0.053 Uiso 1 1 calc R . .
C64A C 0.7479(7) 0.0876(7) 0.0491(2) 0.033(3) Uani 1 1 d . . .
H64A H 0.7214 0.0339 0.0499 0.039 Uiso 1 1 calc R . .
C65A C 0.5229(7) 0.1937(7) 0.1013(2) 0.021(2) Uani 1 1 d . . .
C66A C 0.4396(7) 0.1726(8) 0.1179(2) 0.036(3) Uani 1 1 d . . .
H66A H 0.4591 0.1085 0.1310 0.043 Uiso 1 1 calc R . .
C67A C 0.3293(7) 0.2450(8) 0.1151(3) 0.043(3) Uani 1 1 d . . .
H67A H 0.2729 0.2305 0.1264 0.052 Uiso 1 1 calc R . .
C68A C 0.2993(8) 0.3392(9) 0.0960(3) 0.042(3) Uani 1 1 d . . .
H68A H 0.2231 0.3895 0.0945 0.051 Uiso 1 1 calc R . .
C69A C 0.3812(8) 0.3586(8) 0.0792(3) 0.044(3) Uani 1 1 d . . .
H69A H 0.3616 0.4214 0.0655 0.053 Uiso 1 1 calc R . .
C70A C 0.4909(7) 0.2872(8) 0.0823(3) 0.037(3) Uani 1 1 d . . .
H70A H 0.5468 0.3024 0.0709 0.044 Uiso 1 1 calc R . .
Pt1B Pt 0.29633(3) 0.39257(3) 0.394649(9) 0.02198(9) Uani 1 1 d . . .
Pt2B Pt 0.25771(3) 0.41244(3) 0.333892(9) 0.02302(9) Uani 1 1 d . . .
Pt3B Pt 0.18326(3) 0.25416(3) 0.343641(9) 0.02220(9) Uani 1 1 d . . .
Pt4B Pt 0.19554(3) 0.25631(3) 0.406301(9) 0.02218(9) Uani 1 1 d . . .
Ru1B Ru 0.45025(6) 0.20384(6) 0.424257(18) 0.02336(19) Uani 1 1 d . . .
Ru2B Ru 0.39644(5) 0.20575(6) 0.363130(17) 0.02002(18) Uani 1 1 d . . .
Ru3B Ru 0.30500(6) 0.05518(6) 0.377280(18) 0.02284(19) Uani 1 1 d . . .
Ru4B Ru 0.32485(6) 0.06913(6) 0.441853(19) 0.02574(19) Uani 1 1 d . . .
Ru5B Ru 0.51526(6) 0.00847(6) 0.400065(19) 0.02455(19) Uani 1 1 d . . .
P1B P 0.24896(19) 0.51202(19) 0.42978(6) 0.0261(6) Uani 1 1 d . . .
P2B P 0.2167(2) 0.5511(2) 0.29641(6) 0.0274(6) Uani 1 1 d . . .
P3B P 0.00730(19) 0.2924(2) 0.32900(6) 0.0260(6) Uani 1 1 d . . .
O1B O 0.3860(6) 0.5256(6) 0.35530(16) 0.0397(18) Uani 1 1 d . . .
O2B O 0.2498(5) 0.2996(6) 0.28126(16) 0.0379(18) Uani 1 1 d . . .
O3B O -0.0386(5) 0.4252(6) 0.41106(16) 0.043(2) Uani 1 1 d . . .
O4B O 0.0803(6) 0.1715(7) 0.4586(2) 0.073(3) Uani 1 1 d . . .
O5B O 0.4750(6) 0.2217(7) 0.49076(19) 0.055(2) Uani 1 1 d . . .
O6B O 0.5815(6) 0.3359(6) 0.40769(17) 0.044(2) Uani 1 1 d . . .
O7B O 0.6913(5) 0.0459(5) 0.43131(17) 0.042(2) Uani 1 1 d . . .
O8B O 0.5790(5) 0.2803(6) 0.34394(17) 0.045(2) Uani 1 1 d . . .
O9B O 0.4743(6) 0.0968(6) 0.30449(16) 0.047(2) Uani 1 1 d . . .
O10B O 0.2571(5) 0.0399(5) 0.31283(17) 0.0403(19) Uani 1 1 d . . .
O11B O 0.1789(6) -0.0772(6) 0.40000(19) 0.056(2) Uani 1 1 d . . .
O12B O 0.4869(5) -0.1563(5) 0.36264(16) 0.0385(19) Uani 1 1 d . . .
O13B O 0.3340(7) -0.1526(6) 0.45756(19) 0.058(2) Uani 1 1 d . . .
O14B O 0.3684(7) 0.0664(7) 0.50775(19) 0.060(2) Uani 1 1 d . . .
O15B O 0.6197(6) -0.1985(6) 0.44080(19) 0.052(2) Uani 1 1 d . . .
O16B O 0.7044(5) -0.0677(6) 0.35299(18) 0.053(2) Uani 1 1 d . . .
C0B C 0.3581(7) 0.1440(7) 0.4029(2) 0.027(2) Uani 1 1 d . . .
C1B C 0.3318(7) 0.4777(8) 0.3597(2) 0.027(2) Uani 1 1 d . . .
C2B C 0.2326(7) 0.3188(8) 0.3066(2) 0.027(2) Uani 1 1 d . . .
C3B C 0.0500(8) 0.3639(8) 0.4079(2) 0.035(3) Uani 1 1 d . . .
C4B C 0.1655(8) 0.1557(9) 0.4471(3) 0.043(3) Uani 1 1 d . . .
C5B C 0.4639(8) 0.2141(8) 0.4663(3) 0.042(3) Uani 1 1 d . . .
C6B C 0.5276(8) 0.2925(9) 0.4137(2) 0.036(3) Uani 1 1 d . . .
C7B C 0.5995(8) 0.0726(7) 0.4235(2) 0.025(2) Uani 1 1 d . . .
C8B C 0.5091(8) 0.2566(7) 0.3521(2) 0.029(3) Uani 1 1 d . . .
C9B C 0.4404(7) 0.1391(8) 0.3263(2) 0.029(2) Uani 1 1 d . . .
C10B C 0.2641(8) 0.0639(8) 0.3362(3) 0.039(3) Uani 1 1 d . . .
C11B C 0.2253(8) -0.0268(8) 0.3913(2) 0.032(3) Uani 1 1 d . . .
C12B C 0.4419(7) -0.0741(8) 0.3727(2) 0.028(2) Uani 1 1 d . . .
C13B C 0.3313(8) -0.0698(10) 0.4516(3) 0.044(3) Uani 1 1 d . . .
C14B C 0.3555(9) 0.0673(9) 0.4827(3) 0.046(3) Uani 1 1 d . . .
C15B C 0.5784(8) -0.1213(9) 0.4264(3) 0.034(3) Uani 1 1 d . . .
C16B C 0.6346(8) -0.0369(8) 0.3711(3) 0.036(3) Uani 1 1 d . . .
C17B C 0.3607(8) 0.5510(8) 0.4339(2) 0.025(2) Uani 1 1 d . . .
C18B C 0.3767(9) 0.6260(9) 0.4146(3) 0.045(3) Uani 1 1 d . . .
H18B H 0.3237 0.6636 0.3992 0.054 Uiso 1 1 calc R . .
C19B C 0.4672(10) 0.6510(9) 0.4162(3) 0.050(3) Uani 1 1 d . . .
H19B H 0.4756 0.7045 0.4023 0.059 Uiso 1 1 calc R . .
C20B C 0.5421(10) 0.5976(10) 0.4380(3) 0.050(3) Uani 1 1 d . . .
H20B H 0.6047 0.6133 0.4391 0.060 Uiso 1 1 calc R . .
C21B C 0.5309(9) 0.5214(10) 0.4587(3) 0.054(4) Uani 1 1 d . . .
H21B H 0.5834 0.4848 0.4743 0.065 Uiso 1 1 calc R . .
C22B C 0.4381(8) 0.5000(8) 0.4557(3) 0.038(3) Uani 1 1 d . . .
H22B H 0.4289 0.4469 0.4696 0.046 Uiso 1 1 calc R . .
C23B C 0.2145(7) 0.4712(8) 0.4683(2) 0.029(2) Uani 1 1 d . . .
C24B C 0.2028(8) 0.5374(8) 0.4915(2) 0.037(3) Uani 1 1 d . . .
H24B H 0.2183 0.5982 0.4870 0.044 Uiso 1 1 calc R . .
C25B C 0.1691(9) 0.5138(10) 0.5206(3) 0.054(4) Uani 1 1 d . . .
H25B H 0.1632 0.5579 0.5361 0.065 Uiso 1 1 calc R . .
C26B C 0.1442(8) 0.4278(10) 0.5274(2) 0.045(3) Uani 1 1 d . . .
H26B H 0.1214 0.4119 0.5474 0.054 Uiso 1 1 calc R . .
C27B C 0.1526(8) 0.3635(9) 0.5044(2) 0.042(3) Uani 1 1 d . . .
H27B H 0.1340 0.3045 0.5088 0.050 Uiso 1 1 calc R . .
C28B C 0.1877(8) 0.3855(8) 0.4755(2) 0.035(3) Uani 1 1 d . . .
H28B H 0.1936 0.3409 0.4602 0.041 Uiso 1 1 calc R . .
C29B C 0.1239(7) 0.6360(7) 0.4219(2) 0.028(2) Uani 1 1 d . . .
C30B C 0.0363(8) 0.6320(8) 0.4079(2) 0.037(3) Uani 1 1 d . . .
H30B H 0.0477 0.5690 0.3991 0.044 Uiso 1 1 calc R . .
C31B C -0.0698(8) 0.7198(9) 0.4065(2) 0.041(3) Uani 1 1 d . . .
H31B H -0.1288 0.7165 0.3964 0.049 Uiso 1 1 calc R . .
C32B C -0.0872(10) 0.8083(9) 0.4195(3) 0.049(3) Uani 1 1 d . . .
H32B H -0.1589 0.8671 0.4189 0.059 Uiso 1 1 calc R . .
C33B C -0.0011(10) 0.8140(9) 0.4337(3) 0.057(4) Uani 1 1 d . . .
H33B H -0.0146 0.8764 0.4432 0.068 Uiso 1 1 calc R . .
C34B C 0.1038(9) 0.7308(8) 0.4344(2) 0.042(3) Uani 1 1 d . . .
H34B H 0.1631 0.7373 0.4435 0.051 Uiso 1 1 calc R . .
C35B C 0.1869(7) 0.6799(8) 0.3095(2) 0.027(2) Uani 1 1 d . . .
C36B C 0.1253(8) 0.7068(8) 0.3361(2) 0.033(3) Uani 1 1 d . . .
H36B H 0.1046 0.6561 0.3478 0.040 Uiso 1 1 calc R . .
C37B C 0.0930(8) 0.8070(8) 0.3460(3) 0.042(3) Uani 1 1 d . . .
H37B H 0.0483 0.8254 0.3640 0.050 Uiso 1 1 calc R . .
C38B C 0.1249(8) 0.8785(8) 0.3300(3) 0.042(3) Uani 1 1 d . . .
H38B H 0.1044 0.9467 0.3369 0.051 Uiso 1 1 calc R . .
C39B C 0.1877(10) 0.8510(9) 0.3036(3) 0.064(4) Uani 1 1 d . . .
H39B H 0.2097 0.9014 0.2922 0.076 Uiso 1 1 calc R . .
C40B C 0.2192(9) 0.7529(8) 0.2935(3) 0.048(3) Uani 1 1 d . . .
H40B H 0.2634 0.7352 0.2754 0.058 Uiso 1 1 calc R . .
C41B C 0.0969(7) 0.5838(8) 0.2725(2) 0.029(2) Uani 1 1 d . . .
C42B C 0.1081(9) 0.5194(9) 0.2496(2) 0.038(3) Uani 1 1 d . . .
H42B H 0.1781 0.4615 0.2458 0.045 Uiso 1 1 calc R . .
C43B C 0.0159(10) 0.5401(10) 0.2321(2) 0.048(3) Uani 1 1 d . . .
H43B H 0.0239 0.4967 0.2162 0.057 Uiso 1 1 calc R . .
C44B C -0.0844(11) 0.6211(11) 0.2376(3) 0.055(3) Uani 1 1 d . . .
H44B H -0.1465 0.6337 0.2257 0.066 Uiso 1 1 calc R . .
C45B C -0.0972(9) 0.6847(10) 0.2598(3) 0.054(3) Uani 1 1 d . . .
H45B H -0.1681 0.7419 0.2633 0.065 Uiso 1 1 calc R . .
C46B C -0.0062(9) 0.6666(8) 0.2776(3) 0.044(3) Uani 1 1 d . . .
H46B H -0.0157 0.7113 0.2932 0.053 Uiso 1 1 calc R . .
C47B C 0.3356(8) 0.5256(7) 0.2691(2) 0.029(3) Uani 1 1 d . . .
C48B C 0.3248(9) 0.5738(8) 0.2402(2) 0.035(3) Uani 1 1 d . . .
H48B H 0.2528 0.6208 0.2329 0.042 Uiso 1 1 calc R . .
C49B C 0.4174(10) 0.5547(8) 0.2217(3) 0.041(3) Uani 1 1 d . . .
H49B H 0.4074 0.5864 0.2013 0.049 Uiso 1 1 calc R . .
C50B C 0.5204(10) 0.4940(9) 0.2311(3) 0.041(3) Uani 1 1 d . . .
H50B H 0.5832 0.4857 0.2180 0.049 Uiso 1 1 calc R . .
C51B C 0.5350(9) 0.4420(9) 0.2606(3) 0.049(3) Uani 1 1 d . . .
H51B H 0.6078 0.3959 0.2677 0.058 Uiso 1 1 calc R . .
C52B C 0.4408(8) 0.4589(9) 0.2796(2) 0.041(3) Uani 1 1 d . . .
H52B H 0.4494 0.4244 0.2997 0.050 Uiso 1 1 calc R . .
C53B C -0.0981(7) 0.4189(8) 0.3411(2) 0.033(3) Uani 1 1 d . . .
C54B C -0.0766(8) 0.5085(8) 0.3365(3) 0.042(3) Uani 1 1 d . . .
H54B H -0.0068 0.5020 0.3276 0.051 Uiso 1 1 calc R . .
C55B C -0.1535(9) 0.6066(8) 0.3445(3) 0.052(3) Uani 1 1 d . . .
H55B H -0.1376 0.6674 0.3413 0.062 Uiso 1 1 calc R . .
C56B C -0.2576(10) 0.6146(10) 0.3578(3) 0.062(4) Uani 1 1 d . . .
H56B H -0.3120 0.6816 0.3635 0.074 Uiso 1 1 calc R . .
C57B C -0.2802(9) 0.5273(10) 0.3625(3) 0.057(4) Uani 1 1 d . . .
H57B H -0.3496 0.5333 0.3716 0.069 Uiso 1 1 calc R . .
C58B C -0.2013(8) 0.4293(9) 0.3539(2) 0.043(3) Uani 1 1 d . . .
H58B H -0.2178 0.3688 0.3567 0.052 Uiso 1 1 calc R . .
C59B C -0.0151(7) 0.3061(8) 0.2883(2) 0.031(3) Uani 1 1 d . . .
C60B C 0.0642(8) 0.2357(8) 0.2691(3) 0.037(3) Uani 1 1 d . . .
H60B H 0.1330 0.1845 0.2774 0.044 Uiso 1 1 calc R . .
C61B C 0.0474(9) 0.2369(10) 0.2392(3) 0.055(4) Uani 1 1 d . . .
H61B H 0.1023 0.1865 0.2271 0.066 Uiso 1 1 calc R . .
C62B C -0.0505(9) 0.3126(10) 0.2269(2) 0.044(3) Uani 1 1 d . . .
H62B H -0.0631 0.3155 0.2060 0.053 Uiso 1 1 calc R . .
C63B C -0.1318(8) 0.3854(9) 0.2450(3) 0.045(3) Uani 1 1 d . . .
H63B H -0.1997 0.4375 0.2364 0.054 Uiso 1 1 calc R . .
C64B C -0.1123(8) 0.3808(8) 0.2758(2) 0.037(3) Uani 1 1 d . . .
H64B H -0.1674 0.4301 0.2882 0.044 Uiso 1 1 calc R . .
C65B C -0.0466(7) 0.1951(8) 0.3444(3) 0.031(3) Uani 1 1 d . . .
C66B C -0.1023(7) 0.1584(7) 0.3273(2) 0.032(3) Uani 1 1 d . . .
H66B H -0.1094 0.1788 0.3061 0.038 Uiso 1 1 calc R . .
C67B C -0.1482(9) 0.0914(9) 0.3412(3) 0.051(3) Uani 1 1 d . . .
H67B H -0.1866 0.0658 0.3293 0.061 Uiso 1 1 calc R . .
C68B C -0.1388(8) 0.0617(8) 0.3717(3) 0.044(3) Uani 1 1 d . . .
H68B H -0.1714 0.0164 0.3809 0.052 Uiso 1 1 calc R . .
C69B C -0.0830(9) 0.0966(10) 0.3888(3) 0.057(4) Uani 1 1 d . . .
H69B H -0.0749 0.0749 0.4100 0.068 Uiso 1 1 calc R . .
C70B C -0.0376(8) 0.1653(9) 0.3747(3) 0.048(3) Uani 1 1 d . . .
H70B H 0.0002 0.1914 0.3866 0.057 Uiso 1 1 calc R . .
C100 C 0.8291(15) -0.0131(16) 0.2472(4) 0.149(9) Uani 1 1 d D . .
H100 H 0.8905 -0.0853 0.2456 0.179 Uiso 1 1 calc R . .
H101 H 0.7898 0.0100 0.2277 0.179 Uiso 1 1 calc R . .
Cl1 Cl 0.7391(4) -0.0215(5) 0.27484(12) 0.1305(19) Uani 1 1 d D . .
Cl2 Cl 0.8851(5) 0.0709(6) 0.25212(13) 0.159(2) Uani 1 1 d D . .
C101 C 0.1487(16) -0.1592(9) 0.5117(4) 0.060(7) Uiso 0.50 1 d PD . .
H102 H 0.1757 -0.1788 0.4909 0.072 Uiso 0.50 1 calc PR . .
H103 H 0.0727 -0.1564 0.5146 0.072 Uiso 0.50 1 calc PR . .
Cl3 Cl 0.2316(7) -0.2523(6) 0.5362(2) 0.124(4) Uani 0.50 1 d PD . .
Cl4 Cl 0.1414(5) -0.0414(5) 0.51495(14) 0.0645(19) Uani 0.50 1 d PD . .

loop_
_atom_site_aniso_label
_atom_site_aniso_U_11
_atom_site_aniso_U_22
_atom_site_aniso_U_33
_atom_site_aniso_U_23
_atom_site_aniso_U_13
_atom_site_aniso_U_12
Pt1A 0.01752(18) 0.02156(19) 0.0219(2) -0.00403(18) 0.00027(15) -0.01085(16)
Pt2A 0.02302(19) 0.02105(19) 0.0207(2) -0.00432(18) 0.00272(16) -0.01279(16)
Pt3A 0.02166(18) 0.01837(19) 0.0209(2) -0.00274(17) 0.00135(16) -0.01125(16)
Pt4A 0.01888(18) 0.02124(19) 0.0201(2) -0.00166(17) -0.00114(15) -0.01033(16)
Ru1A 0.0190(4) 0.0185(4) 0.0306(5) -0.0064(4) -0.0008(3) -0.0093(3)
Ru2A 0.0173(4) 0.0174(4) 0.0201(5) -0.0018(4) -0.0011(3) -0.0085(3)
Ru3A 0.0171(4) 0.0228(4) 0.0253(5) -0.0055(4) 0.0016(3) -0.0105(3)
Ru4A 0.0233(4) 0.0300(4) 0.0213(5) -0.0083(4) 0.0019(3) -0.0125(4)
Ru5A 0.0169(4) 0.0203(4) 0.0312(5) -0.0068(4) -0.0003(3) -0.0061(3)
P1A 0.0202(12) 0.0228(13) 0.0236(16) -0.0019(12) -0.0019(11) -0.0106(11)
P2A 0.0275(13) 0.0227(13) 0.0186(16) -0.0020(12) 0.0015(11) -0.0101(11)
P3A 0.0202(12) 0.0174(13) 0.0305(17) -0.0003(12) 0.0009(11) -0.0087(11)
O1A 0.049(4) 0.040(4) 0.040(5) -0.005(4) 0.007(4) -0.036(4)
O2A 0.039(4) 0.058(5) 0.032(5) -0.011(4) 0.004(3) -0.035(4)
O3A 0.035(4) 0.027(4) 0.047(5) 0.011(4) -0.021(4) -0.006(3)
O4A 0.067(6) 0.072(6) 0.031(6) 0.000(5) -0.008(5) 0.005(5)
O5A 0.047(4) 0.032(4) 0.052(6) -0.010(4) -0.013(4) -0.016(4)
O6A 0.044(4) 0.050(5) 0.049(6) 0.009(4) -0.001(4) -0.029(4)
O7A 0.035(4) 0.020(4) 0.097(7) 0.003(4) -0.009(4) -0.017(3)
O8A 0.055(5) 0.066(5) 0.029(5) 0.005(4) -0.020(4) -0.037(4)
O9A 0.061(5) 0.044(5) 0.040(6) 0.020(4) -0.019(4) -0.030(4)
O10A 0.056(5) 0.038(4) 0.049(6) -0.004(4) 0.024(4) -0.027(4)
O11A 0.032(4) 0.040(4) 0.065(6) -0.023(4) -0.001(4) -0.015(4)
O12A 0.016(4) 0.037(4) 0.066(6) -0.004(4) -0.006(3) -0.013(3)
O13A 0.060(5) 0.096(7) 0.042(6) -0.037(5) 0.007(4) -0.049(5)
O14A 0.048(5) 0.081(6) 0.041(6) -0.022(5) 0.024(4) -0.039(4)
O15A 0.055(5) 0.047(5) 0.052(6) 0.011(5) -0.017(5) -0.016(4)
O16A 0.049(5) 0.048(5) 0.055(6) -0.032(5) 0.003(4) -0.004(4)
C0A 0.013(4) 0.021(5) 0.033(7) -0.007(5) 0.000(4) -0.006(4)
C1A 0.024(5) 0.031(6) 0.023(7) -0.006(5) -0.011(4) -0.013(5)
C2A 0.019(5) 0.035(6) 0.020(6) 0.007(5) -0.009(4) -0.009(4)
C3A 0.022(5) 0.029(6) 0.014(6) 0.004(5) -0.012(4) -0.006(5)
C4A 0.059(8) 0.046(8) 0.025(8) -0.005(6) -0.014(6) -0.011(6)
C5A 0.020(5) 0.018(5) 0.028(7) -0.005(5) -0.008(4) -0.001(4)
C6A 0.026(5) 0.028(6) 0.053(9) -0.006(6) -0.005(5) -0.015(5)
C7A 0.028(5) 0.029(6) 0.037(7) -0.010(5) -0.004(5) -0.018(5)
C8A 0.028(5) 0.042(6) 0.014(6) 0.003(5) -0.008(4) -0.017(5)
C9A 0.026(5) 0.029(6) 0.042(8) -0.009(6) -0.004(5) -0.013(5)
C10A 0.032(6) 0.027(6) 0.045(8) -0.014(6) 0.007(5) -0.017(5)
C11A 0.024(5) 0.030(6) 0.030(7) -0.004(5) -0.004(5) -0.006(5)
C12A 0.025(5) 0.015(5) 0.029(7) -0.003(5) -0.006(4) -0.008(4)
C13A 0.038(6) 0.061(8) 0.036(8) -0.021(7) 0.009(5) -0.030(6)
C14A 0.042(6) 0.043(7) 0.042(8) -0.021(6) 0.005(6) -0.027(6)
C15A 0.019(5) 0.029(6) 0.039(8) -0.006(6) -0.004(5) -0.005(5)
C16A 0.027(5) 0.038(6) 0.025(7) -0.009(5) -0.003(5) -0.012(5)
C17A 0.031(5) 0.031(6) 0.018(6) 0.002(5) -0.004(4) -0.024(5)
C18A 0.018(5) 0.038(6) 0.055(8) -0.010(6) 0.004(5) -0.014(5)
C19A 0.029(5) 0.057(8) 0.017(6) 0.006(6) 0.000(5) -0.024(5)
C20A 0.048(7) 0.047(7) 0.029(7) 0.010(6) -0.012(5) -0.033(6)
C21A 0.043(6) 0.028(6) 0.029(7) 0.006(5) -0.012(5) -0.016(5)
C22A 0.030(5) 0.040(6) 0.018(6) -0.005(5) -0.009(4) -0.017(5)
C23A 0.026(5) 0.033(6) 0.024(6) -0.008(5) 0.005(4) -0.017(5)
C24A 0.033(6) 0.041(7) 0.049(8) -0.007(6) 0.001(5) -0.018(5)
C25A 0.041(7) 0.025(6) 0.055(9) -0.003(6) -0.011(6) -0.012(5)
C26A 0.037(6) 0.026(6) 0.076(10) 0.011(6) -0.018(6) -0.006(5)
C27A 0.036(6) 0.031(6) 0.066(10) 0.010(6) -0.021(6) -0.011(5)
C28A 0.025(5) 0.032(6) 0.049(8) -0.004(6) -0.019(5) -0.015(5)
C29A 0.016(5) 0.017(5) 0.038(7) -0.002(5) -0.008(4) -0.005(4)
C30A 0.022(5) 0.025(5) 0.020(6) 0.003(5) -0.009(4) -0.014(4)
C31A 0.031(6) 0.044(7) 0.037(7) -0.011(6) 0.005(5) -0.023(5)
C32A 0.046(6) 0.030(6) 0.034(7) -0.010(5) -0.005(5) -0.021(5)
C33A 0.044(6) 0.031(6) 0.029(7) 0.002(5) -0.013(5) -0.020(5)
C34A 0.027(5) 0.032(6) 0.021(6) 0.005(5) -0.019(4) -0.013(5)
C35A 0.021(5) 0.030(6) 0.026(7) 0.000(5) -0.002(4) -0.013(4)
C36A 0.049(7) 0.034(6) 0.026(7) -0.001(6) 0.003(5) -0.013(6)
C37A 0.064(8) 0.044(8) 0.051(10) -0.010(7) -0.012(7) -0.010(6)
C38A 0.066(8) 0.043(8) 0.043(9) 0.012(7) -0.015(7) -0.008(7)
C39A 0.100(11) 0.055(9) 0.035(9) 0.007(8) 0.008(8) -0.010(8)
C40A 0.065(8) 0.032(7) 0.045(9) -0.019(7) 0.016(7) -0.004(6)
C41A 0.028(5) 0.026(6) 0.038(8) -0.011(6) 0.009(5) -0.009(5)
C42A 0.028(6) 0.027(6) 0.059(9) -0.012(6) 0.009(6) -0.012(5)
C43A 0.033(6) 0.050(7) 0.018(7) 0.000(6) -0.012(5) -0.004(5)
C44A 0.033(7) 0.049(8) 0.088(12) -0.014(8) 0.001(7) -0.019(6)
C45A 0.033(7) 0.067(9) 0.054(10) 0.024(7) 0.003(6) -0.029(6)
C46A 0.039(6) 0.050(7) 0.031(8) 0.010(6) -0.001(5) -0.015(6)
C47A 0.029(5) 0.029(6) 0.023(6) -0.004(5) 0.008(5) -0.012(5)
C48A 0.047(7) 0.035(7) 0.050(8) -0.014(6) 0.013(6) -0.027(6)
C49A 0.056(8) 0.025(6) 0.061(10) 0.003(6) 0.011(7) -0.010(6)
C50A 0.059(8) 0.033(7) 0.072(10) -0.022(7) 0.025(7) -0.030(7)
C51A 0.066(8) 0.056(8) 0.043(8) -0.023(7) 0.011(6) -0.045(7)
C52A 0.037(6) 0.039(7) 0.051(8) -0.013(6) -0.005(5) -0.021(5)
C53A 0.028(5) 0.016(5) 0.034(7) -0.001(5) -0.010(5) -0.011(4)
C54A 0.031(5) 0.043(6) 0.033(7) -0.010(6) -0.001(5) -0.021(5)
C55A 0.053(7) 0.039(7) 0.045(8) -0.026(6) 0.006(6) -0.024(6)
C56A 0.048(7) 0.042(7) 0.074(10) -0.014(7) -0.014(6) -0.023(6)
C57A 0.031(6) 0.052(8) 0.090(11) -0.031(8) -0.029(6) -0.002(6)
C58A 0.027(6) 0.042(7) 0.088(11) -0.034(7) -0.012(6) -0.004(5)
C59A 0.015(5) 0.024(5) 0.031(7) 0.006(5) 0.005(4) -0.002(4)
C60A 0.036(6) 0.029(6) 0.043(8) 0.000(5) 0.009(5) -0.022(5)
C61A 0.038(6) 0.032(6) 0.050(9) 0.011(6) 0.011(6) -0.013(5)
C62A 0.026(6) 0.038(7) 0.051(9) 0.021(6) 0.010(6) 0.002(5)
C63A 0.033(6) 0.039(7) 0.048(9) 0.000(6) 0.014(6) -0.008(5)
C64A 0.021(5) 0.020(5) 0.051(8) 0.005(6) -0.001(5) -0.004(4)
C65A 0.029(5) 0.020(5) 0.014(6) 0.000(5) 0.001(4) -0.011(4)
C66A 0.035(6) 0.031(6) 0.039(8) 0.008(5) 0.001(5) -0.015(5)
C67A 0.015(5) 0.040(7) 0.076(10) -0.022(7) 0.004(5) -0.010(5)
C68A 0.027(6) 0.035(7) 0.052(9) -0.001(6) -0.020(6) 0.002(5)
C69A 0.028(6) 0.035(6) 0.059(9) 0.011(6) -0.005(6) -0.007(5)
C70A 0.027(6) 0.025(6) 0.051(8) -0.002(6) 0.006(5) -0.006(5)
Pt1B 0.0284(2) 0.01793(19) 0.0190(2) -0.00191(17) 0.00014(16) -0.00940(16)
Pt2B 0.0298(2) 0.0211(2) 0.0196(2) 0.00061(18) -0.00127(17) -0.01280(17)
Pt3B 0.02474(19) 0.0231(2) 0.0200(2) -0.00058(18) -0.00142(16) -0.01156(16)
Pt4B 0.02428(19) 0.0212(2) 0.0208(2) -0.00329(18) 0.00160(16) -0.00944(16)
Ru1B 0.0270(4) 0.0200(4) 0.0218(5) -0.0018(4) -0.0036(3) -0.0084(3)
Ru2B 0.0220(4) 0.0181(4) 0.0196(5) -0.0017(4) -0.0002(3) -0.0083(3)
Ru3B 0.0260(4) 0.0192(4) 0.0242(5) -0.0022(4) -0.0007(3) -0.0105(3)
Ru4B 0.0311(4) 0.0232(4) 0.0218(5) 0.0013(4) 0.0003(4) -0.0116(4)
Ru5B 0.0254(4) 0.0185(4) 0.0261(5) -0.0015(4) -0.0010(4) -0.0061(3)
P1B 0.0323(14) 0.0197(13) 0.0242(17) -0.0035(12) 0.0022(12) -0.0092(11)
P2B 0.0370(14) 0.0226(14) 0.0247(17) -0.0012(13) 0.0010(12) -0.0153(12)
P3B 0.0259(13) 0.0281(14) 0.0236(17) -0.0009(13) -0.0009(11) -0.0113(12)
O1B 0.060(5) 0.047(5) 0.025(5) 0.001(4) -0.001(4) -0.036(4)
O2B 0.062(5) 0.049(5) 0.018(5) -0.007(4) 0.001(4) -0.037(4)
O3B 0.036(4) 0.042(4) 0.041(5) -0.004(4) 0.002(4) -0.007(4)
O4B 0.038(5) 0.064(6) 0.094(8) 0.024(5) 0.019(5) -0.012(4)
O5B 0.078(6) 0.067(6) 0.026(5) -0.008(5) -0.016(4) -0.034(5)
O6B 0.046(4) 0.055(5) 0.042(5) -0.009(4) 0.000(4) -0.032(4)
O7B 0.030(4) 0.033(4) 0.057(6) -0.004(4) -0.014(4) -0.006(3)
O8B 0.038(4) 0.055(5) 0.052(6) -0.005(4) 0.001(4) -0.028(4)
O9B 0.057(5) 0.060(5) 0.025(5) -0.017(4) 0.008(4) -0.026(4)
O10B 0.052(4) 0.028(4) 0.039(5) -0.006(4) -0.008(4) -0.014(4)
O11B 0.072(5) 0.053(5) 0.061(6) 0.012(5) -0.003(5) -0.047(5)
O12B 0.041(4) 0.022(4) 0.049(5) -0.011(4) 0.003(4) -0.009(3)
O13B 0.099(6) 0.031(5) 0.049(6) 0.004(4) 0.002(5) -0.033(5)
O14B 0.092(6) 0.077(6) 0.022(5) 0.007(5) -0.012(5) -0.048(5)
O15B 0.060(5) 0.027(4) 0.055(6) 0.014(4) -0.021(4) -0.009(4)
O16B 0.038(4) 0.068(6) 0.052(6) -0.023(5) 0.016(4) -0.020(4)
C0B 0.018(5) 0.021(5) 0.038(7) -0.004(5) 0.000(4) -0.005(4)
C1B 0.029(5) 0.028(6) 0.024(7) -0.006(5) -0.001(5) -0.010(5)
C2B 0.029(5) 0.035(6) 0.018(6) -0.007(5) -0.002(4) -0.013(5)
C3B 0.023(5) 0.024(6) 0.049(8) -0.009(6) 0.003(5) -0.003(5)
C4B 0.029(6) 0.047(7) 0.051(8) 0.001(6) 0.011(6) -0.018(5)
C5B 0.028(6) 0.024(6) 0.072(10) -0.008(7) 0.001(6) -0.009(5)
C6B 0.030(6) 0.044(7) 0.034(8) -0.014(6) -0.001(5) -0.014(5)
C7B 0.031(6) 0.021(5) 0.016(6) 0.004(5) -0.012(5) -0.005(5)
C8B 0.031(6) 0.025(6) 0.034(7) -0.002(5) 0.003(5) -0.014(5)
C9B 0.035(6) 0.034(6) 0.019(7) -0.003(5) 0.007(5) -0.017(5)
C10B 0.038(6) 0.034(6) 0.059(9) -0.010(6) 0.004(6) -0.028(5)
C11B 0.041(6) 0.030(6) 0.028(7) 0.002(5) -0.004(5) -0.020(5)
C12B 0.035(6) 0.032(6) 0.014(6) 0.006(5) 0.001(5) -0.015(5)
C13B 0.049(7) 0.050(8) 0.039(8) -0.020(7) 0.009(6) -0.025(6)
C14B 0.067(8) 0.038(7) 0.042(9) -0.011(7) 0.011(7) -0.032(6)
C15B 0.030(6) 0.035(7) 0.037(8) -0.006(6) -0.010(5) -0.012(5)
C16B 0.031(6) 0.031(6) 0.045(8) -0.011(6) -0.002(5) -0.012(5)
C17B 0.041(6) 0.025(5) 0.013(6) -0.006(5) 0.005(5) -0.017(5)
C18B 0.058(7) 0.038(7) 0.043(8) -0.008(6) 0.009(6) -0.025(6)
C19B 0.065(8) 0.034(7) 0.054(9) -0.007(7) 0.016(7) -0.028(7)
C20B 0.050(7) 0.055(8) 0.066(10) -0.016(8) 0.001(7) -0.040(7)
C21B 0.046(7) 0.053(8) 0.073(11) -0.035(8) 0.007(6) -0.026(6)
C22B 0.052(7) 0.033(6) 0.034(8) -0.006(6) 0.002(6) -0.022(6)
C23B 0.031(5) 0.035(6) 0.021(6) -0.003(5) 0.004(4) -0.015(5)
C24B 0.068(7) 0.035(6) 0.016(7) -0.007(5) 0.008(5) -0.029(6)
C25B 0.087(9) 0.055(8) 0.034(8) -0.025(7) 0.025(7) -0.040(7)
C26B 0.050(7) 0.065(8) 0.015(7) -0.002(6) 0.005(5) -0.020(6)
C27B 0.057(7) 0.040(7) 0.030(8) 0.004(6) 0.002(6) -0.025(6)
C28B 0.042(6) 0.034(6) 0.030(7) 0.001(5) 0.004(5) -0.020(5)
C29B 0.037(6) 0.031(6) 0.017(6) -0.004(5) 0.005(5) -0.017(5)
C30B 0.044(6) 0.020(5) 0.042(8) 0.002(5) 0.012(5) -0.014(5)
C31B 0.031(6) 0.047(7) 0.034(8) 0.013(6) -0.007(5) -0.009(5)
C32B 0.057(8) 0.037(7) 0.033(8) 0.006(6) 0.009(6) -0.005(6)
C33B 0.073(9) 0.028(7) 0.054(10) -0.012(6) 0.008(7) -0.006(7)
C34B 0.055(7) 0.032(6) 0.038(8) -0.014(6) 0.006(6) -0.015(6)
C35B 0.040(6) 0.036(6) 0.014(6) -0.002(5) 0.003(5) -0.024(5)
C36B 0.056(7) 0.026(6) 0.014(6) 0.015(5) -0.013(5) -0.015(5)
C37B 0.055(7) 0.032(6) 0.036(8) -0.004(6) 0.013(6) -0.018(6)
C38B 0.062(7) 0.021(6) 0.047(8) -0.016(6) 0.006(6) -0.019(5)
C39B 0.102(10) 0.042(7) 0.070(10) -0.027(7) 0.044(8) -0.054(7)
C40B 0.075(8) 0.040(7) 0.046(9) -0.015(6) 0.019(6) -0.040(6)
C41B 0.035(6) 0.040(6) 0.013(6) 0.009(5) -0.004(5) -0.019(5)
C42B 0.058(7) 0.042(7) 0.020(7) 0.006(6) -0.011(5) -0.029(6)
C43B 0.064(8) 0.068(9) 0.018(7) 0.010(6) -0.019(6) -0.035(7)
C44B 0.077(9) 0.083(10) 0.021(8) 0.025(7) -0.034(7) -0.051(8)
C45B 0.045(7) 0.066(9) 0.046(9) 0.004(7) -0.018(6) -0.018(6)
C46B 0.060(7) 0.024(6) 0.048(9) 0.006(6) -0.014(6) -0.018(6)
C47B 0.036(6) 0.022(5) 0.036(8) -0.002(5) 0.000(5) -0.018(5)
C48B 0.055(7) 0.023(6) 0.027(7) 0.007(5) 0.001(5) -0.019(5)
C49B 0.072(8) 0.038(7) 0.030(7) -0.006(6) 0.018(6) -0.043(7)
C50B 0.056(8) 0.058(8) 0.021(7) -0.005(6) 0.012(6) -0.038(7)
C51B 0.039(6) 0.058(8) 0.059(10) -0.011(7) 0.014(6) -0.031(6)
C52B 0.051(7) 0.057(8) 0.016(7) 0.006(6) 0.000(5) -0.026(6)
C53B 0.027(5) 0.032(6) 0.036(7) -0.002(5) -0.010(5) -0.006(5)
C54B 0.038(6) 0.033(6) 0.045(8) -0.005(6) -0.002(5) -0.005(5)
C55B 0.062(8) 0.025(6) 0.051(9) 0.005(6) -0.021(7) -0.001(6)
C56B 0.051(8) 0.052(9) 0.049(9) -0.007(7) -0.005(7) 0.010(7)
C57B 0.043(7) 0.055(8) 0.058(10) -0.011(8) 0.008(6) -0.006(7)
C58B 0.031(6) 0.052(7) 0.037(8) -0.005(6) -0.007(5) -0.008(6)
C59B 0.021(5) 0.031(6) 0.044(7) 0.000(6) -0.006(5) -0.014(5)
C60B 0.038(6) 0.037(6) 0.039(8) -0.008(6) -0.004(5) -0.017(5)
C61B 0.046(7) 0.067(9) 0.063(10) -0.035(8) 0.014(7) -0.031(7)
C62B 0.061(8) 0.071(9) 0.017(7) 0.009(6) -0.013(6) -0.044(7)
C63B 0.035(6) 0.048(7) 0.055(9) 0.016(7) -0.020(6) -0.023(6)
C64B 0.042(7) 0.035(6) 0.032(8) 0.007(6) -0.011(5) -0.017(5)
C65B 0.023(5) 0.031(6) 0.035(8) 0.000(6) 0.003(5) -0.010(5)
C66B 0.039(6) 0.027(6) 0.037(7) 0.005(5) -0.008(5) -0.022(5)
C67B 0.051(7) 0.043(7) 0.079(11) 0.008(7) -0.016(7) -0.040(6)
C68B 0.042(6) 0.035(7) 0.057(9) 0.018(7) -0.003(6) -0.026(6)
C69B 0.050(7) 0.071(9) 0.061(10) -0.008(8) 0.009(7) -0.039(7)
C70B 0.046(7) 0.057(8) 0.052(10) -0.001(7) -0.006(6) -0.033(6)
C100 0.184(17) 0.25(2) 0.127(17) -0.091(17) 0.079(14) -0.199(19)
Cl1 0.109(3) 0.187(5) 0.103(4) -0.026(4) 0.007(3) -0.069(4)
Cl2 0.177(5) 0.238(7) 0.099(5) -0.054(5) 0.014(4) -0.118(5)
Cl3 0.118(7) 0.063(5) 0.186(11) -0.024(6) -0.085(7) -0.017(5)
Cl4 0.052(4) 0.080(5) 0.040(4) -0.006(4) 0.000(3) -0.008(3)

loop_
_atom_type_symbol
_atom_type_description
_atom_type_scat_dispersion_real
_atom_type_scat_dispersion_imag
_atom_type_scat_source
C C 0.0033 0.0016 'International Tables Vol C Tables 4.2.6.8 and 6.1.1.4'
H H 0.0000 0.0000 'International Tables Vol C Tables 4.2.6.8 and 6.1.1.4'
P P 0.1023 0.0942 'International Tables Vol C Tables 4.2.6.8 and 6.1.1.4'
O O 0.0106 0.0060 'International Tables Vol C Tables 4.2.6.8 and 6.1.1.4'
Ru Ru -1.2594 0.8363 'International Tables Vol C Tables 4.2.6.8 and 6.1.1.4'
Pt Pt -1.7033 8.3905 'International Tables Vol C Tables 4.2.6.8 and 6.1.1.4'
Cl Cl 0.1484 0.1585 'International Tables Vol C Tables 4.2.6.8 and 6.1.1.4'

loop_
_geom_angle_atom_site_label_1
_geom_angle_atom_site_label_2
_geom_angle_atom_site_label_3
_geom_angle
_geom_angle_site_symmetry_1
_geom_angle_site_symmetry_3
_geom_angle_publ_flag
C1A Pt1A P1A 97.8(3) . . ?
C1A Pt1A Pt2A 49.0(3) . . ?
P1A Pt1A Pt2A 131.27(6) . . ?
C1A Pt1A Pt4A 140.6(3) . . ?
P1A Pt1A Pt4A 111.71(7) . . ?
Pt2A Pt1A Pt4A 91.639(14) . . ?
C1A Pt1A Ru1A 124.4(3) . . ?
P1A Pt1A Ru1A 104.42(6) . . ?
Pt2A Pt1A Ru1A 123.39(2) . . ?
Pt4A Pt1A Ru1A 73.808(19) . . ?
C1A Pt1A Ru2A 91.3(2) . . ?
P1A Pt1A Ru2A 165.39(6) . . ?
Pt2A Pt1A Ru2A 63.085(16) . . ?
Pt4A Pt1A Ru2A 66.187(19) . . ?
Ru1A Pt1A Ru2A 60.98(2) . . ?
C2A Pt2A C1A 166.2(4) . . ?
C2A Pt2A P2A 94.7(3) . . ?
C1A Pt2A P2A 89.8(3) . . ?
C2A Pt2A Pt1A 134.2(3) . . ?
C1A Pt2A Pt1A 45.4(3) . . ?
P2A Pt2A Pt1A 130.27(6) . . ?
C2A Pt2A Pt3A 46.3(3) . . ?
C1A Pt2A Pt3A 133.9(3) . . ?
P2A Pt2A Pt3A 134.69(6) . . ?
Pt1A Pt2A Pt3A 89.046(14) . . ?
C2A Pt2A Ru2A 83.5(2) . . ?
C1A Pt2A Ru2A 86.9(2) . . ?
P2A Pt2A Ru2A 154.24(7) . . ?
Pt1A Pt2A Ru2A 60.213(16) . . ?
Pt3A Pt2A Ru2A 58.582(17) . . ?
C2A Pt3A P3A 94.8(3) . . ?
C2A Pt3A Pt2A 47.4(3) . . ?
P3A Pt3A Pt2A 120.66(6) . . ?
C2A Pt3A Ru2A 88.1(3) . . ?
P3A Pt3A Ru2A 175.37(6) . . ?
Pt2A Pt3A Ru2A 63.928(17) . . ?
C2A Pt3A Pt4A 137.8(3) . . ?
P3A Pt3A Pt4A 113.09(7) . . ?
Pt2A Pt3A Pt4A 90.479(14) . . ?
Ru2A Pt3A Pt4A 66.446(19) . . ?
C2A Pt3A Ru3A 133.1(3) . . ?
P3A Pt3A Ru3A 115.55(6) . . ?
Pt2A Pt3A Ru3A 123.54(2) . . ?
Ru2A Pt3A Ru3A 59.96(2) . . ?
Pt4A Pt3A Ru3A 62.327(17) . . ?
C3A Pt4A C0A 176.1(4) . . ?
C3A Pt4A C4A 91.8(4) . . ?
C0A Pt4A C4A 90.4(4) . . ?
C3A Pt4A Pt1A 100.0(3) . . ?
C0A Pt4A Pt1A 80.6(2) . . ?
C4A Pt4A Pt1A 135.9(3) . . ?
C3A Pt4A Ru4A 135.2(3) . . ?
C0A Pt4A Ru4A 47.2(2) . . ?
C4A Pt4A Ru4A 43.6(3) . . ?
Pt1A Pt4A Ru4A 111.14(2) . . ?
C3A Pt4A Pt3A 89.6(3) . . ?
C0A Pt4A Pt3A 86.6(2) . . ?
C4A Pt4A Pt3A 135.1(3) . . ?
Pt1A Pt4A Pt3A 87.647(14) . . ?
Ru4A Pt4A Pt3A 122.00(2) . . ?
C3A Pt4A Ru3A 131.4(3) . . ?
C0A Pt4A Ru3A 45.6(2) . . ?
C4A Pt4A Ru3A 86.4(3) . . ?
Pt1A Pt4A Ru3A 114.56(2) . . ?
Ru4A Pt4A Ru3A 61.85(2) . . ?
Pt3A Pt4A Ru3A 60.461(16) . . ?
C3A Pt4A Ru2A 137.5(3) . . ?
C0A Pt4A Ru2A 39.8(2) . . ?
C4A Pt4A Ru2A 129.8(3) . . ?
Pt1A Pt4A Ru2A 58.376(16) . . ?
Ru4A Pt4A Ru2A 86.97(2) . . ?
Pt3A Pt4A Ru2A 56.390(16) . . ?
Ru3A Pt4A Ru2A 56.36(2) . . ?
C3A Pt4A Ru1A 144.7(3) . . ?
C0A Pt4A Ru1A 38.1(2) . . ?
C4A Pt4A Ru1A 94.8(3) . . ?
Pt1A Pt4A Ru1A 53.142(15) . . ?
Ru4A Pt4A Ru1A 58.41(2) . . ?
Pt3A Pt4A Ru1A 109.17(2) . . ?
Ru3A Pt4A Ru1A 83.65(2) . . ?
Ru2A Pt4A Ru1A 52.884(19) . . ?
C5A Ru1A C6A 90.0(4) . . ?
C5A Ru1A C7A 91.2(4) . . ?
C6A Ru1A C7A 89.0(4) . . ?
C5A Ru1A C0A 134.6(4) . . ?
C6A Ru1A C0A 134.0(4) . . ?
C7A Ru1A C0A 99.0(3) . . ?
C5A Ru1A Pt1A 111.2(2) . . ?
C6A Ru1A Pt1A 71.9(3) . . ?
C7A Ru1A Pt1A 149.9(3) . . ?
C0A Ru1A Pt1A 79.8(2) . . ?
C5A Ru1A Ru5A 124.5(2) . . ?
C6A Ru1A Ru5A 121.0(3) . . ?
C7A Ru1A Ru5A 49.8(3) . . ?
C0A Ru1A Ru5A 49.3(2) . . ?
Pt1A Ru1A Ru5A 121.36(3) . . ?
C5A Ru1A Ru2A 171.8(3) . . ?
C6A Ru1A Ru2A 90.2(3) . . ?
C7A Ru1A Ru2A 97.0(2) . . ?
C0A Ru1A Ru2A 44.0(2) . . ?
Pt1A Ru1A Ru2A 61.08(2) . . ?
Ru5A Ru1A Ru2A 61.98(2) . . ?
C5A Ru1A Ru4A 92.5(3) . . ?
C6A Ru1A Ru4A 176.6(3) . . ?
C7A Ru1A Ru4A 93.3(3) . . ?
C0A Ru1A Ru4A 43.1(2) . . ?
Pt1A Ru1A Ru4A 105.01(3) . . ?
Ru5A Ru1A Ru4A 59.20(3) . . ?
Ru2A Ru1A Ru4A 87.07(3) . . ?
C5A Ru1A Pt4A 114.5(3) . . ?
C6A Ru1A Pt4A 124.4(3) . . ?
C7A Ru1A Pt4A 135.6(3) . . ?
C0A Ru1A Pt4A 37.2(2) . . ?
Pt1A Ru1A Pt4A 53.050(16) . . ?
Ru5A Ru1A Pt4A 86.16(2) . . ?
Ru2A Ru1A Pt4A 59.05(2) . . ?
Ru4A Ru1A Pt4A 52.334(19) . . ?
C9A Ru2A C8A 85.9(4) . . ?
C9A Ru2A C0A 134.0(4) . . ?
C8A Ru2A C0A 126.0(3) . . ?
C9A Ru2A Pt3A 134.4(3) . . ?
C8A Ru2A Pt3A 75.8(3) . . ?
C0A Ru2A Pt3A 89.0(3) . . ?
C9A Ru2A Ru3A 154.5(3) . . ?
C8A Ru2A Ru3A 80.1(3) . . ?
C0A Ru2A Ru3A 47.9(2) . . ?
Pt3A Ru2A Ru3A 62.16(2) . . ?
C9A Ru2A Ru1A 88.1(3) . . ?
C8A Ru2A Ru1A 153.2(3) . . ?
C0A Ru2A Ru1A 47.9(2) . . ?
Pt3A Ru2A Ru1A 125.09(3) . . ?
Ru3A Ru2A Ru1A 94.79(3) . . ?
C9A Ru2A Pt1A 87.8(3) . . ?
C8A Ru2A Pt1A 147.6(3) . . ?
C0A Ru2A Pt1A 79.6(2) . . ?
Pt3A Ru2A Pt1A 86.30(2) . . ?
Ru3A Ru2A Pt1A 115.22(3) . . ?
Ru1A Ru2A Pt1A 57.94(2) . . ?
C9A Ru2A Ru5A 102.6(3) . . ?
C8A Ru2A Ru5A 97.9(3) . . ?
C0A Ru2A Ru5A 47.3(2) . . ?
Pt3A Ru2A Ru5A 120.90(3) . . ?
Ru3A Ru2A Ru5A 58.90(2) . . ?
Ru1A Ru2A Ru5A 58.07(2) . . ?
Pt1A Ru2A Ru5A 114.53(3) . . ?
C9A Ru2A Pt2A 81.9(3) . . ?
C8A Ru2A Pt2A 90.9(3) . . ?
C0A Ru2A Pt2A 123.7(2) . . ?
Pt3A Ru2A Pt2A 57.490(16) . . ?
Ru3A Ru2A Pt2A 119.33(3) . . ?
Ru1A Ru2A Pt2A 114.09(3) . . ?
Pt1A Ru2A Pt2A 56.702(15) . . ?
Ru5A Ru2A Pt2A 170.36(3) . . ?
C9A Ru2A Pt4A 142.7(3) . . ?
C8A Ru2A Pt4A 128.0(3) . . ?
C0A Ru2A Pt4A 42.0(2) . . ?
Pt3A Ru2A Pt4A 57.164(18) . . ?
Ru3A Ru2A Pt4A 59.95(2) . . ?
Ru1A Ru2A Pt4A 68.07(2) . . ?
Pt1A Ru2A Pt4A 55.438(17) . . ?
Ru5A Ru2A Pt4A 89.09(3) . . ?
Pt2A Ru2A Pt4A 82.35(2) . . ?
C10A Ru3A C11A 90.6(4) . . ?
C10A Ru3A C12A 91.9(4) . . ?
C11A Ru3A C12A 93.3(4) . . ?
C10A Ru3A C0A 125.2(4) . . ?
C11A Ru3A C0A 141.4(4) . . ?
C12A Ru3A C0A 98.9(3) . . ?
C10A Ru3A Ru5A 121.8(3) . . ?
C11A Ru3A Ru5A 127.6(3) . . ?
C12A Ru3A Ru5A 50.5(2) . . ?
C0A Ru3A Ru5A 48.6(2) . . ?
C10A Ru3A Ru2A 165.1(3) . . ?
C11A Ru3A Ru2A 97.8(3) . . ?
C12A Ru3A Ru2A 99.9(3) . . ?
C0A Ru3A Ru2A 44.1(2) . . ?
Ru5A Ru3A Ru2A 61.61(2) . . ?
C10A Ru3A Pt3A 115.6(3) . . ?
C11A Ru3A Pt3A 66.5(3) . . ?
C12A Ru3A Pt3A 144.9(3) . . ?
C0A Ru3A Pt3A 83.3(2) . . ?
Ru5A Ru3A Pt3A 119.33(3) . . ?
Ru2A Ru3A Pt3A 57.88(2) . . ?
C10A Ru3A Pt4A 101.4(3) . . ?
C11A Ru3A Pt4A 122.2(3) . . ?
C12A Ru3A Pt4A 141.5(2) . . ?
C0A Ru3A Pt4A 44.4(2) . . ?
Ru5A Ru3A Pt4A 92.73(2) . . ?
Ru2A Ru3A Pt4A 63.69(2) . . ?
Pt3A Ru3A Pt4A 57.212(15) . . ?
C10A Ru3A Ru4A 82.6(3) . . ?
C11A Ru3A Ru4A 172.4(3) . . ?
C12A Ru3A Ru4A 90.3(2) . . ?
C0A Ru3A Ru4A 44.1(2) . . ?
Ru5A Ru3A Ru4A 59.51(3) . . ?
Ru2A Ru3A Ru4A 88.17(3) . . ?
Pt3A Ru3A Ru4A 113.48(3) . . ?
Pt4A Ru3A Ru4A 56.535(19) . . ?
C13A Ru4A C14A 89.0(4) . . ?
C13A Ru4A C4A 94.8(5) . . ?
C14A Ru4A C4A 97.0(5) . . ?
C13A Ru4A C0A 130.1(4) . . ?
C14A Ru4A C0A 133.6(4) . . ?
C4A Ru4A C0A 102.4(4) . . ?
C13A Ru4A Pt4A 122.3(3) . . ?
C14A Ru4A Pt4A 136.9(3) . . ?
C4A Ru4A Pt4A 55.4(3) . . ?
C0A Ru4A Pt4A 47.4(2) . . ?
C13A Ru4A Ru5A 113.5(4) . . ?
C14A Ru4A Ru5A 98.4(4) . . ?
C4A Ru4A Ru5A 147.8(3) . . ?
C0A Ru4A Ru5A 47.8(2) . . ?
Pt4A Ru4A Ru5A 94.96(3) . . ?
C13A Ru4A Ru3A 171.4(4) . . ?
C14A Ru4A Ru3A 92.0(3) . . ?
C4A Ru4A Ru3A 93.6(3) . . ?
C0A Ru4A Ru3A 45.4(2) . . ?
Pt4A Ru4A Ru3A 61.61(2) . . ?
Ru5A Ru4A Ru3A 57.87(3) . . ?
C13A Ru4A Ru1A 85.8(3) . . ?
C14A Ru4A Ru1A 148.9(3) . . ?
C4A Ru4A Ru1A 114.0(4) . . ?
C0A Ru4A Ru1A 44.4(2) . . ?
Pt4A Ru4A Ru1A 69.25(2) . . ?
Ru5A Ru4A Ru1A 56.49(3) . . ?
Ru3A Ru4A Ru1A 88.91(3) . . ?
C16A Ru5A C15A 99.5(4) . . ?
C16A Ru5A C0A 127.6(4) . . ?
C15A Ru5A C0A 132.9(4) . . ?
C16A Ru5A C7A 84.4(4) . . ?
C15A Ru5A C7A 87.5(4) . . ?
C0A Ru5A C7A 94.6(3) . . ?
C16A Ru5A C12A 89.6(4) . . ?
C15A Ru5A C12A 88.5(4) . . ?
C0A Ru5A C12A 93.0(3) . . ?
C7A Ru5A C12A 172.2(3) . . ?
C16A Ru5A Ru1A 112.0(3) . . ?
C15A Ru5A Ru1A 116.8(3) . . ?
C0A Ru5A Ru1A 48.6(2) . . ?
C7A Ru5A Ru1A 46.1(3) . . ?
C12A Ru5A Ru1A 141.6(2) . . ?
C16A Ru5A Ru3A 118.5(3) . . ?
C15A Ru5A Ru3A 114.8(3) . . ?
C0A Ru5A Ru3A 47.9(2) . . ?
C7A Ru5A Ru3A 142.4(3) . . ?
C12A Ru5A Ru3A 45.3(2) . . ?
Ru1A Ru5A Ru3A 96.42(3) . . ?
C16A Ru5A Ru4A 82.0(3) . . ?
C15A Ru5A Ru4A 177.4(3) . . ?
C0A Ru5A Ru4A 45.7(2) . . ?
C7A Ru5A Ru4A 94.8(3) . . ?
C12A Ru5A Ru4A 89.3(3) . . ?
Ru1A Ru5A Ru4A 64.31(3) . . ?
Ru3A Ru5A Ru4A 62.61(3) . . ?
C16A Ru5A Ru2A 170.0(3) . . ?
C15A Ru5A Ru2A 89.9(3) . . ?
C0A Ru5A Ru2A 43.0(2) . . ?
C7A Ru5A Ru2A 92.7(2) . . ?
C12A Ru5A Ru2A 94.1(2) . . ?
Ru1A Ru5A Ru2A 59.95(2) . . ?
Ru3A Ru5A Ru2A 59.49(2) . . ?
Ru4A Ru5A Ru2A 88.72(3) . . ?
C23A P1A C29A 100.9(4) . . ?
C23A P1A C17A 105.8(4) . . ?
C29A P1A C17A 106.3(4) . . ?
C23A P1A Pt1A 114.9(3) . . ?
C29A P1A Pt1A 116.2(3) . . ?
C17A P1A Pt1A 111.5(3) . . ?
C35A P2A C47A 104.2(4) . . ?
C35A P2A C41A 105.9(5) . . ?
C47A P2A C41A 104.6(4) . . ?
C35A P2A Pt2A 110.8(3) . . ?
C47A P2A Pt2A 118.8(3) . . ?
C41A P2A Pt2A 111.4(3) . . ?
C53A P3A C59A 104.8(4) . . ?
C53A P3A C65A 102.1(4) . . ?
C59A P3A C65A 103.2(4) . . ?
C53A P3A Pt3A 115.2(3) . . ?
C59A P3A Pt3A 116.7(3) . . ?
C65A P3A Pt3A 113.2(3) . . ?
Ru2A C0A Ru4A 176.0(5) . . ?
Ru2A C0A Pt4A 98.2(3) . . ?
Ru4A C0A Pt4A 85.4(4) . . ?
Ru2A C0A Ru3A 88.0(3) . . ?
Ru4A C0A Ru3A 90.4(3) . . ?
Pt4A C0A Ru3A 90.0(3) . . ?
Ru2A C0A Ru1A 88.1(4) . . ?
Ru4A C0A Ru1A 92.5(3) . . ?
Pt4A C0A Ru1A 104.8(3) . . ?
Ru3A C0A Ru1A 165.1(5) . . ?
Ru2A C0A Ru5A 89.7(4) . . ?
Ru4A C0A Ru5A 86.5(3) . . ?
Pt4A C0A Ru5A 169.6(5) . . ?
Ru3A C0A Ru5A 83.4(3) . . ?
Ru1A C0A Ru5A 82.2(3) . . ?
O1A C1A Pt1A 137.9(7) . . ?
O1A C1A Pt2A 135.9(7) . . ?
Pt1A C1A Pt2A 85.6(4) . . ?
O2A C2A Pt3A 134.7(7) . . ?
O2A C2A Pt2A 138.2(8) . . ?
Pt3A C2A Pt2A 86.3(4) . . ?
O3A C3A Pt4A 177.0(9) . . ?
O4A C4A Ru4A 154.9(10) . . ?
O4A C4A Pt4A 124.0(9) . . ?
Ru4A C4A Pt4A 81.0(5) . . ?
O5A C5A Ru1A 175.7(9) . . ?
O6A C6A Ru1A 174.0(9) . . ?
O7A C7A Ru1A 141.1(7) . . ?
O7A C7A Ru5A 134.7(7) . . ?
Ru1A C7A Ru5A 84.2(4) . . ?
O8A C8A Ru2A 174.1(10) . . ?
O9A C9A Ru2A 173.3(8) . . ?
O10A C10A Ru3A 176.9(9) . . ?
O11A C11A Ru3A 171.3(8) . . ?
O12A C12A Ru3A 142.9(7) . . ?
O12A C12A Ru5A 132.8(7) . . ?
Ru3A C12A Ru5A 84.2(3) . . ?
O13A C13A Ru4A 177.1(11) . . ?
O14A C14A Ru4A 178.9(9) . . ?
O15A C15A Ru5A 178.9(9) . . ?
O16A C16A Ru5A 176.7(10) . . ?
C18A C17A C22A 120.0(9) . . ?
C18A C17A P1A 120.0(7) . . ?
C22A C17A P1A 119.9(7) . . ?
C19A C18A C17A 120.0(9) . . ?
C18A C19A C20A 120.3(9) . . ?
C19A C20A C21A 119.7(10) . . ?
C22A C21A C20A 120.9(9) . . ?
C21A C22A C17A 119.0(8) . . ?
C24A C23A C28A 116.5(9) . . ?
C24A C23A P1A 121.1(7) . . ?
C28A C23A P1A 122.0(7) . . ?
C23A C24A C25A 121.2(9) . . ?
C26A C25A C24A 120.7(10) . . ?
C25A C26A C27A 119.8(10) . . ?
C28A C27A C26A 119.1(9) . . ?
C27A C28A C23A 122.7(9) . . ?
C34A C29A C30A 118.2(9) . . ?
C34A C29A P1A 124.3(7) . . ?
C30A C29A P1A 117.5(6) . . ?
C31A C30A C29A 119.5(8) . . ?
C32A C31A C30A 122.2(9) . . ?
C31A C32A C33A 118.0(9) . . ?
C34A C33A C32A 120.8(9) . . ?
C33A C34A C29A 121.0(9) . . ?
C36A C35A C40A 117.3(11) . . ?
C36A C35A P2A 119.2(7) . . ?
C40A C35A P2A 123.3(8) . . ?
C37A C36A C35A 120.6(10) . . ?
C36A C37A C38A 120.0(11) . . ?
C39A C38A C37A 120.3(13) . . ?
C40A C39A C38A 118.6(12) . . ?
C39A C40A C35A 123.1(10) . . ?
C42A C41A C46A 119.8(9) . . ?
C42A C41A P2A 120.0(8) . . ?
C46A C41A P2A 120.1(9) . . ?
C41A C42A C43A 121.0(10) . . ?
C42A C43A C44A 118.6(11) . . ?
C45A C44A C43A 121.2(10) . . ?
C44A C45A C46A 121.4(11) . . ?
C45A C46A C41A 117.9(11) . . ?
C48A C47A C52A 119.9(9) . . ?
C48A C47A P2A 121.4(7) . . ?
C52A C47A P2A 118.7(8) . . ?
C47A C48A C49A 119.2(10) . . ?
C50A C49A C48A 121.5(11) . . ?
C49A C50A C51A 119.9(10) . . ?
C50A C51A C52A 121.9(10) . . ?
C51A C52A C47A 117.5(11) . . ?
C54A C53A C58A 117.0(9) . . ?
C54A C53A P3A 122.4(7) . . ?
C58A C53A P3A 120.6(7) . . ?
C55A C54A C53A 122.0(9) . . ?
C54A C55A C56A 120.5(9) . . ?
C57A C56A C55A 119.2(10) . . ?
C56A C57A C58A 121.0(10) . . ?
C53A C58A C57A 120.2(9) . . ?
C64A C59A C60A 119.5(9) . . ?
C64A C59A P3A 118.5(7) . . ?
C60A C59A P3A 121.6(7) . . ?
C59A C60A C61A 119.9(9) . . ?
C62A C61A C60A 119.4(10) . . ?
C63A C62A C61A 120.3(10) . . ?
C62A C63A C64A 119.9(10) . . ?
C59A C64A C63A 120.9(10) . . ?
C70A C65A C66A 118.3(8) . . ?
C70A C65A P3A 121.9(7) . . ?
C66A C65A P3A 119.5(7) . . ?
C67A C66A C65A 119.7(10) . . ?
C66A C67A C68A 120.9(10) . . ?
C69A C68A C67A 119.2(9) . . ?
C70A C69A C68A 119.8(11) . . ?
C69A C70A C65A 122.1(9) . . ?
C1B Pt1B P1B 98.7(3) . . ?
C1B Pt1B Pt2B 48.8(3) . . ?
P1B Pt1B Pt2B 133.36(7) . . ?
C1B Pt1B Pt4B 139.6(3) . . ?
P1B Pt1B Pt4B 112.50(6) . . ?
Pt2B Pt1B Pt4B 90.839(15) . . ?
C1B Pt1B Ru1B 125.3(3) . . ?
P1B Pt1B Ru1B 103.56(7) . . ?
Pt2B Pt1B Ru1B 122.20(2) . . ?
Pt4B Pt1B Ru1B 72.619(19) . . ?
C1B Pt1B Ru2B 90.6(2) . . ?
P1B Pt1B Ru2B 164.31(7) . . ?
Pt2B Pt1B Ru2B 61.901(19) . . ?
Pt4B Pt1B Ru2B 65.788(17) . . ?
Ru1B Pt1B Ru2B 60.79(2) . . ?
C2B Pt2B C1B 163.2(3) . . ?
C2B Pt2B P2B 92.8(3) . . ?
C1B Pt2B P2B 91.9(3) . . ?
C2B Pt2B Pt1B 133.5(3) . . ?
C1B Pt2B Pt1B 46.4(3) . . ?
P2B Pt2B Pt1B 133.24(6) . . ?
C2B Pt2B Pt3B 46.0(3) . . ?
C1B Pt2B Pt3B 135.9(3) . . ?
P2B Pt2B Pt3B 130.54(6) . . ?
Pt1B Pt2B Pt3B 89.937(16) . . ?
C2B Pt2B Ru2B 80.5(3) . . ?
C1B Pt2B Ru2B 88.3(3) . . ?
P2B Pt2B Ru2B 154.07(6) . . ?
Pt1B Pt2B Ru2B 60.832(18) . . ?
Pt3B Pt2B Ru2B 59.285(17) . . ?
C2B Pt3B P3B 98.3(3) . . ?
C2B Pt3B C10B 103.6(4) . . ?
P3B Pt3B C10B 96.1(2) . . ?
C2B Pt3B Pt2B 47.0(3) . . ?
P3B Pt3B Pt2B 118.51(7) . . ?
C10B Pt3B Pt2B 134.8(2) . . ?
C2B Pt3B Ru2B 83.3(3) . . ?
P3B Pt3B Ru2B 178.41(7) . . ?
C10B Pt3B Ru2B 83.7(2) . . ?
Pt2B Pt3B Ru2B 62.398(19) . . ?
C2B Pt3B Pt4B 135.4(3) . . ?
P3B Pt3B Pt4B 112.75(6) . . ?
C10B Pt3B Pt4B 103.9(3) . . ?
Pt2B Pt3B Pt4B 89.195(15) . . ?
Ru2B Pt3B Pt4B 65.776(18) . . ?
C2B Pt3B Ru3B 128.2(3) . . ?
P3B Pt3B Ru3B 118.39(7) . . ?
C10B Pt3B Ru3B 41.7(3) . . ?
Pt2B Pt3B Ru3B 122.67(2) . . ?
Ru2B Pt3B Ru3B 60.55(2) . . ?
Pt4B Pt3B Ru3B 63.027(18) . . ?
C3B Pt4B C0B 176.7(4) . . ?
C3B Pt4B C4B 93.3(4) . . ?
C0B Pt4B C4B 89.8(4) . . ?
C3B Pt4B Pt1B 95.4(3) . . ?
C0B Pt4B Pt1B 81.7(2) . . ?
C4B Pt4B Pt1B 137.3(3) . . ?
C3B Pt4B Ru4B 136.5(3) . . ?
C0B Pt4B Ru4B 46.5(3) . . ?
C4B Pt4B Ru4B 43.6(2) . . ?
Pt1B Pt4B Ru4B 112.83(2) . . ?
C3B Pt4B Pt3B 91.2(3) . . ?
C0B Pt4B Pt3B 87.4(3) . . ?
C4B Pt4B Pt3B 132.5(3) . . ?
Pt1B Pt4B Pt3B 89.062(15) . . ?
Ru4B Pt4B Pt3B 120.31(2) . . ?
C3B Pt4B Ru3B 134.9(3) . . ?
C0B Pt4B Ru3B 46.2(2) . . ?
C4B Pt4B Ru3B 86.0(3) . . ?
Pt1B Pt4B Ru3B 115.200(19) . . ?
Ru4B Pt4B Ru3B 61.40(2) . . ?
Pt3B Pt4B Ru3B 59.046(19) . . ?
C3B Pt4B Ru2B 136.1(3) . . ?
C0B Pt4B Ru2B 40.9(3) . . ?
C4B Pt4B Ru2B 130.2(2) . . ?
Pt1B Pt4B Ru2B 58.746(16) . . ?
Ru4B Pt4B Ru2B 87.36(2) . . ?
Pt3B Pt4B Ru2B 56.905(17) . . ?
Ru3B Pt4B Ru2B 56.57(2) . . ?
C3B Pt4B Ru1B 140.7(3) . . ?
C0B Pt4B Ru1B 37.9(2) . . ?
C4B Pt4B Ru1B 95.1(3) . . ?
Pt1B Pt4B Ru1B 54.305(17) . . ?
Ru4B Pt4B Ru1B 58.85(2) . . ?
Pt3B Pt4B Ru1B 110.429(18) . . ?
Ru3B Pt4B Ru1B 84.06(2) . . ?
Ru2B Pt4B Ru1B 53.54(2) . . ?
C5B Ru1B C6B 89.3(4) . . ?
C5B Ru1B C7B 91.8(4) . . ?
C6B Ru1B C7B 89.1(4) . . ?
C5B Ru1B C0B 131.2(4) . . ?
C6B Ru1B C0B 138.4(4) . . ?
C7B Ru1B C0B 97.3(3) . . ?
C5B Ru1B Pt1B 113.3(3) . . ?
C6B Ru1B Pt1B 73.9(3) . . ?
C7B Ru1B Pt1B 149.0(3) . . ?
C0B Ru1B Pt1B 80.2(3) . . ?
C5B Ru1B Ru5B 122.8(3) . . ?
C6B Ru1B Ru5B 121.9(3) . . ?
C7B Ru1B Ru5B 48.2(3) . . ?
C0B Ru1B Ru5B 49.2(2) . . ?
Pt1B Ru1B Ru5B 120.58(3) . . ?
C5B Ru1B Ru2B 171.8(3) . . ?
C6B Ru1B Ru2B 93.9(3) . . ?
C7B Ru1B Ru2B 95.8(3) . . ?
C0B Ru1B Ru2B 44.6(3) . . ?
Pt1B Ru1B Ru2B 60.64(2) . . ?
Ru5B Ru1B Ru2B 61.36(3) . . ?
C5B Ru1B Ru4B 89.8(3) . . ?
C6B Ru1B Ru4B 178.5(3) . . ?
C7B Ru1B Ru4B 92.1(3) . . ?
C0B Ru1B Ru4B 42.3(3) . . ?
Pt1B Ru1B Ru4B 105.38(3) . . ?
Ru5B Ru1B Ru4B 59.62(2) . . ?
Ru2B Ru1B Ru4B 86.85(3) . . ?
C5B Ru1B Pt4B 113.2(3) . . ?
C6B Ru1B Pt4B 126.8(3) . . ?
C7B Ru1B Pt4B 134.2(3) . . ?
C0B Ru1B Pt4B 37.3(2) . . ?
Pt1B Ru1B Pt4B 53.076(16) . . ?
Ru5B Ru1B Pt4B 86.42(2) . . ?
Ru2B Ru1B Pt4B 58.96(2) . . ?
Ru4B Ru1B Pt4B 52.59(2) . . ?
C9B Ru2B C8B 85.2(4) . . ?
C9B Ru2B C0B 126.9(4) . . ?
C8B Ru2B C0B 131.2(4) . . ?
C9B Ru2B Pt3B 82.3(3) . . ?
C8B Ru2B Pt3B 136.0(3) . . ?
C0B Ru2B Pt3B 88.7(2) . . ?
C9B Ru2B Ru3B 82.7(3) . . ?
C8B Ru2B Ru3B 157.7(3) . . ?
C0B Ru2B Ru3B 48.5(3) . . ?
Pt3B Ru2B Ru3B 60.54(2) . . ?
C9B Ru2B Pt1B 150.7(3) . . ?
C8B Ru2B Pt1B 83.5(3) . . ?
C0B Ru2B Pt1B 79.9(2) . . ?
Pt3B Ru2B Pt1B 87.27(2) . . ?
Ru3B Ru2B Pt1B 115.48(3) . . ?
C9B Ru2B Ru1B 146.9(3) . . ?
C8B Ru2B Ru1B 85.6(3) . . ?
C0B Ru2B Ru1B 46.8(3) . . ?
Pt3B Ru2B Ru1B 124.79(3) . . ?
Ru3B Ru2B Ru1B 94.40(3) . . ?
Pt1B Ru2B Ru1B 58.56(2) . . ?
C9B Ru2B Pt2B 94.3(3) . . ?
C8B Ru2B Pt2B 80.9(3) . . ?
C0B Ru2B Pt2B 124.3(2) . . ?
Pt3B Ru2B Pt2B 58.317(18) . . ?
Ru3B Ru2B Pt2B 118.60(3) . . ?
Pt1B Ru2B Pt2B 57.266(17) . . ?
Ru1B Ru2B Pt2B 115.40(3) . . ?
C9B Ru2B Ru5B 93.1(3) . . ?
C8B Ru2B Ru5B 103.2(3) . . ?
C0B Ru2B Ru5B 47.7(2) . . ?
Pt3B Ru2B Ru5B 119.42(3) . . ?
Ru3B Ru2B Ru5B 58.96(3) . . ?
Pt1B Ru2B Ru5B 115.72(3) . . ?
Ru1B Ru2B Ru5B 58.45(3) . . ?
Pt2B Ru2B Ru5B 171.76(3) . . ?
C9B Ru2B Pt4B 134.3(3) . . ?
C8B Ru2B Pt4B 138.3(3) . . ?
C0B Ru2B Pt4B 42.2(2) . . ?
Pt3B Ru2B Pt4B 57.319(16) . . ?
Ru3B Ru2B Pt4B 60.13(2) . . ?
Pt1B Ru2B Pt4B 55.466(15) . . ?
Ru1B Ru2B Pt4B 67.50(2) . . ?
Pt2B Ru2B Pt4B 82.671(19) . . ?
Ru5B Ru2B Pt4B 89.61(3) . . ?
C11B Ru3B C10B 91.9(4) . . ?
C11B Ru3B C12B 91.1(4) . . ?
C10B Ru3B C12B 92.6(4) . . ?
C11B Ru3B C0B 127.9(4) . . ?
C10B Ru3B C0B 136.4(4) . . ?
C12B Ru3B C0B 102.4(4) . . ?
C11B Ru3B Ru5B 121.5(3) . . ?
C10B Ru3B Ru5B 129.1(3) . . ?
C12B Ru3B Ru5B 53.7(3) . . ?
C0B Ru3B Ru5B 48.7(2) . . ?
C11B Ru3B Pt3B 116.7(3) . . ?
C10B Ru3B Pt3B 58.2(3) . . ?
C12B Ru3B Pt3B 138.2(3) . . ?
C0B Ru3B Pt3B 85.1(3) . . ?
Ru5B Ru3B Pt3B 120.17(3) . . ?
C11B Ru3B Ru2B 169.5(3) . . ?
C10B Ru3B Ru2B 93.0(3) . . ?
C12B Ru3B Ru2B 98.0(3) . . ?
C0B Ru3B Ru2B 44.8(3) . . ?
Ru5B Ru3B Ru2B 61.34(3) . . ?
Pt3B Ru3B Ru2B 58.91(2) . . ?
C11B Ru3B Ru4B 85.0(3) . . ?
C10B Ru3B Ru4B 169.5(3) . . ?
C12B Ru3B Ru4B 97.5(3) . . ?
C0B Ru3B Ru4B 43.8(3) . . ?
Ru5B Ru3B Ru4B 60.40(3) . . ?
Pt3B Ru3B Ru4B 114.53(3) . . ?
Ru2B Ru3B Ru4B 88.59(3) . . ?
C11B Ru3B Pt4B 106.2(3) . . ?
C10B Ru3B Pt4B 115.1(3) . . ?
C12B Ru3B Pt4B 146.2(3) . . ?
C0B Ru3B Pt4B 44.2(2) . . ?
Ru5B Ru3B Pt4B 92.76(3) . . ?
Pt3B Ru3B Pt4B 57.927(17) . . ?
Ru2B Ru3B Pt4B 63.30(2) . . ?
Ru4B Ru3B Pt4B 56.72(2) . . ?
C14B Ru4B C13B 87.8(5) . . ?
C14B Ru4B C4B 94.0(5) . . ?
C13B Ru4B C4B 100.4(4) . . ?
C14B Ru4B C0B 132.1(4) . . ?
C13B Ru4B C0B 132.5(4) . . ?
C4B Ru4B C0B 100.8(4) . . ?
C14B Ru4B Pt4B 123.0(3) . . ?
C13B Ru4B Pt4B 137.7(3) . . ?
C4B Ru4B Pt4B 53.9(3) . . ?
C0B Ru4B Pt4B 47.2(2) . . ?
C14B Ru4B Ru5B 115.9(3) . . ?
C13B Ru4B Ru5B 96.7(3) . . ?
C4B Ru4B Ru5B 146.0(4) . . ?
C0B Ru4B Ru5B 47.5(2) . . ?
Pt4B Ru4B Ru5B 94.36(3) . . ?
C14B Ru4B Ru3B 173.2(3) . . ?
C13B Ru4B Ru3B 90.6(3) . . ?
C4B Ru4B Ru3B 92.8(3) . . ?
C0B Ru4B Ru3B 46.5(2) . . ?
Pt4B Ru4B Ru3B 61.88(2) . . ?
Ru5B Ru4B Ru3B 57.76(3) . . ?
C14B Ru4B Ru1B 88.7(3) . . ?
C13B Ru4B Ru1B 147.6(3) . . ?
C4B Ru4B Ru1B 112.0(3) . . ?
C0B Ru4B Ru1B 43.5(3) . . ?
Pt4B Ru4B Ru1B 68.55(2) . . ?
Ru5B Ru4B Ru1B 56.56(2) . . ?
Ru3B Ru4B Ru1B 89.15(3) . . ?
C16B Ru5B C15B 94.0(4) . . ?
C16B Ru5B C7B 90.4(4) . . ?
C15B Ru5B C7B 89.3(4) . . ?
C16B Ru5B C0B 135.5(4) . . ?
C15B Ru5B C0B 130.2(4) . . ?
C7B Ru5B C0B 94.0(3) . . ?
C16B Ru5B C12B 84.1(4) . . ?
C15B Ru5B C12B 88.3(4) . . ?
C7B Ru5B C12B 173.8(3) . . ?
C0B Ru5B C12B 91.9(3) . . ?
C16B Ru5B Ru1B 120.1(3) . . ?
C15B Ru5B Ru1B 118.9(3) . . ?
C7B Ru5B Ru1B 46.5(2) . . ?
C0B Ru5B Ru1B 47.5(2) . . ?
C12B Ru5B Ru1B 139.3(2) . . ?
C16B Ru5B Ru3B 114.3(3) . . ?
C15B Ru5B Ru3B 115.0(3) . . ?
C7B Ru5B Ru3B 142.5(2) . . ?
C0B Ru5B Ru3B 48.6(2) . . ?
C12B Ru5B Ru3B 43.4(2) . . ?
Ru1B Ru5B Ru3B 96.01(3) . . ?
C16B Ru5B Ru2B 91.6(3) . . ?
C15B Ru5B Ru2B 173.6(3) . . ?
C7B Ru5B Ru2B 93.6(3) . . ?
C0B Ru5B Ru2B 44.0(3) . . ?
C12B Ru5B Ru2B 89.3(3) . . ?
Ru1B Ru5B Ru2B 60.19(3) . . ?
Ru3B Ru5B Ru2B 59.70(3) . . ?
C16B Ru5B Ru4B 175.4(3) . . ?
C15B Ru5B Ru4B 85.6(3) . . ?
C7B Ru5B Ru4B 94.3(2) . . ?
C0B Ru5B Ru4B 44.5(3) . . ?
C12B Ru5B Ru4B 91.3(2) . . ?
Ru1B Ru5B Ru4B 63.82(3) . . ?
Ru3B Ru5B Ru4B 61.84(3) . . ?
Ru2B Ru5B Ru4B 88.48(3) . . ?
C17B P1B C29B 106.1(4) . . ?
C17B P1B C23B 105.2(5) . . ?
C29B P1B C23B 100.1(4) . . ?
C17B P1B Pt1B 111.0(3) . . ?
C29B P1B Pt1B 115.5(3) . . ?
C23B P1B Pt1B 117.7(3) . . ?
C35B P2B C41B 102.3(4) . . ?
C35B P2B C47B 104.8(4) . . ?
C41B P2B C47B 104.2(5) . . ?
C35B P2B Pt2B 115.1(3) . . ?
C41B P2B Pt2B 118.1(3) . . ?
C47B P2B Pt2B 111.0(4) . . ?
C59B P3B C53B 102.9(5) . . ?
C59B P3B C65B 103.4(5) . . ?
C53B P3B C65B 103.7(4) . . ?
C59B P3B Pt3B 117.2(3) . . ?
C53B P3B Pt3B 113.0(3) . . ?
C65B P3B Pt3B 115.0(3) . . ?
Ru2B C0B Ru4B 175.1(5) . . ?
Ru2B C0B Pt4B 96.9(4) . . ?
Ru4B C0B Pt4B 86.3(3) . . ?
Ru2B C0B Ru1B 88.5(3) . . ?
Ru4B C0B Ru1B 94.2(4) . . ?
Pt4B C0B Ru1B 104.8(4) . . ?
Ru2B C0B Ru3B 86.7(4) . . ?
Ru4B C0B Ru3B 89.7(3) . . ?
Pt4B C0B Ru3B 89.6(3) . . ?
Ru1B C0B Ru3B 165.3(4) . . ?
Ru2B C0B Ru5B 88.3(3) . . ?
Ru4B C0B Ru5B 88.0(4) . . ?
Pt4B C0B Ru5B 170.5(5) . . ?
Ru1B C0B Ru5B 83.3(3) . . ?
Ru3B C0B Ru5B 82.7(3) . . ?
O1B C1B Pt1B 136.9(8) . . ?
O1B C1B Pt2B 137.1(8) . . ?
Pt1B C1B Pt2B 84.8(4) . . ?
O2B C2B Pt3B 134.2(8) . . ?
O2B C2B Pt2B 138.3(8) . . ?
Pt3B C2B Pt2B 87.0(4) . . ?
O3B C3B Pt4B 174.6(10) . . ?
O4B C4B Ru4B 152.0(10) . . ?
O4B C4B Pt4B 125.3(9) . . ?
Ru4B C4B Pt4B 82.6(3) . . ?
O5B C5B Ru1B 177.3(10) . . ?
O6B C6B Ru1B 173.7(9) . . ?
O7B C7B Ru1B 137.8(7) . . ?
O7B C7B Ru5B 136.8(7) . . ?
Ru1B C7B Ru5B 85.4(4) . . ?
O8B C8B Ru2B 174.3(8) . . ?
O9B C9B Ru2B 175.4(8) . . ?
O10B C10B Ru3B 161.3(10) . . ?
O10B C10B Pt3B 118.5(9) . . ?
Ru3B C10B Pt3B 80.1(4) . . ?
O11B C11B Ru3B 178.9(11) . . ?
O12B C12B Ru3B 148.3(8) . . ?
O12B C12B Ru5B 128.7(7) . . ?
Ru3B C12B Ru5B 82.9(3) . . ?
O13B C13B Ru4B 179.2(10) . . ?
O14B C14B Ru4B 176.2(10) . . ?
O15B C15B Ru5B 176.5(10) . . ?
O16B C16B Ru5B 176.4(8) . . ?
C18B C17B C22B 116.3(10) . . ?
C18B C17B P1B 122.7(9) . . ?
C22B C17B P1B 120.8(8) . . ?
C17B C18B C19B 123.2(12) . . ?
C20B C19B C18B 118.3(12) . . ?
C19B C20B C21B 122.0(11) . . ?
C20B C21B C22B 116.6(13) . . ?
C17B C22B C21B 123.5(12) . . ?
C28B C23B C24B 117.9(9) . . ?
C28B C23B P1B 123.5(7) . . ?
C24B C23B P1B 118.2(8) . . ?
C25B C24B C23B 120.3(10) . . ?
C26B C25B C24B 120.9(10) . . ?
C25B C26B C27B 119.2(10) . . ?
C28B C27B C26B 120.3(10) . . ?
C27B C28B C23B 121.3(9) . . ?
C30B C29B C34B 117.7(9) . . ?
C30B C29B P1B 118.6(7) . . ?
C34B C29B P1B 122.6(8) . . ?
C29B C30B C31B 121.1(9) . . ?
C32B C31B C30B 119.7(10) . . ?
C31B C32B C33B 120.2(10) . . ?
C34B C33B C32B 121.0(10) . . ?
C33B C34B C29B 120.2(10) . . ?
C40B C35B C36B 118.7(9) . . ?
C40B C35B P2B 122.9(7) . . ?
C36B C35B P2B 118.4(8) . . ?
C35B C36B C37B 120.8(10) . . ?
C38B C37B C36B 120.1(10) . . ?
C37B C38B C39B 119.1(9) . . ?
C40B C39B C38B 121.4(11) . . ?
C39B C40B C35B 120.0(10) . . ?
C46B C41B C42B 118.7(10) . . ?
C46B C41B P2B 122.1(8) . . ?
C42B C41B P2B 119.2(8) . . ?
C41B C42B C43B 119.9(10) . . ?
C44B C43B C42B 120.5(11) . . ?
C43B C44B C45B 120.6(11) . . ?
C44B C45B C46B 120.3(11) . . ?
C41B C46B C45B 120.0(10) . . ?
C48B C47B C52B 119.2(9) . . ?
C48B C47B P2B 123.5(8) . . ?
C52B C47B P2B 117.2(8) . . ?
C47B C48B C49B 120.2(10) . . ?
C50B C49B C48B 122.8(11) . . ?
C49B C50B C51B 118.7(9) . . ?
C52B C51B C50B 119.1(11) . . ?
C47B C52B C51B 119.9(11) . . ?
C54B C53B C58B 118.8(9) . . ?
C54B C53B P3B 118.9(7) . . ?
C58B C53B P3B 122.2(8) . . ?
C55B C54B C53B 121.7(10) . . ?
C54B C55B C56B 118.2(11) . . ?
C57B C56B C55B 120.8(10) . . ?
C56B C57B C58B 119.8(11) . . ?
C57B C58B C53B 120.7(11) . . ?
C64B C59B C60B 117.6(10) . . ?
C64B C59B P3B 121.3(7) . . ?
C60B C59B P3B 121.0(8) . . ?
C61B C60B C59B 123.2(10) . . ?
C60B C61B C62B 118.5(10) . . ?
C61B C62B C63B 120.6(10) . . ?
C62B C63B C64B 119.3(10) . . ?
C59B C64B C63B 120.7(10) . . ?
C70B C65B C66B 119.3(10) . . ?
C70B C65B P3B 117.2(8) . . ?
C66B C65B P3B 123.2(9) . . ?
C65B C66B C67B 119.5(11) . . ?
C68B C67B C66B 120.8(11) . . ?
C69B C68B C67B 120.3(11) . . ?
C68B C69B C70B 118.7(13) . . ?
C65B C70B C69B 121.3(11) . . ?
Cl2 C100 Cl1 114.9(8) . . ?
Cl4 C101 Cl3 113.4(10) . . ?

loop_
_geom_bond_atom_site_label_1
_geom_bond_atom_site_label_2
_geom_bond_distance
_geom_bond_site_symmetry_2
_geom_bond_publ_flag
Pt1A C1A 1.953(10) . ?
Pt1A P1A 2.268(2) . ?
Pt1A Pt2A 2.7333(5) . ?
Pt1A Pt4A 2.7448(5) . ?
Pt1A Ru1A 2.7480(7) . ?
Pt1A Ru2A 2.8381(7) . ?
Pt2A C2A 2.021(9) . ?
Pt2A C1A 2.068(9) . ?
Pt2A P2A 2.292(2) . ?
Pt2A Pt3A 2.7375(5) . ?
Pt2A Ru2A 2.9159(7) . ?
Pt3A C2A 1.982(10) . ?
Pt3A P3A 2.271(2) . ?
Pt3A Ru2A 2.7703(8) . ?
Pt3A Pt4A 2.7949(5) . ?
Pt3A Ru3A 2.8925(7) . ?
Pt4A C3A 1.866(10) . ?
Pt4A C0A 2.060(9) . ?
Pt4A C4A 2.327(12) . ?
Pt4A Ru4A 2.7919(7) . ?
Pt4A Ru3A 2.9443(8) . ?
Pt4A Ru2A 3.0492(9) . ?
Pt4A Ru1A 3.2983(8) . ?
Ru1A C5A 1.880(9) . ?
Ru1A C6A 1.894(12) . ?
Ru1A C7A 2.012(10) . ?
Ru1A C0A 2.104(8) . ?
Ru1A Ru5A 2.7798(9) . ?
Ru1A Ru2A 2.8353(10) . ?
Ru1A Ru4A 3.0044(11) . ?
Ru2A C9A 1.912(12) . ?
Ru2A C8A 1.913(10) . ?
Ru2A C0A 1.972(9) . ?
Ru2A Ru3A 2.8317(10) . ?
Ru2A Ru5A 2.8916(9) . ?
Ru3A C10A 1.882(12) . ?
Ru3A C11A 1.906(10) . ?
Ru3A C12A 2.012(9) . ?
Ru3A C0A 2.103(8) . ?
Ru3A Ru5A 2.8145(11) . ?
Ru3A Ru4A 2.9509(10) . ?
Ru4A C13A 1.898(10) . ?
Ru4A C14A 1.903(10) . ?
Ru4A C4A 1.948(13) . ?
Ru4A C0A 2.055(9) . ?
Ru4A Ru5A 2.8639(12) . ?
Ru5A C16A 1.894(9) . ?
Ru5A C15A 1.936(13) . ?
Ru5A C0A 2.126(8) . ?
Ru5A C7A 2.133(9) . ?
Ru5A C12A 2.182(9) . ?
P1A C23A 1.802(10) . ?
P1A C29A 1.825(9) . ?
P1A C17A 1.844(9) . ?
P2A C35A 1.811(10) . ?
P2A C47A 1.823(9) . ?
P2A C41A 1.835(10) . ?
P3A C53A 1.807(9) . ?
P3A C59A 1.810(9) . ?
P3A C65A 1.821(9) . ?
O1A C1A 1.175(11) . ?
O2A C2A 1.190(10) . ?
O3A C3A 1.126(10) . ?
O4A C4A 1.135(13) . ?
O5A C5A 1.144(10) . ?
O6A C6A 1.142(12) . ?
O7A C7A 1.171(11) . ?
O8A C8A 1.141(10) . ?
O9A C9A 1.153(12) . ?
O10A C10A 1.137(12) . ?
O11A C11A 1.137(10) . ?
O12A C12A 1.166(9) . ?
O13A C13A 1.139(11) . ?
O14A C14A 1.128(10) . ?
O15A C15A 1.111(12) . ?
O16A C16A 1.144(10) . ?
C17A C18A 1.391(12) . ?
C17A C22A 1.395(13) . ?
C18A C19A 1.363(13) . ?
C19A C20A 1.379(14) . ?
C20A C21A 1.381(13) . ?
C21A C22A 1.369(13) . ?
C23A C24A 1.375(12) . ?
C23A C28A 1.407(12) . ?
C24A C25A 1.390(14) . ?
C25A C26A 1.359(13) . ?
C26A C27A 1.385(14) . ?
C27A C28A 1.363(13) . ?
C29A C34A 1.380(11) . ?
C29A C30A 1.403(12) . ?
C30A C31A 1.367(13) . ?
C31A C32A 1.359(12) . ?
C32A C33A 1.395(13) . ?
C33A C34A 1.356(13) . ?
C35A C36A 1.382(13) . ?
C35A C40A 1.395(13) . ?
C36A C37A 1.371(15) . ?
C37A C38A 1.390(15) . ?
C38A C39A 1.375(15) . ?
C39A C40A 1.350(16) . ?
C41A C42A 1.369(14) . ?
C41A C46A 1.425(14) . ?
C42A C43A 1.382(13) . ?
C43A C44A 1.401(16) . ?
C44A C45A 1.338(16) . ?
C45A C46A 1.390(14) . ?
C47A C48A 1.392(14) . ?
C47A C52A 1.396(13) . ?
C48A C49A 1.393(14) . ?
C49A C50A 1.324(15) . ?
C50A C51A 1.372(16) . ?
C51A C52A 1.395(14) . ?
C53A C54A 1.381(12) . ?
C53A C58A 1.390(12) . ?
C54A C55A 1.364(13) . ?
C55A C56A 1.366(13) . ?
C56A C57A 1.355(14) . ?
C57A C58A 1.392(14) . ?
C59A C64A 1.381(13) . ?
C59A C60A 1.390(12) . ?
C60A C61A 1.408(14) . ?
C61A C62A 1.398(15) . ?
C62A C63A 1.374(14) . ?
C63A C64A 1.391(14) . ?
C65A C70A 1.380(13) . ?
C65A C66A 1.398(12) . ?
C66A C67A 1.377(12) . ?
C67A C68A 1.391(15) . ?
C68A C69A 1.375(14) . ?
C69A C70A 1.367(12) . ?
Pt1B C1B 1.992(11) . ?
Pt1B P1B 2.270(2) . ?
Pt1B Pt2B 2.7386(5) . ?
Pt1B Pt4B 2.7394(5) . ?
Pt1B Ru1B 2.7830(9) . ?
Pt1B Ru2B 2.8428(7) . ?
Pt2B C2B 2.021(9) . ?
Pt2B C1B 2.069(9) . ?
Pt2B P2B 2.293(3) . ?
Pt2B Pt3B 2.7578(5) . ?
Pt2B Ru2B 2.8719(9) . ?
Pt3B C2B 1.985(10) . ?
Pt3B P3B 2.283(2) . ?
Pt3B C10B 2.444(10) . ?
Pt3B Ru2B 2.7862(8) . ?
Pt3B Pt4B 2.7992(5) . ?
Pt3B Ru3B 2.8329(9) . ?
Pt4B C3B 1.866(9) . ?
Pt4B C0B 2.051(8) . ?
Pt4B C4B 2.274(11) . ?
Pt4B Ru4B 2.7908(9) . ?
Pt4B Ru3B 2.9441(7) . ?
Pt4B Ru2B 3.0329(7) . ?
Pt4B Ru1B 3.2703(8) . ?
Ru1B C5B 1.912(14) . ?
Ru1B C6B 1.918(12) . ?
Ru1B C7B 2.034(9) . ?
Ru1B C0B 2.077(9) . ?
Ru1B Ru5B 2.7961(10) . ?
Ru1B Ru2B 2.8470(11) . ?
Ru1B Ru4B 3.0071(11) . ?
Ru2B C9B 1.902(9) . ?
Ru2B C8B 1.922(10) . ?
Ru2B C0B 2.001(10) . ?
Ru2B Ru3B 2.8333(10) . ?
Ru2B Ru5B 2.8797(11) . ?
Ru3B C11B 1.893(10) . ?
Ru3B C10B 1.914(13) . ?
Ru3B C12B 1.946(9) . ?
Ru3B C0B 2.125(9) . ?
Ru3B Ru5B 2.8117(10) . ?
Ru3B Ru4B 2.9308(11) . ?
Ru4B C14B 1.880(13) . ?
Ru4B C13B 1.898(13) . ?
Ru4B C4B 1.940(9) . ?
Ru4B C0B 2.029(10) . ?
Ru4B Ru5B 2.8905(10) . ?
Ru5B C16B 1.892(10) . ?
Ru5B C15B 1.917(13) . ?
Ru5B C7B 2.090(9) . ?
Ru5B C0B 2.131(8) . ?
Ru5B C12B 2.283(9) . ?
P1B C17B 1.811(10) . ?
P1B C29B 1.823(10) . ?
P1B C23B 1.824(10) . ?
P2B C35B 1.819(9) . ?
P2B C41B 1.834(10) . ?
P2B C47B 1.846(9) . ?
P3B C59B 1.823(11) . ?
P3B C53B 1.824(9) . ?
P3B C65B 1.832(10) . ?
O1B C1B 1.167(10) . ?
O2B C2B 1.167(10) . ?
O3B C3B 1.125(10) . ?
O4B C4B 1.145(10) . ?
O5B C5B 1.130(13) . ?
O6B C6B 1.118(11) . ?
O7B C7B 1.175(10) . ?
O8B C8B 1.133(10) . ?
O9B C9B 1.151(10) . ?
O10B C10B 1.147(12) . ?
O11B C11B 1.136(11) . ?
O12B C12B 1.163(10) . ?
O13B C13B 1.138(12) . ?
O14B C14B 1.134(13) . ?
O15B C15B 1.115(12) . ?
O16B C16B 1.146(10) . ?
C17B C18B 1.348(14) . ?
C17B C22B 1.357(14) . ?
C18B C19B 1.393(14) . ?
C19B C20B 1.343(16) . ?
C20B C21B 1.370(17) . ?
C21B C22B 1.404(14) . ?
C23B C28B 1.383(13) . ?
C23B C24B 1.417(12) . ?
C24B C25B 1.383(14) . ?
C25B C26B 1.370(15) . ?
C26B C27B 1.402(14) . ?
C27B C28B 1.376(14) . ?
C29B C30B 1.380(13) . ?
C29B C34B 1.403(12) . ?
C30B C31B 1.410(13) . ?
C31B C32B 1.343(14) . ?
C32B C33B 1.378(15) . ?
C33B C34B 1.373(14) . ?
C35B C40B 1.372(13) . ?
C35B C36B 1.375(12) . ?
C36B C37B 1.386(13) . ?
C37B C38B 1.351(14) . ?
C38B C39B 1.375(14) . ?
C39B C40B 1.366(13) . ?
C41B C46B 1.380(13) . ?
C41B C42B 1.392(13) . ?
C42B C43B 1.400(14) . ?
C43B C44B 1.349(15) . ?
C44B C45B 1.354(15) . ?
C45B C46B 1.405(14) . ?
C47B C48B 1.363(14) . ?
C47B C52B 1.377(13) . ?
C48B C49B 1.366(12) . ?
C49B C50B 1.325(14) . ?
C50B C51B 1.406(15) . ?
C51B C52B 1.401(13) . ?
C53B C54B 1.385(14) . ?
C53B C58B 1.395(13) . ?
C54B C55B 1.374(13) . ?
C55B C56B 1.425(16) . ?
C56B C57B 1.362(16) . ?
C57B C58B 1.390(14) . ?
C59B C64B 1.365(13) . ?
C59B C60B 1.403(12) . ?
C60B C61B 1.357(15) . ?
C61B C62B 1.371(15) . ?
C62B C63B 1.395(14) . ?
C63B C64B 1.400(15) . ?
C65B C70B 1.357(15) . ?
C65B C66B 1.370(13) . ?
C66B C67B 1.385(13) . ?
C67B C68B 1.365(16) . ?
C68B C69B 1.355(15) . ?
C69B C70B 1.404(15) . ?
C100 Cl2 1.672(9) . ?
C100 Cl1 1.675(9) . ?
C101 Cl4 1.624(11) . ?
C101 Cl3 1.636(11) . ?

loop_
_geom_torsion_atom_site_label_1
_geom_torsion_atom_site_label_2
_geom_torsion_atom_site_label_3
_geom_torsion_atom_site_label_4
_geom_torsion
_geom_torsion_site_symmetry_1
_geom_torsion_site_symmetry_2
_geom_torsion_site_symmetry_3
_geom_torsion_site_symmetry_4
_geom_torsion_publ_flag
C1A Pt1A Pt2A C2A 160.7(5) . . . . ?
P1A Pt1A Pt2A C2A -141.0(4) . . . . ?
Pt4A Pt1A Pt2A C2A -19.8(4) . . . . ?
Ru1A Pt1A Pt2A C2A 51.8(4) . . . . ?
Ru2A Pt1A Pt2A C2A 42.3(4) . . . . ?
P1A Pt1A Pt2A C1A 58.4(4) . . . . ?
Pt4A Pt1A Pt2A C1A 179.5(3) . . . . ?
Ru1A Pt1A Pt2A C1A -108.9(4) . . . . ?
Ru2A Pt1A Pt2A C1A -118.4(3) . . . . ?
C1A Pt1A Pt2A P2A -32.7(4) . . . . ?
P1A Pt1A Pt2A P2A 25.66(13) . . . . ?
Pt4A Pt1A Pt2A P2A 146.82(9) . . . . ?
Ru1A Pt1A Pt2A P2A -141.56(9) . . . . ?
Ru2A Pt1A Pt2A P2A -151.05(9) . . . . ?
C1A Pt1A Pt2A Pt3A 172.1(3) . . . . ?
P1A Pt1A Pt2A Pt3A -129.52(9) . . . . ?
Pt4A Pt1A Pt2A Pt3A -8.367(15) . . . . ?
Ru1A Pt1A Pt2A Pt3A 63.26(3) . . . . ?
Ru2A Pt1A Pt2A Pt3A 53.76(2) . . . . ?
C1A Pt1A Pt2A Ru2A 118.4(3) . . . . ?
P1A Pt1A Pt2A Ru2A 176.72(9) . . . . ?
Pt4A Pt1A Pt2A Ru2A -62.13(2) . . . . ?
Ru1A Pt1A Pt2A Ru2A 9.50(3) . . . . ?
C1A Pt2A Pt3A C2A -160.8(5) . . . . ?
P2A Pt2A Pt3A C2A 38.1(4) . . . . ?
Pt1A Pt2A Pt3A C2A -168.6(4) . . . . ?
Ru2A Pt2A Pt3A C2A -113.5(4) . . . . ?
C2A Pt2A Pt3A P3A -65.7(4) . . . . ?
C1A Pt2A Pt3A P3A 133.5(4) . . . . ?
P2A Pt2A Pt3A P3A -27.57(12) . . . . ?
Pt1A Pt2A Pt3A P3A 125.65(8) . . . . ?
Ru2A Pt2A Pt3A P3A -179.24(8) . . . . ?
C2A Pt2A Pt3A Ru2A 113.5(4) . . . . ?
C1A Pt2A Pt3A Ru2A -47.3(4) . . . . ?
P2A Pt2A Pt3A Ru2A 151.66(10) . . . . ?
Pt1A Pt2A Pt3A Ru2A -55.11(2) . . . . ?
C2A Pt2A Pt3A Pt4A 176.9(4) . . . . ?
C1A Pt2A Pt3A Pt4A 16.0(4) . . . . ?
P2A Pt2A Pt3A Pt4A -145.02(10) . . . . ?
Pt1A Pt2A Pt3A Pt4A 8.212(15) . . . . ?
Ru2A Pt2A Pt3A Pt4A 63.32(2) . . . . ?
C2A Pt2A Pt3A Ru3A 120.3(4) . . . . ?
C1A Pt2A Pt3A Ru3A -40.5(4) . . . . ?
P2A Pt2A Pt3A Ru3A 158.47(10) . . . . ?
Pt1A Pt2A Pt3A Ru3A -48.31(3) . . . . ?
Ru2A Pt2A Pt3A Ru3A 6.80(3) . . . . ?
C1A Pt1A Pt4A C3A -80.4(5) . . . . ?
P1A Pt1A Pt4A C3A 55.2(3) . . . . ?
Pt2A Pt1A Pt4A C3A -80.9(3) . . . . ?
Ru1A Pt1A Pt4A C3A 154.6(3) . . . . ?
Ru2A Pt1A Pt4A C3A -140.4(3) . . . . ?
C1A Pt1A Pt4A C0A 95.7(5) . . . . ?
P1A Pt1A Pt4A C0A -128.6(2) . . . . ?
Pt2A Pt1A Pt4A C0A 95.2(2) . . . . ?
Ru1A Pt1A Pt4A C0A -29.2(2) . . . . ?
Ru2A Pt1A Pt4A C0A 35.7(2) . . . . ?
C1A Pt1A Pt4A C4A 176.5(6) . . . . ?
P1A Pt1A Pt4A C4A -47.9(4) . . . . ?
Pt2A Pt1A Pt4A C4A 175.9(4) . . . . ?
Ru1A Pt1A Pt4A C4A 51.5(4) . . . . ?
Ru2A Pt1A Pt4A C4A 116.4(4) . . . . ?
C1A Pt1A Pt4A Ru4A 132.3(4) . . . . ?
P1A Pt1A Pt4A Ru4A -92.05(6) . . . . ?
Pt2A Pt1A Pt4A Ru4A 131.76(2) . . . . ?
Ru1A Pt1A Pt4A Ru4A 7.35(3) . . . . ?
Ru2A Pt1A Pt4A Ru4A 72.26(2) . . . . ?
C1A Pt1A Pt4A Pt3A 8.8(4) . . . . ?
P1A Pt1A Pt4A Pt3A 144.39(6) . . . . ?
Pt2A Pt1A Pt4A Pt3A 8.200(14) . . . . ?
Ru1A Pt1A Pt4A Pt3A -116.20(2) . . . . ?
Ru2A Pt1A Pt4A Pt3A -51.294(17) . . . . ?
C1A Pt1A Pt4A Ru3A 64.6(4) . . . . ?
P1A Pt1A Pt4A Ru3A -159.75(6) . . . . ?
Pt2A Pt1A Pt4A Ru3A 64.05(2) . . . . ?
Ru1A Pt1A Pt4A Ru3A -60.35(2) . . . . ?
Ru2A Pt1A Pt4A Ru3A 4.56(2) . . . . ?
C1A Pt1A Pt4A Ru2A 60.1(4) . . . . ?
P1A Pt1A Pt4A Ru2A -164.32(6) . . . . ?
Pt2A Pt1A Pt4A Ru2A 59.494(18) . . . . ?
Ru1A Pt1A Pt4A Ru2A -64.91(2) . . . . ?
C1A Pt1A Pt4A Ru1A 125.0(4) . . . . ?
P1A Pt1A Pt4A Ru1A -99.41(6) . . . . ?
Pt2A Pt1A Pt4A Ru1A 124.40(2) . . . . ?
Ru2A Pt1A Pt4A Ru1A 64.91(2) . . . . ?
C2A Pt3A Pt4A C3A 95.3(5) . . . . ?
P3A Pt3A Pt4A C3A -32.0(3) . . . . ?
Pt2A Pt3A Pt4A C3A 91.9(3) . . . . ?
Ru2A Pt3A Pt4A C3A 153.0(3) . . . . ?
Ru3A Pt3A Pt4A C3A -139.8(3) . . . . ?
C2A Pt3A Pt4A C0A -85.4(5) . . . . ?
P3A Pt3A Pt4A C0A 147.2(2) . . . . ?
Pt2A Pt3A Pt4A C0A -88.9(2) . . . . ?
Ru2A Pt3A Pt4A C0A -27.7(2) . . . . ?
Ru3A Pt3A Pt4A C0A 39.4(2) . . . . ?
C2A Pt3A Pt4A C4A -172.6(6) . . . . ?
P3A Pt3A Pt4A C4A 60.0(4) . . . . ?
Pt2A Pt3A Pt4A C4A -176.1(4) . . . . ?
Ru2A Pt3A Pt4A C4A -114.9(4) . . . . ?
Ru3A Pt3A Pt4A C4A -47.8(4) . . . . ?
C2A Pt3A Pt4A Pt1A -4.7(4) . . . . ?
P3A Pt3A Pt4A Pt1A -132.09(6) . . . . ?
Pt2A Pt3A Pt4A Pt1A -8.184(14) . . . . ?
Ru2A Pt3A Pt4A Pt1A 52.928(17) . . . . ?
Ru3A Pt3A Pt4A Pt1A 120.10(2) . . . . ?
C2A Pt3A Pt4A Ru4A -118.3(4) . . . . ?
P3A Pt3A Pt4A Ru4A 114.33(6) . . . . ?
Pt2A Pt3A Pt4A Ru4A -121.76(3) . . . . ?
Ru2A Pt3A Pt4A Ru4A -60.65(3) . . . . ?
Ru3A Pt3A Pt4A Ru4A 6.52(3) . . . . ?
C2A Pt3A Pt4A Ru3A -124.8(4) . . . . ?
P3A Pt3A Pt4A Ru3A 107.81(6) . . . . ?
Pt2A Pt3A Pt4A Ru3A -128.28(2) . . . . ?
Ru2A Pt3A Pt4A Ru3A -67.17(2) . . . . ?
C2A Pt3A Pt4A Ru2A -57.7(4) . . . . ?
P3A Pt3A Pt4A Ru2A 174.98(6) . . . . ?
Pt2A Pt3A Pt4A Ru2A -61.111(18) . . . . ?
Ru3A Pt3A Pt4A Ru2A 67.17(2) . . . . ?
C2A Pt3A Pt4A Ru1A -54.2(4) . . . . ?
P3A Pt3A Pt4A Ru1A 178.44(6) . . . . ?
Pt2A Pt3A Pt4A Ru1A -57.652(18) . . . . ?
Ru2A Pt3A Pt4A Ru1A 3.46(2) . . . . ?
Ru3A Pt3A Pt4A Ru1A 70.63(2) . . . . ?
C1A Pt1A Ru1A C5A 113.7(5) . . . . ?
P1A Pt1A Ru1A C5A 3.5(3) . . . . ?
Pt2A Pt1A Ru1A C5A 173.6(3) . . . . ?
Pt4A Pt1A Ru1A C5A -105.4(3) . . . . ?
Ru2A Pt1A Ru1A C5A -176.7(3) . . . . ?
C1A Pt1A Ru1A C6A 31.0(4) . . . . ?
P1A Pt1A Ru1A C6A -79.2(3) . . . . ?
Pt2A Pt1A Ru1A C6A 90.9(3) . . . . ?
Pt4A Pt1A Ru1A C6A 172.0(3) . . . . ?
Ru2A Pt1A Ru1A C6A 100.6(3) . . . . ?
C1A Pt1A Ru1A C7A -21.9(6) . . . . ?
P1A Pt1A Ru1A C7A -132.1(5) . . . . ?
Pt2A Pt1A Ru1A C7A 38.0(5) . . . . ?
Pt4A Pt1A Ru1A C7A 119.0(5) . . . . ?
Ru2A Pt1A Ru1A C7A 47.7(5) . . . . ?
C1A Pt1A Ru1A C0A -112.3(4) . . . . ?
P1A Pt1A Ru1A C0A 137.5(3) . . . . ?
Pt2A Pt1A Ru1A C0A -52.4(3) . . . . ?
Pt4A Pt1A Ru1A C0A 28.7(3) . . . . ?
Ru2A Pt1A Ru1A C0A -42.7(3) . . . . ?
C1A Pt1A Ru1A Ru5A -84.8(3) . . . . ?
P1A Pt1A Ru1A Ru5A 165.04(8) . . . . ?
Pt2A Pt1A Ru1A Ru5A -24.85(5) . . . . ?
Pt4A Pt1A Ru1A Ru5A 56.19(4) . . . . ?
Ru2A Pt1A Ru1A Ru5A -15.16(4) . . . . ?
C1A Pt1A Ru1A Ru2A -69.6(3) . . . . ?
P1A Pt1A Ru1A Ru2A -179.80(7) . . . . ?
Pt2A Pt1A Ru1A Ru2A -9.69(3) . . . . ?
Pt4A Pt1A Ru1A Ru2A 71.36(2) . . . . ?
C1A Pt1A Ru1A Ru4A -147.5(3) . . . . ?
P1A Pt1A Ru1A Ru4A 102.25(7) . . . . ?
Pt2A Pt1A Ru1A Ru4A -87.64(3) . . . . ?
Pt4A Pt1A Ru1A Ru4A -6.60(2) . . . . ?
Ru2A Pt1A Ru1A Ru4A -77.95(3) . . . . ?
C1A Pt1A Ru1A Pt4A -141.0(3) . . . . ?
P1A Pt1A Ru1A Pt4A 108.84(7) . . . . ?
Pt2A Pt1A Ru1A Pt4A -81.04(2) . . . . ?
Ru2A Pt1A Ru1A Pt4A -71.36(2) . . . . ?
C3A Pt4A Ru1A C5A 52.0(5) . . . . ?
C0A Pt4A Ru1A C5A -132.5(5) . . . . ?
C4A Pt4A Ru1A C5A -48.0(4) . . . . ?
Pt1A Pt4A Ru1A C5A 98.9(3) . . . . ?
Ru4A Pt4A Ru1A C5A -73.0(3) . . . . ?
Pt3A Pt4A Ru1A C5A 170.6(3) . . . . ?
Ru3A Pt4A Ru1A C5A -133.8(3) . . . . ?
Ru2A Pt4A Ru1A C5A 174.2(3) . . . . ?
C3A Pt4A Ru1A C6A -56.2(6) . . . . ?
C0A Pt4A Ru1A C6A 119.4(5) . . . . ?
C4A Pt4A Ru1A C6A -156.1(5) . . . . ?
Pt1A Pt4A Ru1A C6A -9.2(4) . . . . ?
Ru4A Pt4A Ru1A C6A 178.8(4) . . . . ?
Pt3A Pt4A Ru1A C6A 62.4(4) . . . . ?
Ru3A Pt4A Ru1A C6A 118.1(4) . . . . ?
Ru2A Pt4A Ru1A C6A 66.0(4) . . . . ?
C3A Pt4A Ru1A C7A 171.9(6) . . . . ?
C0A Pt4A Ru1A C7A -12.5(6) . . . . ?
C4A Pt4A Ru1A C7A 72.0(5) . . . . ?
Pt1A Pt4A Ru1A C7A -141.2(4) . . . . ?
Ru4A Pt4A Ru1A C7A 46.9(4) . . . . ?
Pt3A Pt4A Ru1A C7A -69.5(4) . . . . ?
Ru3A Pt4A Ru1A C7A -13.9(4) . . . . ?
Ru2A Pt4A Ru1A C7A -65.9(4) . . . . ?
C3A Pt4A Ru1A C0A -175.5(6) . . . . ?
C4A Pt4A Ru1A C0A 84.5(5) . . . . ?
Pt1A Pt4A Ru1A C0A -128.6(4) . . . . ?
Ru4A Pt4A Ru1A C0A 59.4(4) . . . . ?
Pt3A Pt4A Ru1A C0A -57.0(4) . . . . ?
Ru3A Pt4A Ru1A C0A -1.3(4) . . . . ?
Ru2A Pt4A Ru1A C0A -53.4(4) . . . . ?
C3A Pt4A Ru1A Pt1A -46.9(5) . . . . ?
C0A Pt4A Ru1A Pt1A 128.6(4) . . . . ?
C4A Pt4A Ru1A Pt1A -146.9(3) . . . . ?
Ru4A Pt4A Ru1A Pt1A -171.94(3) . . . . ?
Pt3A Pt4A Ru1A Pt1A 71.642(18) . . . . ?
Ru3A Pt4A Ru1A Pt1A 127.32(2) . . . . ?
Ru2A Pt4A Ru1A Pt1A 75.26(2) . . . . ?
C3A Pt4A Ru1A Ru5A 178.4(5) . . . . ?
C0A Pt4A Ru1A Ru5A -6.0(4) . . . . ?
C4A Pt4A Ru1A Ru5A 78.4(3) . . . . ?
Pt1A Pt4A Ru1A Ru5A -134.67(3) . . . . ?
Ru4A Pt4A Ru1A Ru5A 53.38(3) . . . . ?
Pt3A Pt4A Ru1A Ru5A -63.03(3) . . . . ?
Ru3A Pt4A Ru1A Ru5A -7.36(3) . . . . ?
Ru2A Pt4A Ru1A Ru5A -59.42(3) . . . . ?
C3A Pt4A Ru1A Ru2A -122.2(5) . . . . ?
C0A Pt4A Ru1A Ru2A 53.4(4) . . . . ?
C4A Pt4A Ru1A Ru2A 137.9(3) . . . . ?
Pt1A Pt4A Ru1A Ru2A -75.26(2) . . . . ?
Ru4A Pt4A Ru1A Ru2A 112.80(3) . . . . ?
Pt3A Pt4A Ru1A Ru2A -3.61(2) . . . . ?
Ru3A Pt4A Ru1A Ru2A 52.06(2) . . . . ?
C3A Pt4A Ru1A Ru4A 125.0(5) . . . . ?
C0A Pt4A Ru1A Ru4A -59.4(4) . . . . ?
C4A Pt4A Ru1A Ru4A 25.1(3) . . . . ?
Pt1A Pt4A Ru1A Ru4A 171.94(3) . . . . ?
Pt3A Pt4A Ru1A Ru4A -116.41(2) . . . . ?
Ru3A Pt4A Ru1A Ru4A -60.74(2) . . . . ?
Ru2A Pt4A Ru1A Ru4A -112.80(3) . . . . ?
C2A Pt3A Ru2A C9A 11.6(5) . . . . ?
Pt2A Pt3A Ru2A C9A -30.9(4) . . . . ?
Pt4A Pt3A Ru2A C9A -133.8(4) . . . . ?
Ru3A Pt3A Ru2A C9A 155.6(4) . . . . ?
C2A Pt3A Ru2A C8A -57.9(4) . . . . ?
Pt2A Pt3A Ru2A C8A -100.4(3) . . . . ?
Pt4A Pt3A Ru2A C8A 156.7(3) . . . . ?
Ru3A Pt3A Ru2A C8A 86.1(3) . . . . ?
C2A Pt3A Ru2A C0A 174.5(3) . . . . ?
Pt2A Pt3A Ru2A C0A 132.0(2) . . . . ?
Pt4A Pt3A Ru2A C0A 29.1(2) . . . . ?
Ru3A Pt3A Ru2A C0A -41.5(2) . . . . ?
C2A Pt3A Ru2A Ru3A -144.0(2) . . . . ?
Pt2A Pt3A Ru2A Ru3A 173.45(3) . . . . ?
Pt4A Pt3A Ru2A Ru3A 70.54(2) . . . . ?
C2A Pt3A Ru2A Ru1A 140.8(2) . . . . ?
Pt2A Pt3A Ru2A Ru1A 98.26(3) . . . . ?
Pt4A Pt3A Ru2A Ru1A -4.65(3) . . . . ?
Ru3A Pt3A Ru2A Ru1A -75.19(3) . . . . ?
C2A Pt3A Ru2A Pt1A 94.8(2) . . . . ?
Pt2A Pt3A Ru2A Pt1A 52.324(15) . . . . ?
Pt4A Pt3A Ru2A Pt1A -50.588(15) . . . . ?
Ru3A Pt3A Ru2A Pt1A -121.13(3) . . . . ?
C2A Pt3A Ru2A Ru5A -148.7(2) . . . . ?
Pt2A Pt3A Ru2A Ru5A 168.82(4) . . . . ?
Pt4A Pt3A Ru2A Ru5A 65.91(3) . . . . ?
Ru3A Pt3A Ru2A Ru5A -4.63(3) . . . . ?
C2A Pt3A Ru2A Pt2A 42.5(2) . . . . ?
Pt4A Pt3A Ru2A Pt2A -102.912(16) . . . . ?
Ru3A Pt3A Ru2A Pt2A -173.45(3) . . . . ?
C2A Pt3A Ru2A Pt4A 145.4(2) . . . . ?
Pt2A Pt3A Ru2A Pt4A 102.912(16) . . . . ?
Ru3A Pt3A Ru2A Pt4A -70.54(2) . . . . ?
C6A Ru1A Ru2A C9A 19.5(4) . . . . ?
C7A Ru1A Ru2A C9A -69.5(4) . . . . ?
C0A Ru1A Ru2A C9A -165.2(4) . . . . ?
Pt1A Ru1A Ru2A C9A 88.6(3) . . . . ?
Ru5A Ru1A Ru2A C9A -106.1(3) . . . . ?
Ru4A Ru1A Ru2A C9A -162.5(3) . . . . ?
Pt4A Ru1A Ru2A C9A 150.6(3) . . . . ?
C6A Ru1A Ru2A C8A 96.6(7) . . . . ?
C7A Ru1A Ru2A C8A 7.6(7) . . . . ?
C0A Ru1A Ru2A C8A -88.1(7) . . . . ?
Pt1A Ru1A Ru2A C8A 165.7(7) . . . . ?
Ru5A Ru1A Ru2A C8A -29.0(7) . . . . ?
Ru4A Ru1A Ru2A C8A -85.4(7) . . . . ?
Pt4A Ru1A Ru2A C8A -132.3(7) . . . . ?
C6A Ru1A Ru2A C0A -175.3(4) . . . . ?
C7A Ru1A Ru2A C0A 95.7(4) . . . . ?
Pt1A Ru1A Ru2A C0A -106.2(3) . . . . ?
Ru5A Ru1A Ru2A C0A 59.1(3) . . . . ?
Ru4A Ru1A Ru2A C0A 2.7(3) . . . . ?
Pt4A Ru1A Ru2A C0A -44.2(3) . . . . ?
C6A Ru1A Ru2A Pt3A -126.9(3) . . . . ?
C7A Ru1A Ru2A Pt3A 144.1(3) . . . . ?
C0A Ru1A Ru2A Pt3A 48.4(3) . . . . ?
Pt1A Ru1A Ru2A Pt3A -57.79(3) . . . . ?
Ru5A Ru1A Ru2A Pt3A 107.55(4) . . . . ?
Ru4A Ru1A Ru2A Pt3A 51.15(3) . . . . ?
Pt4A Ru1A Ru2A Pt3A 4.21(2) . . . . ?
C6A Ru1A Ru2A Ru3A 174.0(3) . . . . ?
C7A Ru1A Ru2A Ru3A 85.1(3) . . . . ?
C0A Ru1A Ru2A Ru3A -10.6(3) . . . . ?
Pt1A Ru1A Ru2A Ru3A -116.87(3) . . . . ?
Ru5A Ru1A Ru2A Ru3A 48.47(3) . . . . ?
Ru4A Ru1A Ru2A Ru3A -7.93(3) . . . . ?
Pt4A Ru1A Ru2A Ru3A -54.87(2) . . . . ?
C6A Ru1A Ru2A Pt1A -69.1(3) . . . . ?
C7A Ru1A Ru2A Pt1A -158.1(3) . . . . ?
C0A Ru1A Ru2A Pt1A 106.2(3) . . . . ?
Ru5A Ru1A Ru2A Pt1A 165.34(3) . . . . ?
Ru4A Ru1A Ru2A Pt1A 108.95(3) . . . . ?
Pt4A Ru1A Ru2A Pt1A 62.002(17) . . . . ?
C6A Ru1A Ru2A Ru5A 125.6(3) . . . . ?
C7A Ru1A Ru2A Ru5A 36.6(3) . . . . ?
C0A Ru1A Ru2A Ru5A -59.1(3) . . . . ?
Pt1A Ru1A Ru2A Ru5A -165.34(3) . . . . ?
Ru4A Ru1A Ru2A Ru5A -56.40(3) . . . . ?
Pt4A Ru1A Ru2A Ru5A -103.34(3) . . . . ?
C6A Ru1A Ru2A Pt2A -60.8(3) . . . . ?
C7A Ru1A Ru2A Pt2A -149.8(3) . . . . ?
C0A Ru1A Ru2A Pt2A 114.5(3) . . . . ?
Pt1A Ru1A Ru2A Pt2A 8.29(3) . . . . ?
Ru5A Ru1A Ru2A Pt2A 173.64(4) . . . . ?
Ru4A Ru1A Ru2A Pt2A 117.24(3) . . . . ?
Pt4A Ru1A Ru2A Pt2A 70.30(3) . . . . ?
C6A Ru1A Ru2A Pt4A -131.1(3) . . . . ?
C7A Ru1A Ru2A Pt4A 139.9(3) . . . . ?
C0A Ru1A Ru2A Pt4A 44.2(3) . . . . ?
Pt1A Ru1A Ru2A Pt4A -62.002(17) . . . . ?
Ru5A Ru1A Ru2A Pt4A 103.34(3) . . . . ?
Ru4A Ru1A Ru2A Pt4A 46.94(2) . . . . ?
C1A Pt1A Ru2A C9A 40.1(4) . . . . ?
P1A Pt1A Ru2A C9A -88.4(4) . . . . ?
Pt2A Pt1A Ru2A C9A 81.7(3) . . . . ?
Pt4A Pt1A Ru2A C9A -173.2(3) . . . . ?
Ru1A Pt1A Ru2A C9A -89.2(3) . . . . ?
C1A Pt1A Ru2A C8A -38.7(6) . . . . ?
P1A Pt1A Ru2A C8A -167.2(6) . . . . ?
Pt2A Pt1A Ru2A C8A 2.9(6) . . . . ?
Pt4A Pt1A Ru2A C8A 108.0(6) . . . . ?
Ru1A Pt1A Ru2A C8A -168.0(6) . . . . ?
C1A Pt1A Ru2A C0A 175.7(4) . . . . ?
P1A Pt1A Ru2A C0A 47.1(4) . . . . ?
Pt2A Pt1A Ru2A C0A -142.7(3) . . . . ?
Pt4A Pt1A Ru2A C0A -37.7(3) . . . . ?
Ru1A Pt1A Ru2A C0A 46.4(3) . . . . ?
C1A Pt1A Ru2A Pt3A -94.6(3) . . . . ?
P1A Pt1A Ru2A Pt3A 136.8(3) . . . . ?
Pt2A Pt1A Ru2A Pt3A -52.992(16) . . . . ?
Pt4A Pt1A Ru2A Pt3A 52.026(16) . . . . ?
Ru1A Pt1A Ru2A Pt3A 136.07(3) . . . . ?
C1A Pt1A Ru2A Ru3A -151.4(3) . . . . ?
P1A Pt1A Ru2A Ru3A 80.0(3) . . . . ?
Pt2A Pt1A Ru2A Ru3A -109.79(3) . . . . ?
Pt4A Pt1A Ru2A Ru3A -4.77(2) . . . . ?
Ru1A Pt1A Ru2A Ru3A 79.28(3) . . . . ?
C1A Pt1A Ru2A Ru1A 129.3(3) . . . . ?
P1A Pt1A Ru2A Ru1A 0.8(3) . . . . ?
Pt2A Pt1A Ru2A Ru1A 170.94(3) . . . . ?
Pt4A Pt1A Ru2A Ru1A -84.05(2) . . . . ?
C1A Pt1A Ru2A Ru5A 143.0(3) . . . . ?
P1A Pt1A Ru2A Ru5A 14.4(3) . . . . ?
Pt2A Pt1A Ru2A Ru5A -175.41(4) . . . . ?
Pt4A Pt1A Ru2A Ru5A -70.39(3) . . . . ?
Ru1A Pt1A Ru2A Ru5A 13.65(3) . . . . ?
C1A Pt1A Ru2A Pt2A -41.6(3) . . . . ?
P1A Pt1A Ru2A Pt2A -170.2(3) . . . . ?
Pt4A Pt1A Ru2A Pt2A 105.018(18) . . . . ?
Ru1A Pt1A Ru2A Pt2A -170.94(3) . . . . ?
C1A Pt1A Ru2A Pt4A -146.6(3) . . . . ?
P1A Pt1A Ru2A Pt4A 84.8(3) . . . . ?
Pt2A Pt1A Ru2A Pt4A -105.018(18) . . . . ?
Ru1A Pt1A Ru2A Pt4A 84.05(2) . . . . ?
C2A Pt2A Ru2A C9A 116.4(4) . . . . ?
C1A Pt2A Ru2A C9A -53.8(4) . . . . ?
P2A Pt2A Ru2A C9A 29.1(3) . . . . ?
Pt1A Pt2A Ru2A C9A -92.7(3) . . . . ?
Pt3A Pt2A Ru2A C9A 158.2(3) . . . . ?
C2A Pt2A Ru2A C8A 30.7(4) . . . . ?
C1A Pt2A Ru2A C8A -139.5(4) . . . . ?
P2A Pt2A Ru2A C8A -56.6(3) . . . . ?
Pt1A Pt2A Ru2A C8A -178.4(3) . . . . ?
Pt3A Pt2A Ru2A C8A 72.5(3) . . . . ?
C2A Pt2A Ru2A C0A -105.1(4) . . . . ?
C1A Pt2A Ru2A C0A 84.7(4) . . . . ?
P2A Pt2A Ru2A C0A 167.6(3) . . . . ?
Pt1A Pt2A Ru2A C0A 45.8(3) . . . . ?
Pt3A Pt2A Ru2A C0A -63.3(3) . . . . ?
C2A Pt2A Ru2A Pt3A -41.8(3) . . . . ?
C1A Pt2A Ru2A Pt3A 148.0(3) . . . . ?
P2A Pt2A Ru2A Pt3A -129.07(14) . . . . ?
Pt1A Pt2A Ru2A Pt3A 109.10(2) . . . . ?
C2A Pt2A Ru2A Ru3A -48.5(3) . . . . ?
C1A Pt2A Ru2A Ru3A 141.4(3) . . . . ?
P2A Pt2A Ru2A Ru3A -135.72(14) . . . . ?
Pt1A Pt2A Ru2A Ru3A 102.45(3) . . . . ?
Pt3A Pt2A Ru2A Ru3A -6.64(3) . . . . ?
C2A Pt2A Ru2A Ru1A -159.3(3) . . . . ?
C1A Pt2A Ru2A Ru1A 30.5(3) . . . . ?
P2A Pt2A Ru2A Ru1A 113.42(14) . . . . ?
Pt1A Pt2A Ru2A Ru1A -8.41(3) . . . . ?
Pt3A Pt2A Ru2A Ru1A -117.51(4) . . . . ?
C2A Pt2A Ru2A Pt1A -150.9(3) . . . . ?
C1A Pt2A Ru2A Pt1A 38.9(3) . . . . ?
P2A Pt2A Ru2A Pt1A 121.83(14) . . . . ?
Pt3A Pt2A Ru2A Pt1A -109.10(2) . . . . ?
C2A Pt2A Ru2A Pt4A -97.5(3) . . . . ?
C1A Pt2A Ru2A Pt4A 92.3(3) . . . . ?
P2A Pt2A Ru2A Pt4A 175.20(14) . . . . ?
Pt1A Pt2A Ru2A Pt4A 53.372(15) . . . . ?
Pt3A Pt2A Ru2A Pt4A -55.724(16) . . . . ?
C3A Pt4A Ru2A C9A 79.5(6) . . . . ?
C0A Pt4A Ru2A C9A -104.8(6) . . . . ?
C4A Pt4A Ru2A C9A -114.6(6) . . . . ?
Pt1A Pt4A Ru2A C9A 11.2(4) . . . . ?
Ru4A Pt4A Ru2A C9A -106.0(4) . . . . ?
Pt3A Pt4A Ru2A C9A 121.8(4) . . . . ?
Ru3A Pt4A Ru2A C9A -163.8(4) . . . . ?
Ru1A Pt4A Ru2A C9A -54.1(4) . . . . ?
C3A Pt4A Ru2A C8A -71.4(5) . . . . ?
C0A Pt4A Ru2A C8A 104.3(5) . . . . ?
C4A Pt4A Ru2A C8A 94.5(5) . . . . ?
Pt1A Pt4A Ru2A C8A -139.7(3) . . . . ?
Ru4A Pt4A Ru2A C8A 103.1(3) . . . . ?
Pt3A Pt4A Ru2A C8A -29.1(3) . . . . ?
Ru3A Pt4A Ru2A C8A 45.3(3) . . . . ?
Ru1A Pt4A Ru2A C8A 155.0(3) . . . . ?
C3A Pt4A Ru2A C0A -175.7(5) . . . . ?
C4A Pt4A Ru2A C0A -9.8(5) . . . . ?
Pt1A Pt4A Ru2A C0A 116.0(3) . . . . ?
Ru4A Pt4A Ru2A C0A -1.2(3) . . . . ?
Pt3A Pt4A Ru2A C0A -133.4(3) . . . . ?
Ru3A Pt4A Ru2A C0A -59.0(3) . . . . ?
Ru1A Pt4A Ru2A C0A 50.7(3) . . . . ?
C3A Pt4A Ru2A Pt3A -42.3(4) . . . . ?
C0A Pt4A Ru2A Pt3A 133.4(3) . . . . ?
C4A Pt4A Ru2A Pt3A 123.6(4) . . . . ?
Pt1A Pt4A Ru2A Pt3A -110.573(17) . . . . ?
Ru4A Pt4A Ru2A Pt3A 132.25(2) . . . . ?
Ru3A Pt4A Ru2A Pt3A 74.41(2) . . . . ?
Ru1A Pt4A Ru2A Pt3A -175.90(2) . . . . ?
C3A Pt4A Ru2A Ru3A -116.7(4) . . . . ?
C0A Pt4A Ru2A Ru3A 59.0(3) . . . . ?
C4A Pt4A Ru2A Ru3A 49.2(4) . . . . ?
Pt1A Pt4A Ru2A Ru3A 175.02(2) . . . . ?
Ru4A Pt4A Ru2A Ru3A 57.84(2) . . . . ?
Pt3A Pt4A Ru2A Ru3A -74.41(2) . . . . ?
Ru1A Pt4A Ru2A Ru3A 109.69(3) . . . . ?
C3A Pt4A Ru2A Ru1A 133.6(4) . . . . ?
C0A Pt4A Ru2A Ru1A -50.7(3) . . . . ?
C4A Pt4A Ru2A Ru1A -60.5(4) . . . . ?
Pt1A Pt4A Ru2A Ru1A 65.328(19) . . . . ?
Ru4A Pt4A Ru2A Ru1A -51.85(2) . . . . ?
Pt3A Pt4A Ru2A Ru1A 175.90(2) . . . . ?
Ru3A Pt4A Ru2A Ru1A -109.69(3) . . . . ?
C3A Pt4A Ru2A Pt1A 68.3(4) . . . . ?
C0A Pt4A Ru2A Pt1A -116.0(3) . . . . ?
C4A Pt4A Ru2A Pt1A -125.8(4) . . . . ?
Ru4A Pt4A Ru2A Pt1A -117.18(2) . . . . ?
Pt3A Pt4A Ru2A Pt1A 110.573(17) . . . . ?
Ru3A Pt4A Ru2A Pt1A -175.02(2) . . . . ?
Ru1A Pt4A Ru2A Pt1A -65.328(19) . . . . ?
C3A Pt4A Ru2A Ru5A -170.7(4) . . . . ?
C0A Pt4A Ru2A Ru5A 5.0(3) . . . . ?
C4A Pt4A Ru2A Ru5A -4.8(4) . . . . ?
Pt1A Pt4A Ru2A Ru5A 121.00(2) . . . . ?
Ru4A Pt4A Ru2A Ru5A 3.83(2) . . . . ?
Pt3A Pt4A Ru2A Ru5A -128.42(2) . . . . ?
Ru3A Pt4A Ru2A Ru5A -54.01(2) . . . . ?
Ru1A Pt4A Ru2A Ru5A 55.68(2) . . . . ?
C3A Pt4A Ru2A Pt2A 13.7(4) . . . . ?
C0A Pt4A Ru2A Pt2A -170.5(3) . . . . ?
C4A Pt4A Ru2A Pt2A 179.7(4) . . . . ?
Pt1A Pt4A Ru2A Pt2A -54.541(14) . . . . ?
Ru4A Pt4A Ru2A Pt2A -171.72(2) . . . . ?
Pt3A Pt4A Ru2A Pt2A 56.032(14) . . . . ?
Ru3A Pt4A Ru2A Pt2A 130.44(2) . . . . ?
Ru1A Pt4A Ru2A Pt2A -119.87(2) . . . . ?
C9A Ru2A Ru3A C10A 155.3(12) . . . . ?
C8A Ru2A Ru3A C10A -146.9(11) . . . . ?
C0A Ru2A Ru3A C10A 49.0(11) . . . . ?
Pt3A Ru2A Ru3A C10A -67.9(10) . . . . ?
Ru1A Ru2A Ru3A C10A 59.6(10) . . . . ?
Pt1A Ru2A Ru3A C10A 2.9(10) . . . . ?
Ru5A Ru2A Ru3A C10A 107.5(10) . . . . ?
Pt2A Ru2A Ru3A C10A -61.5(10) . . . . ?
Pt4A Ru2A Ru3A C10A -1.6(10) . . . . ?
C9A Ru2A Ru3A C11A -80.9(7) . . . . ?
C8A Ru2A Ru3A C11A -23.2(4) . . . . ?
C0A Ru2A Ru3A C11A 172.7(4) . . . . ?
Pt3A Ru2A Ru3A C11A 55.9(3) . . . . ?
Ru1A Ru2A Ru3A C11A -176.6(3) . . . . ?
Pt1A Ru2A Ru3A C11A 126.7(3) . . . . ?
Ru5A Ru2A Ru3A C11A -128.7(3) . . . . ?
Pt2A Ru2A Ru3A C11A 62.2(3) . . . . ?
Pt4A Ru2A Ru3A C11A 122.1(3) . . . . ?
C9A Ru2A Ru3A C12A 13.8(7) . . . . ?
C8A Ru2A Ru3A C12A 71.5(4) . . . . ?
C0A Ru2A Ru3A C12A -92.6(4) . . . . ?
Pt3A Ru2A Ru3A C12A 150.6(2) . . . . ?
Ru1A Ru2A Ru3A C12A -81.9(2) . . . . ?
Pt1A Ru2A Ru3A C12A -138.6(2) . . . . ?
Ru5A Ru2A Ru3A C12A -34.0(2) . . . . ?
Pt2A Ru2A Ru3A C12A 156.9(2) . . . . ?
Pt4A Ru2A Ru3A C12A -143.1(2) . . . . ?
C9A Ru2A Ru3A C0A 106.4(7) . . . . ?
C8A Ru2A Ru3A C0A 164.1(4) . . . . ?
Pt3A Ru2A Ru3A C0A -116.8(3) . . . . ?
Ru1A Ru2A Ru3A C0A 10.6(3) . . . . ?
Pt1A Ru2A Ru3A C0A -46.0(3) . . . . ?
Ru5A Ru2A Ru3A C0A 58.5(3) . . . . ?
Pt2A Ru2A Ru3A C0A -110.5(3) . . . . ?
Pt4A Ru2A Ru3A C0A -50.6(3) . . . . ?
C9A Ru2A Ru3A Ru5A 47.8(6) . . . . ?
C8A Ru2A Ru3A Ru5A 105.6(3) . . . . ?
C0A Ru2A Ru3A Ru5A -58.5(3) . . . . ?
Pt3A Ru2A Ru3A Ru5A -175.36(3) . . . . ?
Ru1A Ru2A Ru3A Ru5A -47.90(3) . . . . ?
Pt1A Ru2A Ru3A Ru5A -104.58(3) . . . . ?
Pt2A Ru2A Ru3A Ru5A -169.02(4) . . . . ?
Pt4A Ru2A Ru3A Ru5A -109.12(3) . . . . ?
C9A Ru2A Ru3A Pt3A -136.8(6) . . . . ?
C8A Ru2A Ru3A Pt3A -79.1(3) . . . . ?
C0A Ru2A Ru3A Pt3A 116.8(3) . . . . ?
Ru1A Ru2A Ru3A Pt3A 127.46(3) . . . . ?
Pt1A Ru2A Ru3A Pt3A 70.77(3) . . . . ?
Ru5A Ru2A Ru3A Pt3A 175.36(3) . . . . ?
Pt2A Ru2A Ru3A Pt3A 6.33(2) . . . . ?
Pt4A Ru2A Ru3A Pt3A 66.240(17) . . . . ?
C9A Ru2A Ru3A Pt4A 156.9(6) . . . . ?
C8A Ru2A Ru3A Pt4A -145.3(3) . . . . ?
C0A Ru2A Ru3A Pt4A 50.6(3) . . . . ?
Pt3A Ru2A Ru3A Pt4A -66.240(17) . . . . ?
Ru1A Ru2A Ru3A Pt4A 61.22(2) . . . . ?
Pt1A Ru2A Ru3A Pt4A 4.54(2) . . . . ?
Ru5A Ru2A Ru3A Pt4A 109.12(3) . . . . ?
Pt2A Ru2A Ru3A Pt4A -59.91(3) . . . . ?
C9A Ru2A Ru3A Ru4A 103.8(6) . . . . ?
C8A Ru2A Ru3A Ru4A 161.5(3) . . . . ?
C0A Ru2A Ru3A Ru4A -2.6(3) . . . . ?
Pt3A Ru2A Ru3A Ru4A -119.39(3) . . . . ?
Ru1A Ru2A Ru3A Ru4A 8.06(3) . . . . ?
Pt1A Ru2A Ru3A Ru4A -48.62(3) . . . . ?
Ru5A Ru2A Ru3A Ru4A 55.96(3) . . . . ?
Pt2A Ru2A Ru3A Ru4A -113.06(3) . . . . ?
Pt4A Ru2A Ru3A Ru4A -53.15(2) . . . . ?
C2A Pt3A Ru3A C10A -141.8(5) . . . . ?
P3A Pt3A Ru3A C10A -16.7(3) . . . . ?
Pt2A Pt3A Ru3A C10A 157.6(3) . . . . ?
Ru2A Pt3A Ru3A C10A 164.6(3) . . . . ?
Pt4A Pt3A Ru3A C10A 87.2(3) . . . . ?
C2A Pt3A Ru3A C11A -63.0(5) . . . . ?
P3A Pt3A Ru3A C11A 62.1(4) . . . . ?
Pt2A Pt3A Ru3A C11A -123.6(4) . . . . ?
Ru2A Pt3A Ru3A C11A -116.6(4) . . . . ?
Pt4A Pt3A Ru3A C11A 166.0(4) . . . . ?
C2A Pt3A Ru3A C12A -3.7(6) . . . . ?
P3A Pt3A Ru3A C12A 121.4(4) . . . . ?
Pt2A Pt3A Ru3A C12A -64.3(4) . . . . ?
Ru2A Pt3A Ru3A C12A -57.3(4) . . . . ?
Pt4A Pt3A Ru3A C12A -134.7(4) . . . . ?
C2A Pt3A Ru3A C0A 92.3(5) . . . . ?
P3A Pt3A Ru3A C0A -142.6(3) . . . . ?
Pt2A Pt3A Ru3A C0A 31.6(3) . . . . ?
Ru2A Pt3A Ru3A C0A 38.7(3) . . . . ?
Pt4A Pt3A Ru3A C0A -38.7(3) . . . . ?
C2A Pt3A Ru3A Ru5A 58.2(4) . . . . ?
P3A Pt3A Ru3A Ru5A -176.62(8) . . . . ?
Pt2A Pt3A Ru3A Ru5A -2.38(5) . . . . ?
Ru2A Pt3A Ru3A Ru5A 4.68(3) . . . . ?
Pt4A Pt3A Ru3A Ru5A -72.72(3) . . . . ?
C2A Pt3A Ru3A Ru2A 53.6(4) . . . . ?
P3A Pt3A Ru3A Ru2A 178.70(8) . . . . ?
Pt2A Pt3A Ru3A Ru2A -7.06(3) . . . . ?
Pt4A Pt3A Ru3A Ru2A -77.41(2) . . . . ?
C2A Pt3A Ru3A Pt4A 131.0(4) . . . . ?
P3A Pt3A Ru3A Pt4A -103.89(7) . . . . ?
Pt2A Pt3A Ru3A Pt4A 70.35(2) . . . . ?
Ru2A Pt3A Ru3A Pt4A 77.41(2) . . . . ?
C2A Pt3A Ru3A Ru4A 125.3(4) . . . . ?
P3A Pt3A Ru3A Ru4A -109.60(8) . . . . ?
Pt2A Pt3A Ru3A Ru4A 64.65(4) . . . . ?
Ru2A Pt3A Ru3A Ru4A 71.71(3) . . . . ?
Pt4A Pt3A Ru3A Ru4A -5.70(3) . . . . ?
C3A Pt4A Ru3A C10A -53.9(5) . . . . ?
C0A Pt4A Ru3A C10A 129.4(4) . . . . ?
C4A Pt4A Ru3A C10A 35.2(4) . . . . ?
Pt1A Pt4A Ru3A C10A 174.9(3) . . . . ?
Ru4A Pt4A Ru3A C10A 73.1(3) . . . . ?
Pt3A Pt4A Ru3A C10A -113.2(3) . . . . ?
Ru2A Pt4A Ru3A C10A 179.6(3) . . . . ?
Ru1A Pt4A Ru3A C10A 130.5(3) . . . . ?
C3A Pt4A Ru3A C11A 44.1(5) . . . . ?
C0A Pt4A Ru3A C11A -132.6(5) . . . . ?
C4A Pt4A Ru3A C11A 133.2(5) . . . . ?
Pt1A Pt4A Ru3A C11A -87.1(4) . . . . ?
Ru4A Pt4A Ru3A C11A 171.1(4) . . . . ?
Pt3A Pt4A Ru3A C11A -15.2(4) . . . . ?
Ru2A Pt4A Ru3A C11A -82.4(4) . . . . ?
Ru1A Pt4A Ru3A C11A -131.5(4) . . . . ?
C3A Pt4A Ru3A C12A -161.8(6) . . . . ?
C0A Pt4A Ru3A C12A 21.5(6) . . . . ?
C4A Pt4A Ru3A C12A -72.6(5) . . . . ?
Pt1A Pt4A Ru3A C12A 67.0(4) . . . . ?
Ru4A Pt4A Ru3A C12A -34.8(4) . . . . ?
Pt3A Pt4A Ru3A C12A 138.9(4) . . . . ?
Ru2A Pt4A Ru3A C12A 71.7(4) . . . . ?
Ru1A Pt4A Ru3A C12A 22.6(4) . . . . ?
C3A Pt4A Ru3A C0A 176.7(5) . . . . ?
C4A Pt4A Ru3A C0A -94.1(5) . . . . ?
Pt1A Pt4A Ru3A C0A 45.5(3) . . . . ?
Ru4A Pt4A Ru3A C0A -56.3(3) . . . . ?
Pt3A Pt4A Ru3A C0A 117.4(3) . . . . ?
Ru2A Pt4A Ru3A C0A 50.2(3) . . . . ?
Ru1A Pt4A Ru3A C0A 1.1(3) . . . . ?
C3A Pt4A Ru3A Ru5A -177.2(4) . . . . ?
C0A Pt4A Ru3A Ru5A 6.1(3) . . . . ?
C4A Pt4A Ru3A Ru5A -88.0(3) . . . . ?
Pt1A Pt4A Ru3A Ru5A 51.66(3) . . . . ?
Ru4A Pt4A Ru3A Ru5A -50.18(3) . . . . ?
Pt3A Pt4A Ru3A Ru5A 123.55(3) . . . . ?
Ru2A Pt4A Ru3A Ru5A 56.32(3) . . . . ?
Ru1A Pt4A Ru3A Ru5A 7.26(3) . . . . ?
C3A Pt4A Ru3A Ru2A 126.5(4) . . . . ?
C0A Pt4A Ru3A Ru2A -50.2(3) . . . . ?
C4A Pt4A Ru3A Ru2A -144.3(3) . . . . ?
Pt1A Pt4A Ru3A Ru2A -4.66(2) . . . . ?
Ru4A Pt4A Ru3A Ru2A -106.50(3) . . . . ?
Pt3A Pt4A Ru3A Ru2A 67.22(2) . . . . ?
Ru1A Pt4A Ru3A Ru2A -49.06(2) . . . . ?
C3A Pt4A Ru3A Pt3A 59.3(4) . . . . ?
C0A Pt4A Ru3A Pt3A -117.4(3) . . . . ?
C4A Pt4A Ru3A Pt3A 148.4(3) . . . . ?
Pt1A Pt4A Ru3A Pt3A -71.889(19) . . . . ?
Ru4A Pt4A Ru3A Pt3A -173.73(3) . . . . ?
Ru2A Pt4A Ru3A Pt3A -67.22(2) . . . . ?
Ru1A Pt4A Ru3A Pt3A -116.29(2) . . . . ?
C3A Pt4A Ru3A Ru4A -127.0(4) . . . . ?
C0A Pt4A Ru3A Ru4A 56.3(3) . . . . ?
C4A Pt4A Ru3A Ru4A -37.8(3) . . . . ?
Pt1A Pt4A Ru3A Ru4A 101.84(3) . . . . ?
Pt3A Pt4A Ru3A Ru4A 173.73(3) . . . . ?
Ru2A Pt4A Ru3A Ru4A 106.50(3) . . . . ?
Ru1A Pt4A Ru3A Ru4A 57.44(3) . . . . ?
C3A Pt4A Ru4A C13A -67.2(6) . . . . ?
C0A Pt4A Ru4A C13A 117.0(5) . . . . ?
C4A Pt4A Ru4A C13A -71.6(6) . . . . ?
Pt1A Pt4A Ru4A C13A 63.7(4) . . . . ?
Pt3A Pt4A Ru4A C13A 164.6(4) . . . . ?
Ru3A Pt4A Ru4A C13A 171.1(4) . . . . ?
Ru2A Pt4A Ru4A C13A 118.0(4) . . . . ?
Ru1A Pt4A Ru4A C13A 70.6(4) . . . . ?
C3A Pt4A Ru4A C14A 63.0(6) . . . . ?
C0A Pt4A Ru4A C14A -112.8(6) . . . . ?
C4A Pt4A Ru4A C14A 58.6(7) . . . . ?
Pt1A Pt4A Ru4A C14A -166.1(5) . . . . ?
Pt3A Pt4A Ru4A C14A -65.1(5) . . . . ?
Ru3A Pt4A Ru4A C14A -58.7(5) . . . . ?
Ru2A Pt4A Ru4A C14A -111.8(5) . . . . ?
Ru1A Pt4A Ru4A C14A -159.2(5) . . . . ?
C3A Pt4A Ru4A C4A 4.4(6) . . . . ?
C0A Pt4A Ru4A C4A -171.4(5) . . . . ?
Pt1A Pt4A Ru4A C4A 135.3(4) . . . . ?
Pt3A Pt4A Ru4A C4A -123.7(4) . . . . ?
Ru3A Pt4A Ru4A C4A -117.3(4) . . . . ?
Ru2A Pt4A Ru4A C4A -170.4(4) . . . . ?
Ru1A Pt4A Ru4A C4A 142.2(4) . . . . ?
C3A Pt4A Ru4A C0A 175.8(5) . . . . ?
C4A Pt4A Ru4A C0A 171.4(5) . . . . ?
Pt1A Pt4A Ru4A C0A -53.3(3) . . . . ?
Pt3A Pt4A Ru4A C0A 47.7(3) . . . . ?
Ru3A Pt4A Ru4A C0A 54.1(3) . . . . ?
Ru2A Pt4A Ru4A C0A 1.0(3) . . . . ?
Ru1A Pt4A Ru4A C0A -46.4(3) . . . . ?
C3A Pt4A Ru4A Ru5A 170.9(4) . . . . ?
C0A Pt4A Ru4A Ru5A -4.9(3) . . . . ?
C4A Pt4A Ru4A Ru5A 166.5(4) . . . . ?
Pt1A Pt4A Ru4A Ru5A -58.19(3) . . . . ?
Pt3A Pt4A Ru4A Ru5A 42.75(3) . . . . ?
Ru3A Pt4A Ru4A Ru5A 49.18(3) . . . . ?
Ru2A Pt4A Ru4A Ru5A -3.88(2) . . . . ?
Ru1A Pt4A Ru4A Ru5A -51.28(3) . . . . ?
C3A Pt4A Ru4A Ru3A 121.7(4) . . . . ?
C0A Pt4A Ru4A Ru3A -54.1(3) . . . . ?
C4A Pt4A Ru4A Ru3A 117.3(4) . . . . ?
Pt1A Pt4A Ru4A Ru3A -107.37(3) . . . . ?
Pt3A Pt4A Ru4A Ru3A -6.44(3) . . . . ?
Ru2A Pt4A Ru4A Ru3A -53.06(2) . . . . ?
Ru1A Pt4A Ru4A Ru3A -100.47(3) . . . . ?
C3A Pt4A Ru4A Ru1A -137.8(4) . . . . ?
C0A Pt4A Ru4A Ru1A 46.4(3) . . . . ?
C4A Pt4A Ru4A Ru1A -142.2(4) . . . . ?
Pt1A Pt4A Ru4A Ru1A -6.91(2) . . . . ?
Pt3A Pt4A Ru4A Ru1A 94.03(3) . . . . ?
Ru3A Pt4A Ru4A Ru1A 100.47(3) . . . . ?
Ru2A Pt4A Ru4A Ru1A 47.40(2) . . . . ?
C10A Ru3A Ru4A C14A 35.3(5) . . . . ?
C12A Ru3A Ru4A C14A -56.6(4) . . . . ?
C0A Ru3A Ru4A C14A -159.0(5) . . . . ?
Ru5A Ru3A Ru4A C14A -98.7(3) . . . . ?
Ru2A Ru3A Ru4A C14A -156.4(3) . . . . ?
Pt3A Ru3A Ru4A C14A 150.0(3) . . . . ?
Pt4A Ru3A Ru4A C14A 144.2(4) . . . . ?
C10A Ru3A Ru4A C4A -61.8(5) . . . . ?
C12A Ru3A Ru4A C4A -153.7(5) . . . . ?
C0A Ru3A Ru4A C4A 103.9(5) . . . . ?
Ru5A Ru3A Ru4A C4A 164.2(4) . . . . ?
Ru2A Ru3A Ru4A C4A 106.4(4) . . . . ?
Pt3A Ru3A Ru4A C4A 52.9(4) . . . . ?
Pt4A Ru3A Ru4A C4A 47.1(4) . . . . ?
C10A Ru3A Ru4A C0A -165.7(4) . . . . ?
C12A Ru3A Ru4A C0A 102.5(4) . . . . ?
Ru5A Ru3A Ru4A C0A 60.4(3) . . . . ?
Ru2A Ru3A Ru4A C0A 2.6(3) . . . . ?
Pt3A Ru3A Ru4A C0A -51.0(3) . . . . ?
Pt4A Ru3A Ru4A C0A -56.7(3) . . . . ?
C10A Ru3A Ru4A Pt4A -108.9(3) . . . . ?
C12A Ru3A Ru4A Pt4A 159.2(3) . . . . ?
C0A Ru3A Ru4A Pt4A 56.7(3) . . . . ?
Ru5A Ru3A Ru4A Pt4A 117.09(3) . . . . ?
Ru2A Ru3A Ru4A Pt4A 59.31(2) . . . . ?
Pt3A Ru3A Ru4A Pt4A 5.75(3) . . . . ?
C10A Ru3A Ru4A Ru5A 134.0(3) . . . . ?
C12A Ru3A Ru4A Ru5A 42.1(3) . . . . ?
C0A Ru3A Ru4A Ru5A -60.4(3) . . . . ?
Ru2A Ru3A Ru4A Ru5A -57.78(3) . . . . ?
Pt3A Ru3A Ru4A Ru5A -111.34(3) . . . . ?
Pt4A Ru3A Ru4A Ru5A -117.09(3) . . . . ?
C10A Ru3A Ru4A Ru1A -175.8(3) . . . . ?
C12A Ru3A Ru4A Ru1A 92.3(3) . . . . ?
C0A Ru3A Ru4A Ru1A -10.2(3) . . . . ?
Ru5A Ru3A Ru4A Ru1A 50.20(2) . . . . ?
Ru2A Ru3A Ru4A Ru1A -7.58(3) . . . . ?
Pt3A Ru3A Ru4A Ru1A -61.15(3) . . . . ?
Pt4A Ru3A Ru4A Ru1A -66.89(2) . . . . ?
C5A Ru1A Ru4A C13A -7.5(4) . . . . ?
C7A Ru1A Ru4A C13A 83.8(4) . . . . ?
C0A Ru1A Ru4A C13A -176.5(5) . . . . ?
Pt1A Ru1A Ru4A C13A -120.3(3) . . . . ?
Ru5A Ru1A Ru4A C13A 121.9(3) . . . . ?
Ru2A Ru1A Ru4A C13A -179.3(3) . . . . ?
Pt4A Ru1A Ru4A C13A -126.9(3) . . . . ?
C5A Ru1A Ru4A C14A -88.6(6) . . . . ?
C7A Ru1A Ru4A C14A 2.7(6) . . . . ?
C0A Ru1A Ru4A C14A 102.4(6) . . . . ?
Pt1A Ru1A Ru4A C14A 158.6(5) . . . . ?
Ru5A Ru1A Ru4A C14A 40.8(5) . . . . ?
Ru2A Ru1A Ru4A C14A 99.6(5) . . . . ?
Pt4A Ru1A Ru4A C14A 152.0(5) . . . . ?
C5A Ru1A Ru4A C4A 85.9(4) . . . . ?
C7A Ru1A Ru4A C4A 177.3(4) . . . . ?
C0A Ru1A Ru4A C4A -83.1(5) . . . . ?
Pt1A Ru1A Ru4A C4A -26.9(4) . . . . ?
Ru5A Ru1A Ru4A C4A -144.7(4) . . . . ?
Ru2A Ru1A Ru4A C4A -85.8(4) . . . . ?
Pt4A Ru1A Ru4A C4A -33.5(3) . . . . ?
C5A Ru1A Ru4A C0A 169.0(4) . . . . ?
C7A Ru1A Ru4A C0A -99.7(4) . . . . ?
Pt1A Ru1A Ru4A C0A 56.2(3) . . . . ?
Ru5A Ru1A Ru4A C0A -61.6(3) . . . . ?
Ru2A Ru1A Ru4A C0A -2.8(3) . . . . ?
Pt4A Ru1A Ru4A C0A 49.6(3) . . . . ?
C5A Ru1A Ru4A Pt4A 119.4(3) . . . . ?
C7A Ru1A Ru4A Pt4A -149.2(3) . . . . ?
C0A Ru1A Ru4A Pt4A -49.6(3) . . . . ?
Pt1A Ru1A Ru4A Pt4A 6.66(2) . . . . ?
Ru5A Ru1A Ru4A Pt4A -111.21(3) . . . . ?
Ru2A Ru1A Ru4A Pt4A -52.34(2) . . . . ?
C5A Ru1A Ru4A Ru5A -129.4(3) . . . . ?
C7A Ru1A Ru4A Ru5A -38.0(2) . . . . ?
C0A Ru1A Ru4A Ru5A 61.6(3) . . . . ?
Pt1A Ru1A Ru4A Ru5A 117.86(3) . . . . ?
Ru2A Ru1A Ru4A Ru5A 58.87(3) . . . . ?
Pt4A Ru1A Ru4A Ru5A 111.21(3) . . . . ?
C5A Ru1A Ru4A Ru3A 179.3(3) . . . . ?
C7A Ru1A Ru4A Ru3A -89.3(3) . . . . ?
C0A Ru1A Ru4A Ru3A 10.3(3) . . . . ?
Pt1A Ru1A Ru4A Ru3A 66.57(3) . . . . ?
Ru5A Ru1A Ru4A Ru3A -51.29(3) . . . . ?
Ru2A Ru1A Ru4A Ru3A 7.58(3) . . . . ?
Pt4A Ru1A Ru4A Ru3A 59.92(2) . . . . ?
C5A Ru1A Ru5A C16A 0.8(5) . . . . ?
C6A Ru1A Ru5A C16A 115.1(5) . . . . ?
C7A Ru1A Ru5A C16A 57.5(5) . . . . ?
C0A Ru1A Ru5A C16A -121.4(5) . . . . ?
Pt1A Ru1A Ru5A C16A -158.3(4) . . . . ?
Ru2A Ru1A Ru5A C16A -173.3(4) . . . . ?
Ru4A Ru1A Ru5A C16A -68.8(4) . . . . ?
Pt4A Ru1A Ru5A C16A -116.5(4) . . . . ?
C5A Ru1A Ru5A C15A -113.0(5) . . . . ?
C6A Ru1A Ru5A C15A 1.3(4) . . . . ?
C7A Ru1A Ru5A C15A -56.3(5) . . . . ?
C0A Ru1A Ru5A C15A 124.8(4) . . . . ?
Pt1A Ru1A Ru5A C15A 87.9(3) . . . . ?
Ru2A Ru1A Ru5A C15A 72.9(3) . . . . ?
Ru4A Ru1A Ru5A C15A 177.3(3) . . . . ?
Pt4A Ru1A Ru5A C15A 129.6(3) . . . . ?
C5A Ru1A Ru5A C0A 122.1(5) . . . . ?
C6A Ru1A Ru5A C0A -123.5(5) . . . . ?
C7A Ru1A Ru5A C0A 178.9(5) . . . . ?
Pt1A Ru1A Ru5A C0A -36.9(3) . . . . ?
Ru2A Ru1A Ru5A C0A -51.9(3) . . . . ?
Ru4A Ru1A Ru5A C0A 52.5(3) . . . . ?
Pt4A Ru1A Ru5A C0A 4.8(3) . . . . ?
C5A Ru1A Ru5A C7A -56.7(5) . . . . ?
C6A Ru1A Ru5A C7A 57.6(5) . . . . ?
C0A Ru1A Ru5A C7A -178.9(5) . . . . ?
Pt1A Ru1A Ru5A C7A 144.2(4) . . . . ?
Ru2A Ru1A Ru5A C7A 129.2(4) . . . . ?
Ru4A Ru1A Ru5A C7A -126.4(4) . . . . ?
Pt4A Ru1A Ru5A C7A -174.1(4) . . . . ?
C5A Ru1A Ru5A C12A 120.7(5) . . . . ?
C6A Ru1A Ru5A C12A -124.9(5) . . . . ?
C7A Ru1A Ru5A C12A 177.5(5) . . . . ?
C0A Ru1A Ru5A C12A -1.4(5) . . . . ?
Pt1A Ru1A Ru5A C12A -38.3(4) . . . . ?
Ru2A Ru1A Ru5A C12A -53.3(4) . . . . ?
Ru4A Ru1A Ru5A C12A 51.1(4) . . . . ?
Pt4A Ru1A Ru5A C12A 3.4(4) . . . . ?
C5A Ru1A Ru5A Ru3A 125.0(4) . . . . ?
C6A Ru1A Ru5A Ru3A -120.7(3) . . . . ?
C7A Ru1A Ru5A Ru3A -178.2(4) . . . . ?
C0A Ru1A Ru5A Ru3A 2.9(3) . . . . ?
Pt1A Ru1A Ru5A Ru3A -34.02(5) . . . . ?
Ru2A Ru1A Ru5A Ru3A -49.05(3) . . . . ?
Ru4A Ru1A Ru5A Ru3A 55.40(3) . . . . ?
Pt4A Ru1A Ru5A Ru3A 7.70(3) . . . . ?
C5A Ru1A Ru5A Ru4A 69.6(4) . . . . ?
C6A Ru1A Ru5A Ru4A -176.1(3) . . . . ?
C7A Ru1A Ru5A Ru4A 126.4(4) . . . . ?
C0A Ru1A Ru5A Ru4A -52.5(3) . . . . ?
Pt1A Ru1A Ru5A Ru4A -89.42(4) . . . . ?
Ru2A Ru1A Ru5A Ru4A -104.45(3) . . . . ?
Pt4A Ru1A Ru5A Ru4A -47.70(2) . . . . ?
C5A Ru1A Ru5A Ru2A 174.1(4) . . . . ?
C6A Ru1A Ru5A Ru2A -71.6(3) . . . . ?
C7A Ru1A Ru5A Ru2A -129.2(4) . . . . ?
C0A Ru1A Ru5A Ru2A 51.9(3) . . . . ?
Pt1A Ru1A Ru5A Ru2A 15.03(4) . . . . ?
Ru4A Ru1A Ru5A Ru2A 104.45(3) . . . . ?
Pt4A Ru1A Ru5A Ru2A 56.75(2) . . . . ?
C10A Ru3A Ru5A C16A 5.6(5) . . . . ?
C11A Ru3A Ru5A C16A -114.1(5) . . . . ?
C12A Ru3A Ru5A C16A -56.9(5) . . . . ?
C0A Ru3A Ru5A C16A 116.4(5) . . . . ?
Ru2A Ru3A Ru5A C16A 168.7(3) . . . . ?
Pt3A Ru3A Ru5A C16A 164.2(3) . . . . ?
Pt4A Ru3A Ru5A C16A 110.7(3) . . . . ?
Ru4A Ru3A Ru5A C16A 62.7(3) . . . . ?
C10A Ru3A Ru5A C15A 122.7(5) . . . . ?
C11A Ru3A Ru5A C15A 3.1(4) . . . . ?
C12A Ru3A Ru5A C15A 60.3(4) . . . . ?
C0A Ru3A Ru5A C15A -126.4(4) . . . . ?
Ru2A Ru3A Ru5A C15A -74.1(3) . . . . ?
Pt3A Ru3A Ru5A C15A -78.6(3) . . . . ?
Pt4A Ru3A Ru5A C15A -132.1(3) . . . . ?
Ru4A Ru3A Ru5A C15A 179.9(3) . . . . ?
C10A Ru3A Ru5A C0A -110.9(5) . . . . ?
C11A Ru3A Ru5A C0A 129.5(5) . . . . ?
C12A Ru3A Ru5A C0A -173.3(5) . . . . ?
Ru2A Ru3A Ru5A C0A 52.3(3) . . . . ?
Pt3A Ru3A Ru5A C0A 47.8(3) . . . . ?
Pt4A Ru3A Ru5A C0A -5.7(3) . . . . ?
Ru4A Ru3A Ru5A C0A -53.7(3) . . . . ?
C10A Ru3A Ru5A C7A -115.9(6) . . . . ?
C11A Ru3A Ru5A C7A 124.5(5) . . . . ?
C12A Ru3A Ru5A C7A -178.3(6) . . . . ?
C0A Ru3A Ru5A C7A -5.0(5) . . . . ?
Ru2A Ru3A Ru5A C7A 47.3(4) . . . . ?
Pt3A Ru3A Ru5A C7A 42.8(4) . . . . ?
Pt4A Ru3A Ru5A C7A -10.7(4) . . . . ?
Ru4A Ru3A Ru5A C7A -58.7(4) . . . . ?
C10A Ru3A Ru5A C12A 62.5(5) . . . . ?
C11A Ru3A Ru5A C12A -57.2(5) . . . . ?
C0A Ru3A Ru5A C12A 173.3(5) . . . . ?
Ru2A Ru3A Ru5A C12A -134.4(3) . . . . ?
Pt3A Ru3A Ru5A C12A -138.9(3) . . . . ?
Pt4A Ru3A Ru5A C12A 167.6(3) . . . . ?
Ru4A Ru3A Ru5A C12A 119.6(3) . . . . ?
C10A Ru3A Ru5A Ru1A -113.8(4) . . . . ?
C11A Ru3A Ru5A Ru1A 126.6(3) . . . . ?
C12A Ru3A Ru5A Ru1A -176.3(3) . . . . ?
C0A Ru3A Ru5A Ru1A -2.9(3) . . . . ?
Ru2A Ru3A Ru5A Ru1A 49.37(3) . . . . ?
Pt3A Ru3A Ru5A Ru1A 44.86(4) . . . . ?
Pt4A Ru3A Ru5A Ru1A -8.62(3) . . . . ?
Ru4A Ru3A Ru5A Ru1A -56.66(3) . . . . ?
C10A Ru3A Ru5A Ru4A -57.1(4) . . . . ?
C11A Ru3A Ru5A Ru4A -176.8(3) . . . . ?
C12A Ru3A Ru5A Ru4A -119.6(3) . . . . ?
C0A Ru3A Ru5A Ru4A 53.7(3) . . . . ?
Ru2A Ru3A Ru5A Ru4A 106.02(3) . . . . ?
Pt3A Ru3A Ru5A Ru4A 101.52(3) . . . . ?
Pt4A Ru3A Ru5A Ru4A 48.03(2) . . . . ?
C10A Ru3A Ru5A Ru2A -163.2(4) . . . . ?
C11A Ru3A Ru5A Ru2A 77.2(3) . . . . ?
C12A Ru3A Ru5A Ru2A 134.4(3) . . . . ?
C0A Ru3A Ru5A Ru2A -52.3(3) . . . . ?
Pt3A Ru3A Ru5A Ru2A -4.51(3) . . . . ?
Pt4A Ru3A Ru5A Ru2A -57.99(2) . . . . ?
Ru4A Ru3A Ru5A Ru2A -106.02(3) . . . . ?
C13A Ru4A Ru5A C16A 51.8(4) . . . . ?
C14A Ru4A Ru5A C16A -40.8(4) . . . . ?
C4A Ru4A Ru5A C16A -158.6(7) . . . . ?
C0A Ru4A Ru5A C16A 175.4(4) . . . . ?
Pt4A Ru4A Ru5A C16A -179.7(3) . . . . ?
Ru3A Ru4A Ru5A C16A -127.9(3) . . . . ?
Ru1A Ru4A Ru5A C16A 119.2(3) . . . . ?
C13A Ru4A Ru5A C0A -123.6(4) . . . . ?
C14A Ru4A Ru5A C0A 143.8(4) . . . . ?
C4A Ru4A Ru5A C0A 26.1(7) . . . . ?
Pt4A Ru4A Ru5A C0A 4.9(3) . . . . ?
Ru3A Ru4A Ru5A C0A 56.7(3) . . . . ?
Ru1A Ru4A Ru5A C0A -56.2(3) . . . . ?
C13A Ru4A Ru5A C7A -31.9(4) . . . . ?
C14A Ru4A Ru5A C7A -124.5(4) . . . . ?
C4A Ru4A Ru5A C7A 117.8(7) . . . . ?
C0A Ru4A Ru5A C7A 91.8(4) . . . . ?
Pt4A Ru4A Ru5A C7A 96.6(2) . . . . ?
Ru3A Ru4A Ru5A C7A 148.5(2) . . . . ?
Ru1A Ru4A Ru5A C7A 35.6(2) . . . . ?
C13A Ru4A Ru5A C12A 141.5(4) . . . . ?
C14A Ru4A Ru5A C12A 48.9(3) . . . . ?
C4A Ru4A Ru5A C12A -68.8(7) . . . . ?
C0A Ru4A Ru5A C12A -94.9(4) . . . . ?
Pt4A Ru4A Ru5A C12A -90.0(2) . . . . ?
Ru3A Ru4A Ru5A C12A -38.2(2) . . . . ?
Ru1A Ru4A Ru5A C12A -151.1(2) . . . . ?
C13A Ru4A Ru5A Ru1A -67.4(3) . . . . ?
C14A Ru4A Ru5A Ru1A -160.0(3) . . . . ?
C4A Ru4A Ru5A Ru1A 82.2(7) . . . . ?
C0A Ru4A Ru5A Ru1A 56.2(3) . . . . ?
Pt4A Ru4A Ru5A Ru1A 61.06(2) . . . . ?
Ru3A Ru4A Ru5A Ru1A 112.89(3) . . . . ?
C13A Ru4A Ru5A Ru3A 179.7(3) . . . . ?
C14A Ru4A Ru5A Ru3A 87.1(3) . . . . ?
C4A Ru4A Ru5A Ru3A -30.7(7) . . . . ?
C0A Ru4A Ru5A Ru3A -56.7(3) . . . . ?
Pt4A Ru4A Ru5A Ru3A -51.83(2) . . . . ?
Ru1A Ru4A Ru5A Ru3A -112.89(3) . . . . ?
C13A Ru4A Ru5A Ru2A -124.4(3) . . . . ?
C14A Ru4A Ru5A Ru2A 143.0(3) . . . . ?
C4A Ru4A Ru5A Ru2A 25.3(7) . . . . ?
C0A Ru4A Ru5A Ru2A -0.8(3) . . . . ?
Pt4A Ru4A Ru5A Ru2A 4.09(3) . . . . ?
Ru3A Ru4A Ru5A Ru2A 55.92(2) . . . . ?
Ru1A Ru4A Ru5A Ru2A -56.97(2) . . . . ?
C9A Ru2A Ru5A C16A 118.2(18) . . . . ?
C8A Ru2A Ru5A C16A -154.3(18) . . . . ?
C0A Ru2A Ru5A C16A -21.5(18) . . . . ?
Pt3A Ru2A Ru5A C16A -76.2(18) . . . . ?
Ru3A Ru2A Ru5A C16A -80.9(18) . . . . ?
Ru1A Ru2A Ru5A C16A 38.4(18) . . . . ?
Pt1A Ru2A Ru5A C16A 24.8(18) . . . . ?
Pt4A Ru2A Ru5A C16A -26.1(18) . . . . ?
C9A Ru2A Ru5A C15A -41.7(4) . . . . ?
C8A Ru2A Ru5A C15A 45.8(4) . . . . ?
C0A Ru2A Ru5A C15A 178.6(4) . . . . ?
Pt3A Ru2A Ru5A C15A 123.9(3) . . . . ?
Ru3A Ru2A Ru5A C15A 119.2(3) . . . . ?
Ru1A Ru2A Ru5A C15A -121.4(3) . . . . ?
Pt1A Ru2A Ru5A C15A -135.1(3) . . . . ?
Pt4A Ru2A Ru5A C15A 174.0(3) . . . . ?
C9A Ru2A Ru5A C0A 139.7(4) . . . . ?
C8A Ru2A Ru5A C0A -132.8(4) . . . . ?
Pt3A Ru2A Ru5A C0A -54.7(3) . . . . ?
Ru3A Ru2A Ru5A C0A -59.4(3) . . . . ?
Ru1A Ru2A Ru5A C0A 60.0(3) . . . . ?
Pt1A Ru2A Ru5A C0A 46.3(3) . . . . ?
Pt4A Ru2A Ru5A C0A -4.6(3) . . . . ?
C9A Ru2A Ru5A C7A 45.8(4) . . . . ?
C8A Ru2A Ru5A C7A 133.3(4) . . . . ?
C0A Ru2A Ru5A C7A -93.9(4) . . . . ?
Pt3A Ru2A Ru5A C7A -148.6(3) . . . . ?
Ru3A Ru2A Ru5A C7A -153.4(3) . . . . ?
Ru1A Ru2A Ru5A C7A -34.0(3) . . . . ?
Pt1A Ru2A Ru5A C7A -47.6(3) . . . . ?
Pt4A Ru2A Ru5A C7A -98.5(3) . . . . ?
C9A Ru2A Ru5A C12A -130.2(4) . . . . ?
C8A Ru2A Ru5A C12A -42.7(4) . . . . ?
C0A Ru2A Ru5A C12A 90.1(4) . . . . ?
Pt3A Ru2A Ru5A C12A 35.4(3) . . . . ?
Ru3A Ru2A Ru5A C12A 30.6(3) . . . . ?
Ru1A Ru2A Ru5A C12A 150.0(3) . . . . ?
Pt1A Ru2A Ru5A C12A 136.4(3) . . . . ?
Pt4A Ru2A Ru5A C12A 85.5(3) . . . . ?
C9A Ru2A Ru5A Ru1A 79.7(3) . . . . ?
C8A Ru2A Ru5A Ru1A 167.3(3) . . . . ?
C0A Ru2A Ru5A Ru1A -60.0(3) . . . . ?
Pt3A Ru2A Ru5A Ru1A -114.61(4) . . . . ?
Ru3A Ru2A Ru5A Ru1A -119.40(4) . . . . ?
Pt1A Ru2A Ru5A Ru1A -13.63(3) . . . . ?
Pt4A Ru2A Ru5A Ru1A -64.52(3) . . . . ?
C9A Ru2A Ru5A Ru3A -160.9(3) . . . . ?
C8A Ru2A Ru5A Ru3A -73.3(3) . . . . ?
C0A Ru2A Ru5A Ru3A 59.4(3) . . . . ?
Pt3A Ru2A Ru5A Ru3A 4.78(3) . . . . ?
Ru1A Ru2A Ru5A Ru3A 119.40(4) . . . . ?
Pt1A Ru2A Ru5A Ru3A 105.76(4) . . . . ?
Pt4A Ru2A Ru5A Ru3A 54.88(2) . . . . ?
C9A Ru2A Ru5A Ru4A 140.5(3) . . . . ?
C8A Ru2A Ru5A Ru4A -132.0(3) . . . . ?
C0A Ru2A Ru5A Ru4A 0.8(3) . . . . ?
Pt3A Ru2A Ru5A Ru4A -53.83(4) . . . . ?
Ru3A Ru2A Ru5A Ru4A -58.61(3) . . . . ?
Ru1A Ru2A Ru5A Ru4A 60.79(3) . . . . ?
Pt1A Ru2A Ru5A Ru4A 47.16(4) . . . . ?
Pt4A Ru2A Ru5A Ru4A -3.73(2) . . . . ?
C1A Pt1A P1A C23A 83.4(4) . . . . ?
Pt2A Pt1A P1A C23A 43.0(4) . . . . ?
Pt4A Pt1A P1A C23A -70.0(3) . . . . ?
Ru1A Pt1A P1A C23A -148.0(3) . . . . ?
Ru2A Pt1A P1A C23A -148.7(4) . . . . ?
C1A Pt1A P1A C29A -159.1(5) . . . . ?
Pt2A Pt1A P1A C29A 160.5(3) . . . . ?
Pt4A Pt1A P1A C29A 47.5(4) . . . . ?
Ru1A Pt1A P1A C29A -30.5(4) . . . . ?
Ru2A Pt1A P1A C29A -31.2(5) . . . . ?
C1A Pt1A P1A C17A -37.0(4) . . . . ?
Pt2A Pt1A P1A C17A -77.4(3) . . . . ?
Pt4A Pt1A P1A C17A 169.6(3) . . . . ?
Ru1A Pt1A P1A C17A 91.6(3) . . . . ?
Ru2A Pt1A P1A C17A 90.9(4) . . . . ?
C2A Pt2A P2A C35A -85.7(4) . . . . ?
C1A Pt2A P2A C35A 81.2(4) . . . . ?
Pt1A Pt2A P2A C35A 103.9(3) . . . . ?
Pt3A Pt2A P2A C35A -112.3(3) . . . . ?
Ru2A Pt2A P2A C35A -1.0(4) . . . . ?
C2A Pt2A P2A C47A 34.9(5) . . . . ?
C1A Pt2A P2A C47A -158.2(5) . . . . ?
Pt1A Pt2A P2A C47A -135.5(4) . . . . ?
Pt3A Pt2A P2A C47A 8.3(4) . . . . ?
Ru2A Pt2A P2A C47A 119.6(4) . . . . ?
C2A Pt2A P2A C41A 156.6(5) . . . . ?
C1A Pt2A P2A C41A -36.5(5) . . . . ?
Pt1A Pt2A P2A C41A -13.8(4) . . . . ?
Pt3A Pt2A P2A C41A 130.0(4) . . . . ?
Ru2A Pt2A P2A C41A -118.7(4) . . . . ?
C2A Pt3A P3A C53A 31.7(4) . . . . ?
Pt2A Pt3A P3A C53A 74.0(3) . . . . ?
Pt4A Pt3A P3A C53A 179.3(3) . . . . ?
Ru3A Pt3A P3A C53A -111.5(3) . . . . ?
C2A Pt3A P3A C59A 155.2(4) . . . . ?
Pt2A Pt3A P3A C59A -162.5(4) . . . . ?
Pt4A Pt3A P3A C59A -57.2(4) . . . . ?
Ru3A Pt3A P3A C59A 12.0(4) . . . . ?
C2A Pt3A P3A C65A -85.3(4) . . . . ?
Pt2A Pt3A P3A C65A -42.9(3) . . . . ?
Pt4A Pt3A P3A C65A 62.3(3) . . . . ?
Ru3A Pt3A P3A C65A 131.5(3) . . . . ?
C9A Ru2A C0A Pt4A 125.4(4) . . . . ?
C8A Ru2A C0A Pt4A -109.2(4) . . . . ?
Pt3A Ru2A C0A Pt4A -37.6(3) . . . . ?
Ru3A Ru2A C0A Pt4A -89.7(4) . . . . ?
Ru1A Ru2A C0A Pt4A 104.6(4) . . . . ?
Pt1A Ru2A C0A Pt4A 48.8(2) . . . . ?
Ru5A Ru2A C0A Pt4A -173.2(5) . . . . ?
Pt2A Ru2A C0A Pt4A 11.3(4) . . . . ?
C9A Ru2A C0A Ru3A -144.9(4) . . . . ?
C8A Ru2A C0A Ru3A -19.5(5) . . . . ?
Pt3A Ru2A C0A Ru3A 52.1(2) . . . . ?
Ru1A Ru2A C0A Ru3A -165.6(4) . . . . ?
Pt1A Ru2A C0A Ru3A 138.5(3) . . . . ?
Ru5A Ru2A C0A Ru3A -83.5(3) . . . . ?
Pt2A Ru2A C0A Ru3A 101.0(2) . . . . ?
Pt4A Ru2A C0A Ru3A 89.7(4) . . . . ?
C9A Ru2A C0A Ru1A 20.8(6) . . . . ?
C8A Ru2A C0A Ru1A 146.1(4) . . . . ?
Pt3A Ru2A C0A Ru1A -142.2(2) . . . . ?
Ru3A Ru2A C0A Ru1A 165.6(4) . . . . ?
Pt1A Ru2A C0A Ru1A -55.83(19) . . . . ?
Ru5A Ru2A C0A Ru1A 82.2(3) . . . . ?
Pt2A Ru2A C0A Ru1A -93.3(3) . . . . ?
Pt4A Ru2A C0A Ru1A -104.6(4) . . . . ?
C9A Ru2A C0A Ru5A -61.4(5) . . . . ?
C8A Ru2A C0A Ru5A 64.0(5) . . . . ?
Pt3A Ru2A C0A Ru5A 135.6(2) . . . . ?
Ru3A Ru2A C0A Ru5A 83.5(3) . . . . ?
Ru1A Ru2A C0A Ru5A -82.2(3) . . . . ?
Pt1A Ru2A C0A Ru5A -138.0(3) . . . . ?
Pt2A Ru2A C0A Ru5A -175.52(7) . . . . ?
Pt4A Ru2A C0A Ru5A 173.2(5) . . . . ?
C13A Ru4A C0A Pt4A -100.0(5) . . . . ?
C14A Ru4A C0A Pt4A 119.6(5) . . . . ?
C4A Ru4A C0A Pt4A 7.2(4) . . . . ?
Ru5A Ru4A C0A Pt4A 173.4(4) . . . . ?
Ru3A Ru4A C0A Pt4A 90.0(3) . . . . ?
Ru1A Ru4A C0A Pt4A -104.6(3) . . . . ?
C13A Ru4A C0A Ru3A 170.0(4) . . . . ?
C14A Ru4A C0A Ru3A 29.6(6) . . . . ?
C4A Ru4A C0A Ru3A -82.7(4) . . . . ?
Pt4A Ru4A C0A Ru3A -90.0(3) . . . . ?
Ru5A Ru4A C0A Ru3A 83.4(3) . . . . ?
Ru1A Ru4A C0A Ru3A 165.4(5) . . . . ?
C13A Ru4A C0A Ru1A 4.6(6) . . . . ?
C14A Ru4A C0A Ru1A -135.8(5) . . . . ?
C4A Ru4A C0A Ru1A 111.9(4) . . . . ?
Pt4A Ru4A C0A Ru1A 104.6(3) . . . . ?
Ru5A Ru4A C0A Ru1A -82.0(3) . . . . ?
Ru3A Ru4A C0A Ru1A -165.4(5) . . . . ?
C13A Ru4A C0A Ru5A 86.6(5) . . . . ?
C14A Ru4A C0A Ru5A -53.8(6) . . . . ?
C4A Ru4A C0A Ru5A -166.2(4) . . . . ?
Pt4A Ru4A C0A Ru5A -173.4(4) . . . . ?
Ru3A Ru4A C0A Ru5A -83.4(3) . . . . ?
Ru1A Ru4A C0A Ru5A 82.0(3) . . . . ?
C4A Pt4A C0A Ru2A 172.5(4) . . . . ?
Pt1A Pt4A C0A Ru2A -50.9(2) . . . . ?
Ru4A Pt4A C0A Ru2A 178.4(5) . . . . ?
Pt3A Pt4A C0A Ru2A 37.3(3) . . . . ?
Ru3A Pt4A C0A Ru2A 88.0(3) . . . . ?
Ru1A Pt4A C0A Ru2A -90.2(4) . . . . ?
C4A Pt4A C0A Ru4A -5.9(4) . . . . ?
Pt1A Pt4A C0A Ru4A 130.7(2) . . . . ?
Pt3A Pt4A C0A Ru4A -141.1(2) . . . . ?
Ru3A Pt4A C0A Ru4A -90.4(3) . . . . ?
Ru2A Pt4A C0A Ru4A -178.4(5) . . . . ?
Ru1A Pt4A C0A Ru4A 91.4(4) . . . . ?
C4A Pt4A C0A Ru3A 84.5(4) . . . . ?
Pt1A Pt4A C0A Ru3A -138.8(3) . . . . ?
Ru4A Pt4A C0A Ru3A 90.4(3) . . . . ?
Pt3A Pt4A C0A Ru3A -50.7(2) . . . . ?
Ru2A Pt4A C0A Ru3A -88.0(3) . . . . ?
Ru1A Pt4A C0A Ru3A -178.2(6) . . . . ?
C4A Pt4A C0A Ru1A -97.3(4) . . . . ?
Pt1A Pt4A C0A Ru1A 39.3(3) . . . . ?
Ru4A Pt4A C0A Ru1A -91.4(4) . . . . ?
Pt3A Pt4A C0A Ru1A 127.5(3) . . . . ?
Ru3A Pt4A C0A Ru1A 178.2(6) . . . . ?
Ru2A Pt4A C0A Ru1A 90.2(4) . . . . ?
C4A Pt4A C0A Ru5A 33(3) . . . . ?
Pt1A Pt4A C0A Ru5A 170(3) . . . . ?
Ru4A Pt4A C0A Ru5A 39(2) . . . . ?
Pt3A Pt4A C0A Ru5A -102(3) . . . . ?
Ru3A Pt4A C0A Ru5A -51(2) . . . . ?
Ru2A Pt4A C0A Ru5A -139(3) . . . . ?
Ru1A Pt4A C0A Ru5A 131(3) . . . . ?
C10A Ru3A C0A Ru2A -166.2(4) . . . . ?
C11A Ru3A C0A Ru2A -11.6(7) . . . . ?
C12A Ru3A C0A Ru2A 95.1(4) . . . . ?
Ru5A Ru3A C0A Ru2A 89.9(4) . . . . ?
Pt3A Ru3A C0A Ru2A -49.5(2) . . . . ?
Pt4A Ru3A C0A Ru2A -98.2(3) . . . . ?
Ru4A Ru3A C0A Ru2A 176.3(5) . . . . ?
C10A Ru3A C0A Ru4A 17.5(5) . . . . ?
C11A Ru3A C0A Ru4A 172.1(5) . . . . ?
C12A Ru3A C0A Ru4A -81.2(4) . . . . ?
Ru5A Ru3A C0A Ru4A -86.4(3) . . . . ?
Ru2A Ru3A C0A Ru4A -176.3(5) . . . . ?
Pt3A Ru3A C0A Ru4A 134.1(3) . . . . ?
Pt4A Ru3A C0A Ru4A 85.4(4) . . . . ?
C10A Ru3A C0A Pt4A -68.0(5) . . . . ?
C11A Ru3A C0A Pt4A 86.6(7) . . . . ?
C12A Ru3A C0A Pt4A -166.7(3) . . . . ?
Ru5A Ru3A C0A Pt4A -171.8(5) . . . . ?
Ru2A Ru3A C0A Pt4A 98.2(3) . . . . ?
Pt3A Ru3A C0A Pt4A 48.7(2) . . . . ?
Ru4A Ru3A C0A Pt4A -85.4(4) . . . . ?
C10A Ru3A C0A Ru1A 118.9(18) . . . . ?
C11A Ru3A C0A Ru1A -86.4(18) . . . . ?
C12A Ru3A C0A Ru1A 20.3(19) . . . . ?
Ru5A Ru3A C0A Ru1A 15.1(16) . . . . ?
Ru2A Ru3A C0A Ru1A -74.8(18) . . . . ?
Pt3A Ru3A C0A Ru1A -124.4(18) . . . . ?
Pt4A Ru3A C0A Ru1A -173(2) . . . . ?
Ru4A Ru3A C0A Ru1A 101.5(18) . . . . ?
C10A Ru3A C0A Ru5A 103.9(4) . . . . ?
C11A Ru3A C0A Ru5A -101.5(6) . . . . ?
C12A Ru3A C0A Ru5A 5.2(4) . . . . ?
Ru2A Ru3A C0A Ru5A -89.9(4) . . . . ?
Pt3A Ru3A C0A Ru5A -139.5(2) . . . . ?
Pt4A Ru3A C0A Ru5A 171.8(5) . . . . ?
Ru4A Ru3A C0A Ru5A 86.4(3) . . . . ?
C5A Ru1A C0A Ru2A 168.4(3) . . . . ?
C6A Ru1A C0A Ru2A 6.5(6) . . . . ?
C7A Ru1A C0A Ru2A -90.8(4) . . . . ?
Pt1A Ru1A C0A Ru2A 58.7(2) . . . . ?
Ru5A Ru1A C0A Ru2A -89.9(4) . . . . ?
Ru4A Ru1A C0A Ru2A -176.0(5) . . . . ?
Pt4A Ru1A C0A Ru2A 98.0(4) . . . . ?
C5A Ru1A C0A Ru4A -15.5(6) . . . . ?
C6A Ru1A C0A Ru4A -177.5(4) . . . . ?
C7A Ru1A C0A Ru4A 85.2(4) . . . . ?
Pt1A Ru1A C0A Ru4A -125.3(3) . . . . ?
Ru5A Ru1A C0A Ru4A 86.1(3) . . . . ?
Ru2A Ru1A C0A Ru4A 176.0(5) . . . . ?
Pt4A Ru1A C0A Ru4A -86.0(4) . . . . ?
C5A Ru1A C0A Pt4A 70.4(5) . . . . ?
C6A Ru1A C0A Pt4A -91.5(6) . . . . ?
C7A Ru1A C0A Pt4A 171.2(4) . . . . ?
Pt1A Ru1A C0A Pt4A -39.4(3) . . . . ?
Ru5A Ru1A C0A Pt4A 172.0(5) . . . . ?
Ru2A Ru1A C0A Pt4A -98.0(4) . . . . ?
Ru4A Ru1A C0A Pt4A 86.0(4) . . . . ?
C5A Ru1A C0A Ru3A -116.7(18) . . . . ?
C6A Ru1A C0A Ru3A 81.3(18) . . . . ?
C7A Ru1A C0A Ru3A -16.0(19) . . . . ?
Pt1A Ru1A C0A Ru3A 133.5(18) . . . . ?
Ru5A Ru1A C0A Ru3A -15.1(16) . . . . ?
Ru2A Ru1A C0A Ru3A 74.8(18) . . . . ?
Ru4A Ru1A C0A Ru3A -101.2(18) . . . . ?
Pt4A Ru1A C0A Ru3A 173(2) . . . . ?
C5A Ru1A C0A Ru5A -101.6(5) . . . . ?
C6A Ru1A C0A Ru5A 96.5(5) . . . . ?
C7A Ru1A C0A Ru5A -0.9(4) . . . . ?
Pt1A Ru1A C0A Ru5A 148.6(3) . . . . ?
Ru2A Ru1A C0A Ru5A 89.9(4) . . . . ?
Ru4A Ru1A C0A Ru5A -86.1(3) . . . . ?
Pt4A Ru1A C0A Ru5A -172.0(5) . . . . ?
C16A Ru5A C0A Ru2A 175.4(4) . . . . ?
C15A Ru5A C0A Ru2A -1.9(6) . . . . ?
C7A Ru5A C0A Ru2A 88.9(4) . . . . ?
C12A Ru5A C0A Ru2A -92.7(3) . . . . ?
Ru1A Ru5A C0A Ru2A 88.1(3) . . . . ?
Ru3A Ru5A C0A Ru2A -88.0(3) . . . . ?
Ru4A Ru5A C0A Ru2A -178.8(4) . . . . ?
C16A Ru5A C0A Ru4A -5.8(5) . . . . ?
C15A Ru5A C0A Ru4A 176.9(4) . . . . ?
C7A Ru5A C0A Ru4A -92.2(3) . . . . ?
C12A Ru5A C0A Ru4A 86.1(3) . . . . ?
Ru1A Ru5A C0A Ru4A -93.0(3) . . . . ?
Ru3A Ru5A C0A Ru4A 90.8(3) . . . . ?
Ru2A Ru5A C0A Ru4A 178.8(4) . . . . ?
C16A Ru5A C0A Pt4A -45(3) . . . . ?
C15A Ru5A C0A Pt4A 138(2) . . . . ?
C7A Ru5A C0A Pt4A -132(3) . . . . ?
C12A Ru5A C0A Pt4A 47(3) . . . . ?
Ru1A Ru5A C0A Pt4A -132(3) . . . . ?
Ru3A Ru5A C0A Pt4A 52(2) . . . . ?
Ru4A Ru5A C0A Pt4A -39(2) . . . . ?
Ru2A Ru5A C0A Pt4A 140(3) . . . . ?
C16A Ru5A C0A Ru3A -96.6(4) . . . . ?
C15A Ru5A C0A Ru3A 86.1(5) . . . . ?
C7A Ru5A C0A Ru3A 177.0(3) . . . . ?
C12A Ru5A C0A Ru3A -4.7(3) . . . . ?
Ru1A Ru5A C0A Ru3A 176.1(4) . . . . ?
Ru4A Ru5A C0A Ru3A -90.8(3) . . . . ?
Ru2A Ru5A C0A Ru3A 88.0(3) . . . . ?
C16A Ru5A C0A Ru1A 87.3(5) . . . . ?
C15A Ru5A C0A Ru1A -90.0(5) . . . . ?
C7A Ru5A C0A Ru1A 0.8(4) . . . . ?
C12A Ru5A C0A Ru1A 179.1(3) . . . . ?
Ru3A Ru5A C0A Ru1A -176.1(4) . . . . ?
Ru4A Ru5A C0A Ru1A 93.0(3) . . . . ?
Ru2A Ru5A C0A Ru1A -88.1(3) . . . . ?
P1A Pt1A C1A O1A 49.0(11) . . . . ?
Pt2A Pt1A C1A O1A -171.2(13) . . . . ?
Pt4A Pt1A C1A O1A -171.9(8) . . . . ?
Ru1A Pt1A C1A O1A -64.4(12) . . . . ?
Ru2A Pt1A C1A O1A -119.5(11) . . . . ?
P1A Pt1A C1A Pt2A -139.8(2) . . . . ?
Pt4A Pt1A C1A Pt2A -0.8(5) . . . . ?
Ru1A Pt1A C1A Pt2A 106.8(3) . . . . ?
Ru2A Pt1A C1A Pt2A 51.7(2) . . . . ?
C2A Pt2A C1A O1A 76.3(19) . . . . ?
P2A Pt2A C1A O1A -32.8(10) . . . . ?
Pt1A Pt2A C1A O1A 171.5(12) . . . . ?
Pt3A Pt2A C1A O1A 160.5(8) . . . . ?
Ru2A Pt2A C1A O1A 121.6(10) . . . . ?
C2A Pt2A C1A Pt1A -95.2(16) . . . . ?
P2A Pt2A C1A Pt1A 155.7(3) . . . . ?
Pt3A Pt2A C1A Pt1A -11.0(5) . . . . ?
Ru2A Pt2A C1A Pt1A -49.9(2) . . . . ?
P3A Pt3A C2A O2A -60.8(11) . . . . ?
Pt2A Pt3A C2A O2A 171.0(13) . . . . ?
Ru2A Pt3A C2A O2A 115.6(11) . . . . ?
Pt4A Pt3A C2A O2A 166.4(8) . . . . ?
Ru3A Pt3A C2A O2A 71.4(12) . . . . ?
P3A Pt3A C2A Pt2A 128.1(2) . . . . ?
Ru2A Pt3A C2A Pt2A -55.5(2) . . . . ?
Pt4A Pt3A C2A Pt2A -4.7(5) . . . . ?
Ru3A Pt3A C2A Pt2A -99.6(3) . . . . ?
C1A Pt2A C2A O2A -73(2) . . . . ?
P2A Pt2A C2A O2A 35.7(11) . . . . ?
Pt1A Pt2A C2A O2A -154.5(9) . . . . ?
Pt3A Pt2A C2A O2A -170.4(13) . . . . ?
Ru2A Pt2A C2A O2A -118.5(11) . . . . ?
C1A Pt2A C2A Pt3A 97.6(16) . . . . ?
P2A Pt2A C2A Pt3A -153.9(2) . . . . ?
Pt1A Pt2A C2A Pt3A 15.9(5) . . . . ?
Ru2A Pt2A C2A Pt3A 52.0(2) . . . . ?
C13A Ru4A C4A O4A -59(3) . . . . ?
C14A Ru4A C4A O4A 30(3) . . . . ?
C0A Ru4A C4A O4A 168(3) . . . . ?
Pt4A Ru4A C4A O4A 174(3) . . . . ?
Ru5A Ru4A C4A O4A 148(2) . . . . ?
Ru3A Ru4A C4A O4A 123(3) . . . . ?
Ru1A Ru4A C4A O4A -147(2) . . . . ?
C13A Ru4A C4A Pt4A 126.4(4) . . . . ?
C14A Ru4A C4A Pt4A -144.0(3) . . . . ?
C0A Ru4A C4A Pt4A -6.5(4) . . . . ?
Ru5A Ru4A C4A Pt4A -25.9(8) . . . . ?
Ru3A Ru4A C4A Pt4A -51.6(3) . . . . ?
Ru1A Ru4A C4A Pt4A 38.8(4) . . . . ?
C3A Pt4A C4A O4A 6.0(12) . . . . ?
C0A Pt4A C4A O4A -170.8(12) . . . . ?
Pt1A Pt4A C4A O4A 112.4(11) . . . . ?
Ru4A Pt4A C4A O4A -177.1(15) . . . . ?
Pt3A Pt4A C4A O4A -85.2(12) . . . . ?
Ru3A Pt4A C4A O4A -125.4(12) . . . . ?
Ru2A Pt4A C4A O4A -164.5(10) . . . . ?
Ru1A Pt4A C4A O4A 151.3(12) . . . . ?
C3A Pt4A C4A Ru4A -176.9(4) . . . . ?
C0A Pt4A C4A Ru4A 6.3(4) . . . . ?
Pt1A Pt4A C4A Ru4A -70.5(5) . . . . ?
Pt3A Pt4A C4A Ru4A 91.9(4) . . . . ?
Ru3A Pt4A C4A Ru4A 51.7(3) . . . . ?
Ru2A Pt4A C4A Ru4A 12.6(6) . . . . ?
Ru1A Pt4A C4A Ru4A -31.6(3) . . . . ?
C5A Ru1A C7A O7A -46.7(14) . . . . ?
C6A Ru1A C7A O7A 43.2(14) . . . . ?
C0A Ru1A C7A O7A 177.7(13) . . . . ?
Pt1A Ru1A C7A O7A 92.6(13) . . . . ?
Ru5A Ru1A C7A O7A 176.8(16) . . . . ?
Ru2A Ru1A C7A O7A 133.3(13) . . . . ?
Ru4A Ru1A C7A O7A -139.3(13) . . . . ?
Pt4A Ru1A C7A O7A -174.7(11) . . . . ?
C5A Ru1A C7A Ru5A 136.4(4) . . . . ?
C6A Ru1A C7A Ru5A -133.6(4) . . . . ?
C0A Ru1A C7A Ru5A 0.9(4) . . . . ?
Pt1A Ru1A C7A Ru5A -84.3(6) . . . . ?
Ru2A Ru1A C7A Ru5A -43.6(3) . . . . ?
Ru4A Ru1A C7A Ru5A 43.9(2) . . . . ?
Pt4A Ru1A C7A Ru5A 8.5(5) . . . . ?
C16A Ru5A C7A O7A 54.6(12) . . . . ?
C15A Ru5A C7A O7A -45.2(12) . . . . ?
C0A Ru5A C7A O7A -178.1(12) . . . . ?
Ru1A Ru5A C7A O7A -177.2(14) . . . . ?
Ru3A Ru5A C7A O7A -174.3(9) . . . . ?
Ru4A Ru5A C7A O7A 136.0(11) . . . . ?
Ru2A Ru5A C7A O7A -135.0(11) . . . . ?
C16A Ru5A C7A Ru1A -128.2(4) . . . . ?
C15A Ru5A C7A Ru1A 132.0(4) . . . . ?
C0A Ru5A C7A Ru1A -0.9(4) . . . . ?
Ru3A Ru5A C7A Ru1A 2.9(6) . . . . ?
Ru4A Ru5A C7A Ru1A -46.7(3) . . . . ?
Ru2A Ru5A C7A Ru1A 42.2(3) . . . . ?
C10A Ru3A C12A O12A 44.7(13) . . . . ?
C11A Ru3A C12A O12A -46.0(13) . . . . ?
C0A Ru3A C12A O12A 170.8(12) . . . . ?
Ru5A Ru3A C12A O12A 175.8(15) . . . . ?
Ru2A Ru3A C12A O12A -144.5(12) . . . . ?
Pt3A Ru3A C12A O12A -98.2(13) . . . . ?
Pt4A Ru3A C12A O12A 155.7(10) . . . . ?
Ru4A Ru3A C12A O12A 127.3(13) . . . . ?
C10A Ru3A C12A Ru5A -131.1(4) . . . . ?
C11A Ru3A C12A Ru5A 138.2(4) . . . . ?
C0A Ru3A C12A Ru5A -5.0(4) . . . . ?
Ru2A Ru3A C12A Ru5A 39.7(3) . . . . ?
Pt3A Ru3A C12A Ru5A 86.0(4) . . . . ?
Pt4A Ru3A C12A Ru5A -20.1(6) . . . . ?
Ru4A Ru3A C12A Ru5A -48.5(2) . . . . ?
C16A Ru5A C12A O12A -44.0(10) . . . . ?
C15A Ru5A C12A O12A 55.5(10) . . . . ?
C0A Ru5A C12A O12A -171.6(10) . . . . ?
Ru1A Ru5A C12A O12A -170.6(8) . . . . ?
Ru3A Ru5A C12A O12A -176.6(12) . . . . ?
Ru4A Ru5A C12A O12A -126.0(10) . . . . ?
Ru2A Ru5A C12A O12A 145.3(10) . . . . ?
C16A Ru5A C12A Ru3A 132.6(4) . . . . ?
C15A Ru5A C12A Ru3A -127.9(4) . . . . ?
C0A Ru5A C12A Ru3A 4.9(4) . . . . ?
Ru1A Ru5A C12A Ru3A 6.0(5) . . . . ?
Ru4A Ru5A C12A Ru3A 50.5(2) . . . . ?
Ru2A Ru5A C12A Ru3A -38.1(3) . . . . ?
C23A P1A C17A C18A -26.7(9) . . . . ?
C29A P1A C17A C18A -133.4(8) . . . . ?
Pt1A P1A C17A C18A 99.0(8) . . . . ?
C23A P1A C17A C22A 157.6(7) . . . . ?
C29A P1A C17A C22A 50.9(8) . . . . ?
Pt1A P1A C17A C22A -76.8(8) . . . . ?
C22A C17A C18A C19A -1.3(14) . . . . ?
P1A C17A C18A C19A -177.0(8) . . . . ?
C17A C18A C19A C20A 2.4(15) . . . . ?
C18A C19A C20A C21A -4.4(15) . . . . ?
C19A C20A C21A C22A 5.4(15) . . . . ?
C20A C21A C22A C17A -4.2(15) . . . . ?
C18A C17A C22A C21A 2.2(14) . . . . ?
P1A C17A C22A C21A 177.9(7) . . . . ?
C29A P1A C23A C24A -119.8(8) . . . . ?
C17A P1A C23A C24A 129.6(8) . . . . ?
Pt1A P1A C23A C24A 6.1(9) . . . . ?
C29A P1A C23A C28A 52.6(9) . . . . ?
C17A P1A C23A C28A -58.0(9) . . . . ?
Pt1A P1A C23A C28A 178.5(7) . . . . ?
C28A C23A C24A C25A -1.6(14) . . . . ?
P1A C23A C24A C25A 171.2(8) . . . . ?
C23A C24A C25A C26A 3.9(17) . . . . ?
C24A C25A C26A C27A -2.4(18) . . . . ?
C25A C26A C27A C28A -1.4(18) . . . . ?
C26A C27A C28A C23A 3.7(17) . . . . ?
C24A C23A C28A C27A -2.2(15) . . . . ?
P1A C23A C28A C27A -175.0(9) . . . . ?
C23A P1A C29A C34A -97.0(8) . . . . ?
C17A P1A C29A C34A 13.1(9) . . . . ?
Pt1A P1A C29A C34A 137.9(7) . . . . ?
C23A P1A C29A C30A 79.7(7) . . . . ?
C17A P1A C29A C30A -170.2(7) . . . . ?
Pt1A P1A C29A C30A -45.4(8) . . . . ?
C34A C29A C30A C31A -3.4(13) . . . . ?
P1A C29A C30A C31A 179.7(7) . . . . ?
C29A C30A C31A C32A 2.1(15) . . . . ?
C30A C31A C32A C33A -2.2(15) . . . . ?
C31A C32A C33A C34A 3.8(15) . . . . ?
C32A C33A C34A C29A -5.3(15) . . . . ?
C30A C29A C34A C33A 5.1(14) . . . . ?
P1A C29A C34A C33A -178.3(8) . . . . ?
C47A P2A C35A C36A -147.0(7) . . . . ?
C41A P2A C35A C36A 102.9(8) . . . . ?
Pt2A P2A C35A C36A -18.1(8) . . . . ?
C47A P2A C35A C40A 37.3(9) . . . . ?
C41A P2A C35A C40A -72.8(9) . . . . ?
Pt2A P2A C35A C40A 166.1(8) . . . . ?
C40A C35A C36A C37A 0.3(15) . . . . ?
P2A C35A C36A C37A -175.7(8) . . . . ?
C35A C36A C37A C38A -1.1(17) . . . . ?
C36A C37A C38A C39A 1.9(19) . . . . ?
C37A C38A C39A C40A -2(2) . . . . ?
C38A C39A C40A C35A 1(2) . . . . ?
C36A C35A C40A C39A -0.2(17) . . . . ?
P2A C35A C40A C39A 175.6(10) . . . . ?
C35A P2A C41A C42A -171.4(7) . . . . ?
C47A P2A C41A C42A 78.8(8) . . . . ?
Pt2A P2A C41A C42A -50.7(8) . . . . ?
C35A P2A C41A C46A 6.5(8) . . . . ?
C47A P2A C41A C46A -103.3(8) . . . . ?
Pt2A P2A C41A C46A 127.1(7) . . . . ?
C46A C41A C42A C43A 2.3(14) . . . . ?
P2A C41A C42A C43A -179.8(7) . . . . ?
C41A C42A C43A C44A -3.2(14) . . . . ?
C42A C43A C44A C45A 0.9(16) . . . . ?
C43A C44A C45A C46A 2.3(18) . . . . ?
C44A C45A C46A C41A -3.0(17) . . . . ?
C42A C41A C46A C45A 0.7(14) . . . . ?
P2A C41A C46A C45A -177.1(8) . . . . ?
C35A P2A C47A C48A -139.8(8) . . . . ?
C41A P2A C47A C48A -28.8(9) . . . . ?
Pt2A P2A C47A C48A 96.3(8) . . . . ?
C35A P2A C47A C52A 39.4(8) . . . . ?
C41A P2A C47A C52A 150.4(8) . . . . ?
Pt2A P2A C47A C52A -84.5(8) . . . . ?
C52A C47A C48A C49A 2.2(15) . . . . ?
P2A C47A C48A C49A -178.6(8) . . . . ?
C47A C48A C49A C50A -0.2(16) . . . . ?
C48A C49A C50A C51A -1.2(18) . . . . ?
C49A C50A C51A C52A 0.6(18) . . . . ?
C50A C51A C52A C47A 1.3(16) . . . . ?
C48A C47A C52A C51A -2.7(14) . . . . ?
P2A C47A C52A C51A 178.1(8) . . . . ?
C59A P3A C53A C54A 126.8(9) . . . . ?
C65A P3A C53A C54A 19.5(10) . . . . ?
Pt3A P3A C53A C54A -103.6(8) . . . . ?
C59A P3A C53A C58A -53.3(10) . . . . ?
C65A P3A C53A C58A -160.6(9) . . . . ?
Pt3A P3A C53A C58A 76.3(10) . . . . ?
C58A C53A C54A C55A 1.1(16) . . . . ?
P3A C53A C54A C55A -179.0(9) . . . . ?
C53A C54A C55A C56A -3.2(18) . . . . ?
C54A C55A C56A C57A 1.4(19) . . . . ?
C55A C56A C57A C58A 2(2) . . . . ?
C54A C53A C58A C57A 2.6(18) . . . . ?
P3A C53A C58A C57A -177.3(10) . . . . ?
C56A C57A C58A C53A -4(2) . . . . ?
C53A P3A C59A C64A 170.3(7) . . . . ?
C65A P3A C59A C64A -83.2(8) . . . . ?
Pt3A P3A C59A C64A 41.6(9) . . . . ?
C53A P3A C59A C60A -16.8(9) . . . . ?
C65A P3A C59A C60A 89.7(8) . . . . ?
Pt3A P3A C59A C60A -145.5(7) . . . . ?
C64A C59A C60A C61A -1.1(14) . . . . ?
P3A C59A C60A C61A -173.9(8) . . . . ?
C59A C60A C61A C62A 0.4(15) . . . . ?
C60A C61A C62A C63A 0.1(16) . . . . ?
C61A C62A C63A C64A 0.1(15) . . . . ?
C60A C59A C64A C63A 1.3(14) . . . . ?
P3A C59A C64A C63A 174.3(7) . . . . ?
C62A C63A C64A C59A -0.8(15) . . . . ?
C53A P3A C65A C70A 84.4(9) . . . . ?
C59A P3A C65A C70A -24.1(9) . . . . ?
Pt3A P3A C65A C70A -151.1(7) . . . . ?
C53A P3A C65A C66A -88.9(8) . . . . ?
C59A P3A C65A C66A 162.5(7) . . . . ?
Pt3A P3A C65A C66A 35.5(8) . . . . ?
C70A C65A C66A C67A -0.7(14) . . . . ?
P3A C65A C66A C67A 172.9(8) . . . . ?
C65A C66A C67A C68A 0.1(16) . . . . ?
C66A C67A C68A C69A 1.3(16) . . . . ?
C67A C68A C69A C70A -2.2(16) . . . . ?
C68A C69A C70A C65A 1.6(16) . . . . ?
C66A C65A C70A C69A -0.1(15) . . . . ?
P3A C65A C70A C69A -173.6(8) . . . . ?
C1B Pt1B Pt2B C2B 156.7(5) . . . . ?
P1B Pt1B Pt2B C2B -146.7(3) . . . . ?
Pt4B Pt1B Pt2B C2B -24.0(3) . . . . ?
Ru1B Pt1B Pt2B C2B 45.9(3) . . . . ?
Ru2B Pt1B Pt2B C2B 37.7(3) . . . . ?
P1B Pt1B Pt2B C1B 56.6(3) . . . . ?
Pt4B Pt1B Pt2B C1B 179.3(3) . . . . ?
Ru1B Pt1B Pt2B C1B -110.9(3) . . . . ?
Ru2B Pt1B Pt2B C1B -119.0(3) . . . . ?
C1B Pt1B Pt2B P2B -33.8(3) . . . . ?
P1B Pt1B Pt2B P2B 22.78(12) . . . . ?
Pt4B Pt1B Pt2B P2B 145.48(8) . . . . ?
Ru1B Pt1B Pt2B P2B -144.63(8) . . . . ?
Ru2B Pt1B Pt2B P2B -152.73(8) . . . . ?
C1B Pt1B Pt2B Pt3B 173.2(3) . . . . ?
P1B Pt1B Pt2B Pt3B -130.25(8) . . . . ?
Pt4B Pt1B Pt2B Pt3B -7.541(14) . . . . ?
Ru1B Pt1B Pt2B Pt3B 62.35(2) . . . . ?
Ru2B Pt1B Pt2B Pt3B 54.245(18) . . . . ?
C1B Pt1B Pt2B Ru2B 119.0(3) . . . . ?
P1B Pt1B Pt2B Ru2B 175.51(9) . . . . ?
Pt4B Pt1B Pt2B Ru2B -61.785(18) . . . . ?
Ru1B Pt1B Pt2B Ru2B 8.10(3) . . . . ?
C1B Pt2B Pt3B C2B -156.3(5) . . . . ?
P2B Pt2B Pt3B C2B 42.4(4) . . . . ?
Pt1B Pt2B Pt3B C2B -163.3(4) . . . . ?
Ru2B Pt2B Pt3B C2B -107.8(4) . . . . ?
C2B Pt2B Pt3B P3B -73.6(4) . . . . ?
C1B Pt2B Pt3B P3B 130.1(3) . . . . ?
P2B Pt2B Pt3B P3B -31.22(10) . . . . ?
Pt1B Pt2B Pt3B P3B 123.01(7) . . . . ?
Ru2B Pt2B Pt3B P3B 178.52(7) . . . . ?
C2B Pt2B Pt3B C10B 61.7(6) . . . . ?
C1B Pt2B Pt3B C10B -94.5(5) . . . . ?
P2B Pt2B Pt3B C10B 104.2(4) . . . . ?
Pt1B Pt2B Pt3B C10B -101.6(4) . . . . ?
Ru2B Pt2B Pt3B C10B -46.1(4) . . . . ?
C2B Pt2B Pt3B Ru2B 107.8(4) . . . . ?
C1B Pt2B Pt3B Ru2B -48.4(3) . . . . ?
P2B Pt2B Pt3B Ru2B 150.26(8) . . . . ?
Pt1B Pt2B Pt3B Ru2B -55.511(19) . . . . ?
C2B Pt2B Pt3B Pt4B 170.7(4) . . . . ?
C1B Pt2B Pt3B Pt4B 14.5(3) . . . . ?
P2B Pt2B Pt3B Pt4B -146.85(8) . . . . ?
Pt1B Pt2B Pt3B Pt4B 7.379(13) . . . . ?
Ru2B Pt2B Pt3B Pt4B 62.890(19) . . . . ?
C2B Pt2B Pt3B Ru3B 113.9(4) . . . . ?
C1B Pt2B Pt3B Ru3B -42.3(3) . . . . ?
P2B Pt2B Pt3B Ru3B 156.37(8) . . . . ?
Pt1B Pt2B Pt3B Ru3B -49.40(2) . . . . ?
Ru2B Pt2B Pt3B Ru3B 6.11(3) . . . . ?
C1B Pt1B Pt4B C3B -82.8(5) . . . . ?
P1B Pt1B Pt4B C3B 54.9(3) . . . . ?
Pt2B Pt1B Pt4B C3B -83.7(3) . . . . ?
Ru1B Pt1B Pt4B C3B 152.7(3) . . . . ?
Ru2B Pt1B Pt4B C3B -142.1(3) . . . . ?
C1B Pt1B Pt4B C0B 95.8(5) . . . . ?
P1B Pt1B Pt4B C0B -126.6(3) . . . . ?
Pt2B Pt1B Pt4B C0B 94.9(3) . . . . ?
Ru1B Pt1B Pt4B C0B -28.7(3) . . . . ?
Ru2B Pt1B Pt4B C0B 36.4(3) . . . . ?
C1B Pt1B Pt4B C4B 176.4(5) . . . . ?
P1B Pt1B Pt4B C4B -46.0(4) . . . . ?
Pt2B Pt1B Pt4B C4B 175.5(4) . . . . ?
Ru1B Pt1B Pt4B C4B 51.9(4) . . . . ?
Ru2B Pt1B Pt4B C4B 117.0(4) . . . . ?
C1B Pt1B Pt4B Ru4B 131.0(4) . . . . ?
P1B Pt1B Pt4B Ru4B -91.30(8) . . . . ?
Pt2B Pt1B Pt4B Ru4B 130.16(2) . . . . ?
Ru1B Pt1B Pt4B Ru4B 6.53(2) . . . . ?
Ru2B Pt1B Pt4B Ru4B 71.70(3) . . . . ?
C1B Pt1B Pt4B Pt3B 8.3(4) . . . . ?
P1B Pt1B Pt4B Pt3B 145.96(7) . . . . ?
Pt2B Pt1B Pt4B Pt3B 7.429(14) . . . . ?
Ru1B Pt1B Pt4B Pt3B -116.207(19) . . . . ?
Ru2B Pt1B Pt4B Pt3B -51.03(2) . . . . ?
C1B Pt1B Pt4B Ru3B 63.1(4) . . . . ?
P1B Pt1B Pt4B Ru3B -159.22(8) . . . . ?
Pt2B Pt1B Pt4B Ru3B 62.24(2) . . . . ?
Ru1B Pt1B Pt4B Ru3B -61.39(3) . . . . ?
Ru2B Pt1B Pt4B Ru3B 3.78(3) . . . . ?
C1B Pt1B Pt4B Ru2B 59.3(4) . . . . ?
P1B Pt1B Pt4B Ru2B -163.00(8) . . . . ?
Pt2B Pt1B Pt4B Ru2B 58.46(2) . . . . ?
Ru1B Pt1B Pt4B Ru2B -65.17(2) . . . . ?
C1B Pt1B Pt4B Ru1B 124.5(4) . . . . ?
P1B Pt1B Pt4B Ru1B -97.83(8) . . . . ?
Pt2B Pt1B Pt4B Ru1B 123.64(2) . . . . ?
Ru2B Pt1B Pt4B Ru1B 65.17(2) . . . . ?
C2B Pt3B Pt4B C3B 97.7(5) . . . . ?
P3B Pt3B Pt4B C3B -32.8(3) . . . . ?
C10B Pt3B Pt4B C3B -135.7(4) . . . . ?
Pt2B Pt3B Pt4B C3B 88.0(3) . . . . ?
Ru2B Pt3B Pt4B C3B 147.9(3) . . . . ?
Ru3B Pt3B Pt4B C3B -144.2(3) . . . . ?
C2B Pt3B Pt4B C0B -79.4(4) . . . . ?
P3B Pt3B Pt4B C0B 150.1(3) . . . . ?
C10B Pt3B Pt4B C0B 47.2(3) . . . . ?
Pt2B Pt3B Pt4B C0B -89.1(2) . . . . ?
Ru2B Pt3B Pt4B C0B -29.2(2) . . . . ?
Ru3B Pt3B Pt4B C0B 38.7(2) . . . . ?
C2B Pt3B Pt4B C4B -166.7(5) . . . . ?
P3B Pt3B Pt4B C4B 62.8(3) . . . . ?
C10B Pt3B Pt4B C4B -40.1(4) . . . . ?
Pt2B Pt3B Pt4B C4B -176.4(3) . . . . ?
Ru2B Pt3B Pt4B C4B -116.5(3) . . . . ?
Ru3B Pt3B Pt4B C4B -48.6(3) . . . . ?
C2B Pt3B Pt4B Pt1B 2.3(4) . . . . ?
P3B Pt3B Pt4B Pt1B -128.16(7) . . . . ?
C10B Pt3B Pt4B Pt1B 128.9(2) . . . . ?
Pt2B Pt3B Pt4B Pt1B -7.377(14) . . . . ?
Ru2B Pt3B Pt4B Pt1B 52.504(19) . . . . ?
Ru3B Pt3B Pt4B Pt1B 120.42(2) . . . . ?
C2B Pt3B Pt4B Ru4B -113.8(4) . . . . ?
P3B Pt3B Pt4B Ru4B 115.73(7) . . . . ?
C10B Pt3B Pt4B Ru4B 12.8(2) . . . . ?
Pt2B Pt3B Pt4B Ru4B -123.48(2) . . . . ?
Ru2B Pt3B Pt4B Ru4B -63.60(3) . . . . ?
Ru3B Pt3B Pt4B Ru4B 4.32(3) . . . . ?
C2B Pt3B Pt4B Ru3B -118.1(4) . . . . ?
P3B Pt3B Pt4B Ru3B 111.42(7) . . . . ?
C10B Pt3B Pt4B Ru3B 8.5(2) . . . . ?
Pt2B Pt3B Pt4B Ru3B -127.80(2) . . . . ?
Ru2B Pt3B Pt4B Ru3B -67.92(2) . . . . ?
C2B Pt3B Pt4B Ru2B -50.2(4) . . . . ?
P3B Pt3B Pt4B Ru2B 179.33(7) . . . . ?
C10B Pt3B Pt4B Ru2B 76.4(2) . . . . ?
Pt2B Pt3B Pt4B Ru2B -59.881(19) . . . . ?
Ru3B Pt3B Pt4B Ru2B 67.92(2) . . . . ?
C2B Pt3B Pt4B Ru1B -48.7(4) . . . . ?
P3B Pt3B Pt4B Ru1B -179.20(7) . . . . ?
C10B Pt3B Pt4B Ru1B 77.9(2) . . . . ?
Pt2B Pt3B Pt4B Ru1B -58.42(2) . . . . ?
Ru2B Pt3B Pt4B Ru1B 1.47(2) . . . . ?
Ru3B Pt3B Pt4B Ru1B 69.38(2) . . . . ?
C1B Pt1B Ru1B C5B 118.5(5) . . . . ?
P1B Pt1B Ru1B C5B 7.4(3) . . . . ?
Pt2B Pt1B Ru1B C5B 178.0(3) . . . . ?
Pt4B Pt1B Ru1B C5B -102.3(3) . . . . ?
Ru2B Pt1B Ru1B C5B -173.8(3) . . . . ?
C1B Pt1B Ru1B C6B 36.4(4) . . . . ?
P1B Pt1B Ru1B C6B -74.7(3) . . . . ?
Pt2B Pt1B Ru1B C6B 95.9(3) . . . . ?
Pt4B Pt1B Ru1B C6B 175.6(3) . . . . ?
Ru2B Pt1B Ru1B C6B 104.1(3) . . . . ?
C1B Pt1B Ru1B C7B -22.9(6) . . . . ?
P1B Pt1B Ru1B C7B -134.0(5) . . . . ?
Pt2B Pt1B Ru1B C7B 36.6(5) . . . . ?
Pt4B Pt1B Ru1B C7B 116.3(5) . . . . ?
Ru2B Pt1B Ru1B C7B 44.8(5) . . . . ?
C1B Pt1B Ru1B C0B -110.7(4) . . . . ?
P1B Pt1B Ru1B C0B 138.2(3) . . . . ?
Pt2B Pt1B Ru1B C0B -51.2(2) . . . . ?
Pt4B Pt1B Ru1B C0B 28.5(2) . . . . ?
Ru2B Pt1B Ru1B C0B -43.0(2) . . . . ?
C1B Pt1B Ru1B Ru5B -81.5(3) . . . . ?
P1B Pt1B Ru1B Ru5B 167.38(7) . . . . ?
Pt2B Pt1B Ru1B Ru5B -22.01(4) . . . . ?
Pt4B Pt1B Ru1B Ru5B 57.68(3) . . . . ?
Ru2B Pt1B Ru1B Ru5B -13.82(3) . . . . ?
C1B Pt1B Ru1B Ru2B -67.7(3) . . . . ?
P1B Pt1B Ru1B Ru2B -178.81(7) . . . . ?
Pt2B Pt1B Ru1B Ru2B -8.19(3) . . . . ?
Pt4B Pt1B Ru1B Ru2B 71.50(2) . . . . ?
C1B Pt1B Ru1B Ru4B -144.9(3) . . . . ?
P1B Pt1B Ru1B Ru4B 103.91(7) . . . . ?
Pt2B Pt1B Ru1B Ru4B -85.47(3) . . . . ?
Pt4B Pt1B Ru1B Ru4B -5.79(2) . . . . ?
Ru2B Pt1B Ru1B Ru4B -77.28(3) . . . . ?
C1B Pt1B Ru1B Pt4B -139.1(3) . . . . ?
P1B Pt1B Ru1B Pt4B 109.70(6) . . . . ?
Pt2B Pt1B Ru1B Pt4B -79.69(2) . . . . ?
Ru2B Pt1B Ru1B Pt4B -71.50(2) . . . . ?
C3B Pt4B Ru1B C5B 56.4(6) . . . . ?
C0B Pt4B Ru1B C5B -128.3(6) . . . . ?
C4B Pt4B Ru1B C5B -45.1(4) . . . . ?
Pt1B Pt4B Ru1B C5B 102.4(3) . . . . ?
Ru4B Pt4B Ru1B C5B -70.5(3) . . . . ?
Pt3B Pt4B Ru1B C5B 175.6(3) . . . . ?
Ru3B Pt4B Ru1B C5B -130.6(3) . . . . ?
Ru2B Pt4B Ru1B C5B 177.2(3) . . . . ?
C3B Pt4B Ru1B C6B -51.4(6) . . . . ?
C0B Pt4B Ru1B C6B 123.9(6) . . . . ?
C4B Pt4B Ru1B C6B -152.9(4) . . . . ?
Pt1B Pt4B Ru1B C6B -5.3(4) . . . . ?
Ru4B Pt4B Ru1B C6B -178.3(4) . . . . ?
Pt3B Pt4B Ru1B C6B 67.9(4) . . . . ?
Ru3B Pt4B Ru1B C6B 121.7(4) . . . . ?
Ru2B Pt4B Ru1B C6B 69.4(4) . . . . ?
C3B Pt4B Ru1B C7B 174.0(7) . . . . ?
C0B Pt4B Ru1B C7B -10.7(6) . . . . ?
C4B Pt4B Ru1B C7B 72.5(5) . . . . ?
Pt1B Pt4B Ru1B C7B -139.9(4) . . . . ?
Ru4B Pt4B Ru1B C7B 47.1(4) . . . . ?
Pt3B Pt4B Ru1B C7B -66.7(4) . . . . ?
Ru3B Pt4B Ru1B C7B -12.9(4) . . . . ?
Ru2B Pt4B Ru1B C7B -65.2(4) . . . . ?
C3B Pt4B Ru1B C0B -175.3(7) . . . . ?
C4B Pt4B Ru1B C0B 83.2(5) . . . . ?
Pt1B Pt4B Ru1B C0B -129.2(5) . . . . ?
Ru4B Pt4B Ru1B C0B 57.8(5) . . . . ?
Pt3B Pt4B Ru1B C0B -56.0(5) . . . . ?
Ru3B Pt4B Ru1B C0B -2.2(5) . . . . ?
Ru2B Pt4B Ru1B C0B -54.5(5) . . . . ?
C3B Pt4B Ru1B Pt1B -46.1(5) . . . . ?
C0B Pt4B Ru1B Pt1B 129.2(5) . . . . ?
C4B Pt4B Ru1B Pt1B -147.6(3) . . . . ?
Ru4B Pt4B Ru1B Pt1B -172.97(3) . . . . ?
Pt3B Pt4B Ru1B Pt1B 73.196(19) . . . . ?
Ru3B Pt4B Ru1B Pt1B 127.00(2) . . . . ?
Ru2B Pt4B Ru1B Pt1B 74.72(2) . . . . ?
C3B Pt4B Ru1B Ru5B -179.3(5) . . . . ?
C0B Pt4B Ru1B Ru5B -4.0(5) . . . . ?
C4B Pt4B Ru1B Ru5B 79.2(3) . . . . ?
Pt1B Pt4B Ru1B Ru5B -133.20(3) . . . . ?
Ru4B Pt4B Ru1B Ru5B 53.83(3) . . . . ?
Pt3B Pt4B Ru1B Ru5B -60.00(3) . . . . ?
Ru3B Pt4B Ru1B Ru5B -6.20(3) . . . . ?
Ru2B Pt4B Ru1B Ru5B -58.48(3) . . . . ?
C3B Pt4B Ru1B Ru2B -120.8(5) . . . . ?
C0B Pt4B Ru1B Ru2B 54.5(5) . . . . ?
C4B Pt4B Ru1B Ru2B 137.7(3) . . . . ?
Pt1B Pt4B Ru1B Ru2B -74.72(2) . . . . ?
Ru4B Pt4B Ru1B Ru2B 112.31(3) . . . . ?
Pt3B Pt4B Ru1B Ru2B -1.53(2) . . . . ?
Ru3B Pt4B Ru1B Ru2B 52.28(3) . . . . ?
C3B Pt4B Ru1B Ru4B 126.9(5) . . . . ?
C0B Pt4B Ru1B Ru4B -57.8(5) . . . . ?
C4B Pt4B Ru1B Ru4B 25.4(3) . . . . ?
Pt1B Pt4B Ru1B Ru4B 172.97(3) . . . . ?
Pt3B Pt4B Ru1B Ru4B -113.83(2) . . . . ?
Ru3B Pt4B Ru1B Ru4B -60.03(3) . . . . ?
Ru2B Pt4B Ru1B Ru4B -112.31(3) . . . . ?
C2B Pt3B Ru2B C9B -55.4(4) . . . . ?
C10B Pt3B Ru2B C9B 49.1(4) . . . . ?
Pt2B Pt3B Ru2B C9B -99.9(3) . . . . ?
Pt4B Pt3B Ru2B C9B 157.5(3) . . . . ?
Ru3B Pt3B Ru2B C9B 86.0(3) . . . . ?
C2B Pt3B Ru2B C8B 19.4(5) . . . . ?
C10B Pt3B Ru2B C8B 123.9(5) . . . . ?
Pt2B Pt3B Ru2B C8B -25.1(4) . . . . ?
Pt4B Pt3B Ru2B C8B -127.7(4) . . . . ?
Ru3B Pt3B Ru2B C8B 160.8(4) . . . . ?
C2B Pt3B Ru2B C0B 177.1(3) . . . . ?
C10B Pt3B Ru2B C0B -78.4(4) . . . . ?
Pt2B Pt3B Ru2B C0B 132.6(2) . . . . ?
Pt4B Pt3B Ru2B C0B 30.0(2) . . . . ?
Ru3B Pt3B Ru2B C0B -41.5(2) . . . . ?
C2B Pt3B Ru2B Ru3B -141.4(3) . . . . ?
C10B Pt3B Ru2B Ru3B -36.8(3) . . . . ?
Pt2B Pt3B Ru2B Ru3B 174.09(2) . . . . ?
Pt4B Pt3B Ru2B Ru3B 71.51(2) . . . . ?
C2B Pt3B Ru2B Pt1B 97.2(3) . . . . ?
C10B Pt3B Ru2B Pt1B -158.3(3) . . . . ?
Pt2B Pt3B Ru2B Pt1B 52.649(17) . . . . ?
Pt4B Pt3B Ru2B Pt1B -49.934(16) . . . . ?
Ru3B Pt3B Ru2B Pt1B -121.44(3) . . . . ?
C2B Pt3B Ru2B Ru1B 145.2(3) . . . . ?
C10B Pt3B Ru2B Ru1B -110.3(3) . . . . ?
Pt2B Pt3B Ru2B Ru1B 100.66(4) . . . . ?
Pt4B Pt3B Ru2B Ru1B -1.92(3) . . . . ?
Ru3B Pt3B Ru2B Ru1B -73.43(4) . . . . ?
C2B Pt3B Ru2B Pt2B 44.5(3) . . . . ?
C10B Pt3B Ru2B Pt2B 149.1(3) . . . . ?
Pt4B Pt3B Ru2B Pt2B -102.583(17) . . . . ?
Ru3B Pt3B Ru2B Pt2B -174.09(2) . . . . ?
C2B Pt3B Ru2B Ru5B -144.6(3) . . . . ?
C10B Pt3B Ru2B Ru5B -40.1(3) . . . . ?
Pt2B Pt3B Ru2B Ru5B 170.80(4) . . . . ?
Pt4B Pt3B Ru2B Ru5B 68.22(3) . . . . ?
Ru3B Pt3B Ru2B Ru5B -3.29(3) . . . . ?
C2B Pt3B Ru2B Pt4B 147.1(3) . . . . ?
C10B Pt3B Ru2B Pt4B -108.4(3) . . . . ?
Pt2B Pt3B Ru2B Pt4B 102.583(17) . . . . ?
Ru3B Pt3B Ru2B Pt4B -71.51(2) . . . . ?
C1B Pt1B Ru2B C9B -25.7(6) . . . . ?
P1B Pt1B Ru2B C9B -152.4(6) . . . . ?
Pt2B Pt1B Ru2B C9B 15.4(5) . . . . ?
Pt4B Pt1B Ru2B C9B 120.4(5) . . . . ?
Ru1B Pt1B Ru2B C9B -156.7(5) . . . . ?
C1B Pt1B Ru2B C8B 42.2(4) . . . . ?
P1B Pt1B Ru2B C8B -84.5(4) . . . . ?
Pt2B Pt1B Ru2B C8B 83.4(3) . . . . ?
Pt4B Pt1B Ru2B C8B -171.7(3) . . . . ?
Ru1B Pt1B Ru2B C8B -88.8(3) . . . . ?
C1B Pt1B Ru2B C0B 176.1(4) . . . . ?
P1B Pt1B Ru2B C0B 49.4(3) . . . . ?
Pt2B Pt1B Ru2B C0B -142.7(3) . . . . ?
Pt4B Pt1B Ru2B C0B -37.7(3) . . . . ?
Ru1B Pt1B Ru2B C0B 45.1(3) . . . . ?
C1B Pt1B Ru2B Pt3B -94.7(3) . . . . ?
P1B Pt1B Ru2B Pt3B 138.6(2) . . . . ?
Pt2B Pt1B Ru2B Pt3B -53.530(18) . . . . ?
Pt4B Pt1B Ru2B Pt3B 51.438(17) . . . . ?
Ru1B Pt1B Ru2B Pt3B 134.32(3) . . . . ?
C1B Pt1B Ru2B Ru3B -150.1(3) . . . . ?
P1B Pt1B Ru2B Ru3B 83.2(2) . . . . ?
Pt2B Pt1B Ru2B Ru3B -108.91(3) . . . . ?
Pt4B Pt1B Ru2B Ru3B -3.94(3) . . . . ?
Ru1B Pt1B Ru2B Ru3B 78.95(4) . . . . ?
C1B Pt1B Ru2B Ru1B 131.0(3) . . . . ?
P1B Pt1B Ru2B Ru1B 4.3(2) . . . . ?
Pt2B Pt1B Ru2B Ru1B 172.15(3) . . . . ?
Pt4B Pt1B Ru2B Ru1B -82.89(2) . . . . ?
C1B Pt1B Ru2B Pt2B -41.2(3) . . . . ?
P1B Pt1B Ru2B Pt2B -167.8(2) . . . . ?
Pt4B Pt1B Ru2B Pt2B 104.968(18) . . . . ?
Ru1B Pt1B Ru2B Pt2B -172.15(3) . . . . ?
C1B Pt1B Ru2B Ru5B 143.8(3) . . . . ?
P1B Pt1B Ru2B Ru5B 17.1(2) . . . . ?
Pt2B Pt1B Ru2B Ru5B -175.05(3) . . . . ?
Pt4B Pt1B Ru2B Ru5B -70.08(3) . . . . ?
Ru1B Pt1B Ru2B Ru5B 12.80(3) . . . . ?
C1B Pt1B Ru2B Pt4B -146.1(3) . . . . ?
P1B Pt1B Ru2B Pt4B 87.2(2) . . . . ?
Pt2B Pt1B Ru2B Pt4B -104.968(18) . . . . ?
Ru1B Pt1B Ru2B Pt4B 82.89(2) . . . . ?
C6B Ru1B Ru2B C9B 90.1(6) . . . . ?
C7B Ru1B Ru2B C9B 0.6(6) . . . . ?
C0B Ru1B Ru2B C9B -93.9(6) . . . . ?
Pt1B Ru1B Ru2B C9B 159.2(5) . . . . ?
Ru5B Ru1B Ru2B C9B -34.3(5) . . . . ?
Ru4B Ru1B Ru2B C9B -91.2(5) . . . . ?
Pt4B Ru1B Ru2B C9B -138.5(5) . . . . ?
C6B Ru1B Ru2B C8B 16.0(4) . . . . ?
C7B Ru1B Ru2B C8B -73.5(4) . . . . ?
C0B Ru1B Ru2B C8B -168.0(4) . . . . ?
Pt1B Ru1B Ru2B C8B 85.1(3) . . . . ?
Ru5B Ru1B Ru2B C8B -108.4(3) . . . . ?
Ru4B Ru1B Ru2B C8B -165.3(3) . . . . ?
Pt4B Ru1B Ru2B C8B 147.3(3) . . . . ?
C6B Ru1B Ru2B C0B -176.0(4) . . . . ?
Pt1B Ru1B Ru2B C0B -106.9(3) . . . . ?
Ru5B Ru1B Ru2B C0B 59.6(3) . . . . ?
Ru4B Ru1B Ru2B C0B 2.7(3) . . . . ?
Pt4B Ru1B Ru2B C0B -44.7(3) . . . . ?
C6B Ru1B Ru2B Pt3B -129.6(3) . . . . ?
C7B Ru1B Ru2B Pt3B 140.9(3) . . . . ?
C0B Ru1B Ru2B Pt3B 46.4(3) . . . . ?
Pt1B Ru1B Ru2B Pt3B -60.48(3) . . . . ?
Ru5B Ru1B Ru2B Pt3B 105.97(4) . . . . ?
Ru4B Ru1B Ru2B Pt3B 49.14(4) . . . . ?
Pt4B Ru1B Ru2B Pt3B 1.75(3) . . . . ?
C6B Ru1B Ru2B Ru3B 173.6(3) . . . . ?
C7B Ru1B Ru2B Ru3B 84.1(3) . . . . ?
C0B Ru1B Ru2B Ru3B -10.4(3) . . . . ?
Pt1B Ru1B Ru2B Ru3B -117.30(3) . . . . ?
Ru5B Ru1B Ru2B Ru3B 49.14(3) . . . . ?
Ru4B Ru1B Ru2B Ru3B -7.69(3) . . . . ?
Pt4B Ru1B Ru2B Ru3B -55.08(2) . . . . ?
C6B Ru1B Ru2B Pt1B -69.1(3) . . . . ?
C7B Ru1B Ru2B Pt1B -158.6(3) . . . . ?
C0B Ru1B Ru2B Pt1B 106.9(3) . . . . ?
Ru5B Ru1B Ru2B Pt1B 166.45(3) . . . . ?
Ru4B Ru1B Ru2B Pt1B 109.62(2) . . . . ?
Pt4B Ru1B Ru2B Pt1B 62.228(16) . . . . ?
C6B Ru1B Ru2B Pt2B -61.8(3) . . . . ?
C7B Ru1B Ru2B Pt2B -151.3(3) . . . . ?
C0B Ru1B Ru2B Pt2B 114.2(3) . . . . ?
Pt1B Ru1B Ru2B Pt2B 7.31(2) . . . . ?
Ru5B Ru1B Ru2B Pt2B 173.76(3) . . . . ?
Ru4B Ru1B Ru2B Pt2B 116.93(3) . . . . ?
Pt4B Ru1B Ru2B Pt2B 69.54(2) . . . . ?
C6B Ru1B Ru2B Ru5B 124.4(3) . . . . ?
C7B Ru1B Ru2B Ru5B 34.9(3) . . . . ?
C0B Ru1B Ru2B Ru5B -59.6(3) . . . . ?
Pt1B Ru1B Ru2B Ru5B -166.45(3) . . . . ?
Ru4B Ru1B Ru2B Ru5B -56.83(3) . . . . ?
Pt4B Ru1B Ru2B Ru5B -104.22(3) . . . . ?
C6B Ru1B Ru2B Pt4B -131.3(3) . . . . ?
C7B Ru1B Ru2B Pt4B 139.2(3) . . . . ?
C0B Ru1B Ru2B Pt4B 44.7(3) . . . . ?
Pt1B Ru1B Ru2B Pt4B -62.228(16) . . . . ?
Ru5B Ru1B Ru2B Pt4B 104.22(3) . . . . ?
Ru4B Ru1B Ru2B Pt4B 47.39(2) . . . . ?
C2B Pt2B Ru2B C9B 34.3(4) . . . . ?
C1B Pt2B Ru2B C9B -133.1(4) . . . . ?
P2B Pt2B Ru2B C9B -42.2(3) . . . . ?
Pt1B Pt2B Ru2B C9B -172.5(3) . . . . ?
Pt3B Pt2B Ru2B C9B 78.2(3) . . . . ?
C2B Pt2B Ru2B C8B 118.7(4) . . . . ?
C1B Pt2B Ru2B C8B -48.8(4) . . . . ?
P2B Pt2B Ru2B C8B 42.2(3) . . . . ?
Pt1B Pt2B Ru2B C8B -88.1(3) . . . . ?
Pt3B Pt2B Ru2B C8B 162.6(3) . . . . ?
C2B Pt2B Ru2B C0B -107.0(4) . . . . ?
C1B Pt2B Ru2B C0B 85.6(4) . . . . ?
P2B Pt2B Ru2B C0B 176.5(3) . . . . ?
Pt1B Pt2B Ru2B C0B 46.2(3) . . . . ?
Pt3B Pt2B Ru2B C0B -63.1(3) . . . . ?
C2B Pt2B Ru2B Pt3B -43.9(3) . . . . ?
C1B Pt2B Ru2B Pt3B 148.6(3) . . . . ?
P2B Pt2B Ru2B Pt3B -120.46(15) . . . . ?
Pt1B Pt2B Ru2B Pt3B 109.277(18) . . . . ?
C2B Pt2B Ru2B Ru3B -49.8(3) . . . . ?
C1B Pt2B Ru2B Ru3B 142.8(3) . . . . ?
P2B Pt2B Ru2B Ru3B -126.32(15) . . . . ?
Pt1B Pt2B Ru2B Ru3B 103.42(3) . . . . ?
Pt3B Pt2B Ru2B Ru3B -5.86(2) . . . . ?
C2B Pt2B Ru2B Pt1B -153.2(3) . . . . ?
C1B Pt2B Ru2B Pt1B 39.3(3) . . . . ?
P2B Pt2B Ru2B Pt1B 130.26(15) . . . . ?
Pt3B Pt2B Ru2B Pt1B -109.277(18) . . . . ?
C2B Pt2B Ru2B Ru1B -160.6(3) . . . . ?
C1B Pt2B Ru2B Ru1B 31.9(3) . . . . ?
P2B Pt2B Ru2B Ru1B 122.84(15) . . . . ?
Pt1B Pt2B Ru2B Ru1B -7.42(2) . . . . ?
Pt3B Pt2B Ru2B Ru1B -116.69(3) . . . . ?
C2B Pt2B Ru2B Pt4B -99.9(3) . . . . ?
C1B Pt2B Ru2B Pt4B 92.7(3) . . . . ?
P2B Pt2B Ru2B Pt4B -176.38(15) . . . . ?
Pt1B Pt2B Ru2B Pt4B 53.359(14) . . . . ?
Pt3B Pt2B Ru2B Pt4B -55.918(15) . . . . ?
C3B Pt4B Ru2B C9B -82.1(6) . . . . ?
C0B Pt4B Ru2B C9B 99.9(6) . . . . ?
C4B Pt4B Ru2B C9B 88.4(6) . . . . ?
Pt1B Pt4B Ru2B C9B -143.9(4) . . . . ?
Ru4B Pt4B Ru2B C9B 97.3(4) . . . . ?
Pt3B Pt4B Ru2B C9B -32.0(4) . . . . ?
Ru3B Pt4B Ru2B C9B 40.2(4) . . . . ?
Ru1B Pt4B Ru2B C9B 149.7(4) . . . . ?
C3B Pt4B Ru2B C8B 74.3(6) . . . . ?
C0B Pt4B Ru2B C8B -103.7(6) . . . . ?
C4B Pt4B Ru2B C8B -115.2(6) . . . . ?
Pt1B Pt4B Ru2B C8B 12.5(5) . . . . ?
Ru4B Pt4B Ru2B C8B -106.3(5) . . . . ?
Pt3B Pt4B Ru2B C8B 124.4(5) . . . . ?
Ru3B Pt4B Ru2B C8B -163.4(5) . . . . ?
Ru1B Pt4B Ru2B C8B -53.9(5) . . . . ?
C3B Pt4B Ru2B C0B 178.0(6) . . . . ?
C4B Pt4B Ru2B C0B -11.5(5) . . . . ?
Pt1B Pt4B Ru2B C0B 116.2(4) . . . . ?
Ru4B Pt4B Ru2B C0B -2.7(4) . . . . ?
Pt3B Pt4B Ru2B C0B -131.9(4) . . . . ?
Ru3B Pt4B Ru2B C0B -59.7(4) . . . . ?
Ru1B Pt4B Ru2B C0B 49.8(4) . . . . ?
C3B Pt4B Ru2B Pt3B -50.0(4) . . . . ?
C0B Pt4B Ru2B Pt3B 131.9(4) . . . . ?
C4B Pt4B Ru2B Pt3B 120.4(4) . . . . ?
Pt1B Pt4B Ru2B Pt3B -111.88(2) . . . . ?
Ru4B Pt4B Ru2B Pt3B 129.27(2) . . . . ?
Ru3B Pt4B Ru2B Pt3B 72.22(2) . . . . ?
Ru1B Pt4B Ru2B Pt3B -178.29(3) . . . . ?
C3B Pt4B Ru2B Ru3B -122.3(4) . . . . ?
C0B Pt4B Ru2B Ru3B 59.7(4) . . . . ?
C4B Pt4B Ru2B Ru3B 48.2(4) . . . . ?
Pt1B Pt4B Ru2B Ru3B 175.90(3) . . . . ?
Ru4B Pt4B Ru2B Ru3B 57.06(3) . . . . ?
Pt3B Pt4B Ru2B Ru3B -72.22(2) . . . . ?
Ru1B Pt4B Ru2B Ru3B 109.49(3) . . . . ?
C3B Pt4B Ru2B Pt1B 61.8(4) . . . . ?
C0B Pt4B Ru2B Pt1B -116.2(4) . . . . ?
C4B Pt4B Ru2B Pt1B -127.7(4) . . . . ?
Ru4B Pt4B Ru2B Pt1B -118.84(2) . . . . ?
Pt3B Pt4B Ru2B Pt1B 111.88(2) . . . . ?
Ru3B Pt4B Ru2B Pt1B -175.90(3) . . . . ?
Ru1B Pt4B Ru2B Pt1B -66.41(2) . . . . ?
C3B Pt4B Ru2B Ru1B 128.2(4) . . . . ?
C0B Pt4B Ru2B Ru1B -49.8(4) . . . . ?
C4B Pt4B Ru2B Ru1B -61.3(4) . . . . ?
Pt1B Pt4B Ru2B Ru1B 66.41(2) . . . . ?
Ru4B Pt4B Ru2B Ru1B -52.43(3) . . . . ?
Pt3B Pt4B Ru2B Ru1B 178.29(3) . . . . ?
Ru3B Pt4B Ru2B Ru1B -109.49(3) . . . . ?
C3B Pt4B Ru2B Pt2B 6.8(4) . . . . ?
C0B Pt4B Ru2B Pt2B -171.2(4) . . . . ?
C4B Pt4B Ru2B Pt2B 177.3(4) . . . . ?
Pt1B Pt4B Ru2B Pt2B -55.019(16) . . . . ?
Ru4B Pt4B Ru2B Pt2B -173.86(2) . . . . ?
Pt3B Pt4B Ru2B Pt2B 56.863(17) . . . . ?
Ru3B Pt4B Ru2B Pt2B 129.08(3) . . . . ?
Ru1B Pt4B Ru2B Pt2B -121.43(3) . . . . ?
C3B Pt4B Ru2B Ru5B -176.1(4) . . . . ?
C0B Pt4B Ru2B Ru5B 5.9(4) . . . . ?
C4B Pt4B Ru2B Ru5B -5.6(4) . . . . ?
Pt1B Pt4B Ru2B Ru5B 122.11(3) . . . . ?
Ru4B Pt4B Ru2B Ru5B 3.26(3) . . . . ?
Pt3B Pt4B Ru2B Ru5B -126.01(3) . . . . ?
Ru3B Pt4B Ru2B Ru5B -53.79(3) . . . . ?
Ru1B Pt4B Ru2B Ru5B 55.70(3) . . . . ?
C2B Pt3B Ru3B C11B -138.8(5) . . . . ?
P3B Pt3B Ru3B C11B -9.5(3) . . . . ?
C10B Pt3B Ru3B C11B -74.4(5) . . . . ?
Pt2B Pt3B Ru3B C11B 162.9(3) . . . . ?
Ru2B Pt3B Ru3B C11B 169.1(3) . . . . ?
Pt4B Pt3B Ru3B C11B 93.1(3) . . . . ?
C2B Pt3B Ru3B C10B -64.4(5) . . . . ?
P3B Pt3B Ru3B C10B 64.9(3) . . . . ?
Pt2B Pt3B Ru3B C10B -122.6(3) . . . . ?
Ru2B Pt3B Ru3B C10B -116.4(3) . . . . ?
Pt4B Pt3B Ru3B C10B 167.5(3) . . . . ?
C2B Pt3B Ru3B C12B -12.3(5) . . . . ?
P3B Pt3B Ru3B C12B 117.0(4) . . . . ?
C10B Pt3B Ru3B C12B 52.0(5) . . . . ?
Pt2B Pt3B Ru3B C12B -70.6(4) . . . . ?
Ru2B Pt3B Ru3B C12B -64.4(4) . . . . ?
Pt4B Pt3B Ru3B C12B -140.4(4) . . . . ?
C2B Pt3B Ru3B C0B 90.8(4) . . . . ?
P3B Pt3B Ru3B C0B -139.9(2) . . . . ?
C10B Pt3B Ru3B C0B 155.2(4) . . . . ?
Pt2B Pt3B Ru3B C0B 32.6(2) . . . . ?
Ru2B Pt3B Ru3B C0B 38.8(2) . . . . ?
Pt4B Pt3B Ru3B C0B -37.3(2) . . . . ?
C2B Pt3B Ru3B Ru5B 55.5(3) . . . . ?
P3B Pt3B Ru3B Ru5B -175.24(7) . . . . ?
C10B Pt3B Ru3B Ru5B 119.8(3) . . . . ?
Pt2B Pt3B Ru3B Ru5B -2.82(4) . . . . ?
Ru2B Pt3B Ru3B Ru5B 3.40(3) . . . . ?
Pt4B Pt3B Ru3B Ru5B -72.64(3) . . . . ?
C2B Pt3B Ru3B Ru2B 52.1(3) . . . . ?
P3B Pt3B Ru3B Ru2B -178.64(7) . . . . ?
C10B Pt3B Ru3B Ru2B 116.4(3) . . . . ?
Pt2B Pt3B Ru3B Ru2B -6.22(3) . . . . ?
Pt4B Pt3B Ru3B Ru2B -76.03(2) . . . . ?
C2B Pt3B Ru3B Ru4B 124.2(3) . . . . ?
P3B Pt3B Ru3B Ru4B -106.51(7) . . . . ?
C10B Pt3B Ru3B Ru4B -171.4(3) . . . . ?
Pt2B Pt3B Ru3B Ru4B 65.91(3) . . . . ?
Ru2B Pt3B Ru3B Ru4B 72.13(3) . . . . ?
Pt4B Pt3B Ru3B Ru4B -3.90(2) . . . . ?
C2B Pt3B Ru3B Pt4B 128.1(3) . . . . ?
P3B Pt3B Ru3B Pt4B -102.60(7) . . . . ?
C10B Pt3B Ru3B Pt4B -167.5(3) . . . . ?
Pt2B Pt3B Ru3B Pt4B 69.81(2) . . . . ?
Ru2B Pt3B Ru3B Pt4B 76.03(2) . . . . ?
C9B Ru2B Ru3B C11B -153.2(18) . . . . ?
C8B Ru2B Ru3B C11B 149(2) . . . . ?
C0B Ru2B Ru3B C11B 49.8(18) . . . . ?
Pt3B Ru2B Ru3B C11B -67.9(18) . . . . ?
Pt1B Ru2B Ru3B C11B 2.8(18) . . . . ?
Ru1B Ru2B Ru3B C11B 59.9(18) . . . . ?
Pt2B Ru2B Ru3B C11B -62.2(18) . . . . ?
Ru5B Ru2B Ru3B C11B 108.7(18) . . . . ?
Pt4B Ru2B Ru3B C11B -0.9(18) . . . . ?
C9B Ru2B Ru3B C10B -35.6(4) . . . . ?
C8B Ru2B Ru3B C10B -93.4(9) . . . . ?
C0B Ru2B Ru3B C10B 167.4(4) . . . . ?
Pt3B Ru2B Ru3B C10B 49.7(3) . . . . ?
Pt1B Ru2B Ru3B C10B 120.4(3) . . . . ?
Ru1B Ru2B Ru3B C10B 177.5(3) . . . . ?
Pt2B Ru2B Ru3B C10B 55.4(3) . . . . ?
Ru5B Ru2B Ru3B C10B -133.7(3) . . . . ?
Pt4B Ru2B Ru3B C10B 116.7(3) . . . . ?
C9B Ru2B Ru3B C12B 57.4(4) . . . . ?
C8B Ru2B Ru3B C12B -0.4(9) . . . . ?
C0B Ru2B Ru3B C12B -99.6(4) . . . . ?
Pt3B Ru2B Ru3B C12B 142.7(3) . . . . ?
Pt1B Ru2B Ru3B C12B -146.6(3) . . . . ?
Ru1B Ru2B Ru3B C12B -89.5(3) . . . . ?
Pt2B Ru2B Ru3B C12B 148.4(3) . . . . ?
Ru5B Ru2B Ru3B C12B -40.7(3) . . . . ?
Pt4B Ru2B Ru3B C12B -150.3(3) . . . . ?
C9B Ru2B Ru3B C0B 157.0(4) . . . . ?
C8B Ru2B Ru3B C0B 99.2(9) . . . . ?
Pt3B Ru2B Ru3B C0B -117.7(3) . . . . ?
Pt1B Ru2B Ru3B C0B -47.0(3) . . . . ?
Ru1B Ru2B Ru3B C0B 10.1(3) . . . . ?
Pt2B Ru2B Ru3B C0B -112.0(3) . . . . ?
Ru5B Ru2B Ru3B C0B 58.9(3) . . . . ?
Pt4B Ru2B Ru3B C0B -50.7(3) . . . . ?
C9B Ru2B Ru3B Ru5B 98.1(3) . . . . ?
C8B Ru2B Ru3B Ru5B 40.3(8) . . . . ?
C0B Ru2B Ru3B Ru5B -58.9(3) . . . . ?
Pt3B Ru2B Ru3B Ru5B -176.65(3) . . . . ?
Pt1B Ru2B Ru3B Ru5B -105.91(4) . . . . ?
Ru1B Ru2B Ru3B Ru5B -48.79(3) . . . . ?
Pt2B Ru2B Ru3B Ru5B -170.93(4) . . . . ?
Pt4B Ru2B Ru3B Ru5B -109.66(3) . . . . ?
C9B Ru2B Ru3B Pt3B -85.2(3) . . . . ?
C8B Ru2B Ru3B Pt3B -143.0(8) . . . . ?
C0B Ru2B Ru3B Pt3B 117.7(3) . . . . ?
Pt1B Ru2B Ru3B Pt3B 70.74(3) . . . . ?
Ru1B Ru2B Ru3B Pt3B 127.87(3) . . . . ?
Pt2B Ru2B Ru3B Pt3B 5.72(2) . . . . ?
Ru5B Ru2B Ru3B Pt3B 176.65(3) . . . . ?
Pt4B Ru2B Ru3B Pt3B 66.998(17) . . . . ?
C9B Ru2B Ru3B Ru4B 154.8(3) . . . . ?
C8B Ru2B Ru3B Ru4B 97.0(8) . . . . ?
C0B Ru2B Ru3B Ru4B -2.3(3) . . . . ?
Pt3B Ru2B Ru3B Ru4B -119.99(3) . . . . ?
Pt1B Ru2B Ru3B Ru4B -49.25(4) . . . . ?
Ru1B Ru2B Ru3B Ru4B 7.88(3) . . . . ?
Pt2B Ru2B Ru3B Ru4B -114.26(3) . . . . ?
Ru5B Ru2B Ru3B Ru4B 56.67(3) . . . . ?
Pt4B Ru2B Ru3B Ru4B -52.99(2) . . . . ?
C9B Ru2B Ru3B Pt4B -152.2(3) . . . . ?
C8B Ru2B Ru3B Pt4B 150.0(8) . . . . ?
C0B Ru2B Ru3B Pt4B 50.7(3) . . . . ?
Pt3B Ru2B Ru3B Pt4B -66.998(17) . . . . ?
Pt1B Ru2B Ru3B Pt4B 3.74(3) . . . . ?
Ru1B Ru2B Ru3B Pt4B 60.87(2) . . . . ?
Pt2B Ru2B Ru3B Pt4B -61.27(3) . . . . ?
Ru5B Ru2B Ru3B Pt4B 109.66(3) . . . . ?
C3B Pt4B Ru3B C11B -56.0(6) . . . . ?
C0B Pt4B Ru3B C11B 128.3(5) . . . . ?
C4B Pt4B Ru3B C11B 34.6(4) . . . . ?
Pt1B Pt4B Ru3B C11B 175.9(3) . . . . ?
Ru4B Pt4B Ru3B C11B 72.5(3) . . . . ?
Pt3B Pt4B Ru3B C11B -111.7(3) . . . . ?
Ru2B Pt4B Ru3B C11B 179.8(3) . . . . ?
Ru1B Pt4B Ru3B C11B 130.2(3) . . . . ?
C3B Pt4B Ru3B C10B 44.0(6) . . . . ?
C0B Pt4B Ru3B C10B -131.7(5) . . . . ?
C4B Pt4B Ru3B C10B 134.7(4) . . . . ?
Pt1B Pt4B Ru3B C10B -84.0(3) . . . . ?
Ru4B Pt4B Ru3B C10B 172.6(3) . . . . ?
Pt3B Pt4B Ru3B C10B -11.7(3) . . . . ?
Ru2B Pt4B Ru3B C10B -80.1(3) . . . . ?
Ru1B Pt4B Ru3B C10B -129.8(3) . . . . ?
C3B Pt4B Ru3B C12B -174.1(7) . . . . ?
C0B Pt4B Ru3B C12B 10.2(6) . . . . ?
C4B Pt4B Ru3B C12B -83.4(6) . . . . ?
Pt1B Pt4B Ru3B C12B 57.9(5) . . . . ?
Ru4B Pt4B Ru3B C12B -45.5(5) . . . . ?
Pt3B Pt4B Ru3B C12B 130.3(5) . . . . ?
Ru2B Pt4B Ru3B C12B 61.8(5) . . . . ?
Ru1B Pt4B Ru3B C12B 12.1(5) . . . . ?
C3B Pt4B Ru3B C0B 175.7(6) . . . . ?
C4B Pt4B Ru3B C0B -93.6(5) . . . . ?
Pt1B Pt4B Ru3B C0B 47.7(4) . . . . ?
Ru4B Pt4B Ru3B C0B -55.7(4) . . . . ?
Pt3B Pt4B Ru3B C0B 120.0(4) . . . . ?
Ru2B Pt4B Ru3B C0B 51.6(4) . . . . ?
Ru1B Pt4B Ru3B C0B 1.9(4) . . . . ?
C3B Pt4B Ru3B Ru5B 180.0(5) . . . . ?
C0B Pt4B Ru3B Ru5B 4.3(4) . . . . ?
C4B Pt4B Ru3B Ru5B -89.4(3) . . . . ?
Pt1B Pt4B Ru3B Ru5B 51.95(3) . . . . ?
Ru4B Pt4B Ru3B Ru5B -51.46(3) . . . . ?
Pt3B Pt4B Ru3B Ru5B 124.30(3) . . . . ?
Ru2B Pt4B Ru3B Ru5B 55.83(3) . . . . ?
Ru1B Pt4B Ru3B Ru5B 6.16(3) . . . . ?
C3B Pt4B Ru3B Pt3B 55.7(5) . . . . ?
C0B Pt4B Ru3B Pt3B -120.0(4) . . . . ?
C4B Pt4B Ru3B Pt3B 146.3(3) . . . . ?
Pt1B Pt4B Ru3B Pt3B -72.34(2) . . . . ?
Ru4B Pt4B Ru3B Pt3B -175.75(3) . . . . ?
Ru2B Pt4B Ru3B Pt3B -68.47(2) . . . . ?
Ru1B Pt4B Ru3B Pt3B -118.14(2) . . . . ?
C3B Pt4B Ru3B Ru2B 124.1(5) . . . . ?
C0B Pt4B Ru3B Ru2B -51.6(4) . . . . ?
C4B Pt4B Ru3B Ru2B -145.2(3) . . . . ?
Pt1B Pt4B Ru3B Ru2B -3.87(3) . . . . ?
Ru4B Pt4B Ru3B Ru2B -107.28(3) . . . . ?
Pt3B Pt4B Ru3B Ru2B 68.47(2) . . . . ?
Ru1B Pt4B Ru3B Ru2B -49.67(2) . . . . ?
C3B Pt4B Ru3B Ru4B -128.6(5) . . . . ?
C0B Pt4B Ru3B Ru4B 55.7(4) . . . . ?
C4B Pt4B Ru3B Ru4B -37.9(3) . . . . ?
Pt1B Pt4B Ru3B Ru4B 103.41(3) . . . . ?
Pt3B Pt4B Ru3B Ru4B 175.75(3) . . . . ?
Ru2B Pt4B Ru3B Ru4B 107.28(3) . . . . ?
Ru1B Pt4B Ru3B Ru4B 57.62(2) . . . . ?
C3B Pt4B Ru4B C14B -59.0(6) . . . . ?
C0B Pt4B Ru4B C14B 119.3(5) . . . . ?
C4B Pt4B Ru4B C14B -68.2(6) . . . . ?
Pt1B Pt4B Ru4B C14B 67.3(4) . . . . ?
Pt3B Pt4B Ru4B C14B 170.4(4) . . . . ?
Ru3B Pt4B Ru4B C14B 174.6(4) . . . . ?
Ru2B Pt4B Ru4B C14B 121.7(4) . . . . ?
Ru1B Pt4B Ru4B C14B 73.5(4) . . . . ?
C3B Pt4B Ru4B C13B 71.1(6) . . . . ?
C0B Pt4B Ru4B C13B -110.6(5) . . . . ?
C4B Pt4B Ru4B C13B 61.9(6) . . . . ?
Pt1B Pt4B Ru4B C13B -162.5(4) . . . . ?
Pt3B Pt4B Ru4B C13B -59.5(4) . . . . ?
Ru3B Pt4B Ru4B C13B -55.3(4) . . . . ?
Ru2B Pt4B Ru4B C13B -108.2(4) . . . . ?
Ru1B Pt4B Ru4B C13B -156.3(4) . . . . ?
C3B Pt4B Ru4B C4B 9.2(6) . . . . ?
C0B Pt4B Ru4B C4B -172.5(5) . . . . ?
Pt1B Pt4B Ru4B C4B 135.5(4) . . . . ?
Pt3B Pt4B Ru4B C4B -121.4(4) . . . . ?
Ru3B Pt4B Ru4B C4B -117.2(4) . . . . ?
Ru2B Pt4B Ru4B C4B -170.1(4) . . . . ?
Ru1B Pt4B Ru4B C4B 141.7(4) . . . . ?
C3B Pt4B Ru4B C0B -178.3(5) . . . . ?
C4B Pt4B Ru4B C0B 172.5(5) . . . . ?
Pt1B Pt4B Ru4B C0B -51.9(3) . . . . ?
Pt3B Pt4B Ru4B C0B 51.1(3) . . . . ?
Ru3B Pt4B Ru4B C0B 55.3(3) . . . . ?
Ru2B Pt4B Ru4B C0B 2.4(3) . . . . ?
Ru1B Pt4B Ru4B C0B -45.8(3) . . . . ?
C3B Pt4B Ru4B Ru5B 176.1(4) . . . . ?
C0B Pt4B Ru4B Ru5B -5.7(3) . . . . ?
C4B Pt4B Ru4B Ru5B 166.9(4) . . . . ?
Pt1B Pt4B Ru4B Ru5B -57.60(3) . . . . ?
Pt3B Pt4B Ru4B Ru5B 45.43(3) . . . . ?
Ru3B Pt4B Ru4B Ru5B 49.65(2) . . . . ?
Ru2B Pt4B Ru4B Ru5B -3.26(3) . . . . ?
Ru1B Pt4B Ru4B Ru5B -51.41(2) . . . . ?
C3B Pt4B Ru4B Ru3B 126.4(4) . . . . ?
C0B Pt4B Ru4B Ru3B -55.3(3) . . . . ?
C4B Pt4B Ru4B Ru3B 117.2(4) . . . . ?
Pt1B Pt4B Ru4B Ru3B -107.25(2) . . . . ?
Pt3B Pt4B Ru4B Ru3B -4.22(3) . . . . ?
Ru2B Pt4B Ru4B Ru3B -52.91(2) . . . . ?
Ru1B Pt4B Ru4B Ru3B -101.06(3) . . . . ?
C3B Pt4B Ru4B Ru1B -132.5(4) . . . . ?
C0B Pt4B Ru4B Ru1B 45.8(3) . . . . ?
C4B Pt4B Ru4B Ru1B -141.7(4) . . . . ?
Pt1B Pt4B Ru4B Ru1B -6.19(2) . . . . ?
Pt3B Pt4B Ru4B Ru1B 96.84(2) . . . . ?
Ru3B Pt4B Ru4B Ru1B 101.06(3) . . . . ?
Ru2B Pt4B Ru4B Ru1B 48.15(2) . . . . ?
C11B Ru3B Ru4B C13B 33.2(4) . . . . ?
C10B Ru3B Ru4B C13B 106.3(17) . . . . ?
C12B Ru3B Ru4B C13B -57.2(4) . . . . ?
C0B Ru3B Ru4B C13B -157.3(4) . . . . ?
Ru5B Ru3B Ru4B C13B -97.6(3) . . . . ?
Pt3B Ru3B Ru4B C13B 150.3(3) . . . . ?
Ru2B Ru3B Ru4B C13B -155.0(3) . . . . ?
Pt4B Ru3B Ru4B C13B 146.4(3) . . . . ?
C11B Ru3B Ru4B C4B -67.2(4) . . . . ?
C10B Ru3B Ru4B C4B 5.9(17) . . . . ?
C12B Ru3B Ru4B C4B -157.6(4) . . . . ?
C0B Ru3B Ru4B C4B 102.3(4) . . . . ?
Ru5B Ru3B Ru4B C4B 162.0(3) . . . . ?
Pt3B Ru3B Ru4B C4B 49.9(3) . . . . ?
Ru2B Ru3B Ru4B C4B 104.6(3) . . . . ?
Pt4B Ru3B Ru4B C4B 46.0(3) . . . . ?
C11B Ru3B Ru4B C0B -169.4(4) . . . . ?
C10B Ru3B Ru4B C0B -96.4(17) . . . . ?
C12B Ru3B Ru4B C0B 100.2(4) . . . . ?
Ru5B Ru3B Ru4B C0B 59.8(3) . . . . ?
Pt3B Ru3B Ru4B C0B -52.3(3) . . . . ?
Ru2B Ru3B Ru4B C0B 2.3(3) . . . . ?
Pt4B Ru3B Ru4B C0B -56.3(3) . . . . ?
C11B Ru3B Ru4B Pt4B -113.2(3) . . . . ?
C10B Ru3B Ru4B Pt4B -40.1(16) . . . . ?
C12B Ru3B Ru4B Pt4B 156.4(3) . . . . ?
C0B Ru3B Ru4B Pt4B 56.3(3) . . . . ?
Ru5B Ru3B Ru4B Pt4B 116.04(3) . . . . ?
Pt3B Ru3B Ru4B Pt4B 3.95(2) . . . . ?
Ru2B Ru3B Ru4B Pt4B 58.57(2) . . . . ?
C11B Ru3B Ru4B Ru5B 130.8(3) . . . . ?
C10B Ru3B Ru4B Ru5B -156.2(16) . . . . ?
C12B Ru3B Ru4B Ru5B 40.4(3) . . . . ?
C0B Ru3B Ru4B Ru5B -59.8(3) . . . . ?
Pt3B Ru3B Ru4B Ru5B -112.09(3) . . . . ?
Ru2B Ru3B Ru4B Ru5B -57.47(3) . . . . ?
Pt4B Ru3B Ru4B Ru5B -116.04(3) . . . . ?
C11B Ru3B Ru4B Ru1B -179.2(3) . . . . ?
C10B Ru3B Ru4B Ru1B -106.1(16) . . . . ?
C12B Ru3B Ru4B Ru1B 90.4(3) . . . . ?
C0B Ru3B Ru4B Ru1B -9.7(3) . . . . ?
Ru5B Ru3B Ru4B Ru1B 50.04(3) . . . . ?
Pt3B Ru3B Ru4B Ru1B -62.05(3) . . . . ?
Ru2B Ru3B Ru4B Ru1B -7.44(3) . . . . ?
Pt4B Ru3B Ru4B Ru1B -66.00(2) . . . . ?
C5B Ru1B Ru4B C14B -6.5(4) . . . . ?
C7B Ru1B Ru4B C14B 85.3(4) . . . . ?
C0B Ru1B Ru4B C14B -176.2(5) . . . . ?
Pt1B Ru1B Ru4B C14B -120.6(3) . . . . ?
Ru5B Ru1B Ru4B C14B 122.6(3) . . . . ?
Ru2B Ru1B Ru4B C14B -179.0(3) . . . . ?
Pt4B Ru1B Ru4B C14B -126.4(3) . . . . ?
C5B Ru1B Ru4B C13B -90.3(7) . . . . ?
C7B Ru1B Ru4B C13B 1.4(7) . . . . ?
C0B Ru1B Ru4B C13B 100.0(7) . . . . ?
Pt1B Ru1B Ru4B C13B 155.5(6) . . . . ?
Ru5B Ru1B Ru4B C13B 38.8(6) . . . . ?
Ru2B Ru1B Ru4B C13B 97.1(6) . . . . ?
Pt4B Ru1B Ru4B C13B 149.7(6) . . . . ?
C5B Ru1B Ru4B C4B 87.3(5) . . . . ?
C7B Ru1B Ru4B C4B 179.0(5) . . . . ?
C0B Ru1B Ru4B C4B -82.4(5) . . . . ?
Pt1B Ru1B Ru4B C4B -26.9(4) . . . . ?
Ru5B Ru1B Ru4B C4B -143.6(4) . . . . ?
Ru2B Ru1B Ru4B C4B -85.2(4) . . . . ?
Pt4B Ru1B Ru4B C4B -32.7(4) . . . . ?
C5B Ru1B Ru4B C0B 169.7(4) . . . . ?
C7B Ru1B Ru4B C0B -98.6(4) . . . . ?
Pt1B Ru1B Ru4B C0B 55.5(3) . . . . ?
Ru5B Ru1B Ru4B C0B -61.2(3) . . . . ?
Ru2B Ru1B Ru4B C0B -2.8(3) . . . . ?
Pt4B Ru1B Ru4B C0B 49.7(3) . . . . ?
C5B Ru1B Ru4B Pt4B 120.0(3) . . . . ?
C7B Ru1B Ru4B Pt4B -148.3(3) . . . . ?
C0B Ru1B Ru4B Pt4B -49.7(3) . . . . ?
Pt1B Ru1B Ru4B Pt4B 5.82(2) . . . . ?
Ru5B Ru1B Ru4B Pt4B -110.94(3) . . . . ?
Ru2B Ru1B Ru4B Pt4B -52.55(2) . . . . ?
C5B Ru1B Ru4B Ru5B -129.1(3) . . . . ?
C7B Ru1B Ru4B Ru5B -37.3(3) . . . . ?
C0B Ru1B Ru4B Ru5B 61.2(3) . . . . ?
Pt1B Ru1B Ru4B Ru5B 116.76(3) . . . . ?
Ru2B Ru1B Ru4B Ru5B 58.39(3) . . . . ?
Pt4B Ru1B Ru4B Ru5B 110.94(3) . . . . ?
C5B Ru1B Ru4B Ru3B 179.9(3) . . . . ?
C7B Ru1B Ru4B Ru3B -88.3(3) . . . . ?
C0B Ru1B Ru4B Ru3B 10.3(3) . . . . ?
Pt1B Ru1B Ru4B Ru3B 65.78(3) . . . . ?
Ru5B Ru1B Ru4B Ru3B -50.98(3) . . . . ?
Ru2B Ru1B Ru4B Ru3B 7.41(3) . . . . ?
Pt4B Ru1B Ru4B Ru3B 59.96(2) . . . . ?
C5B Ru1B Ru5B C16B -115.4(5) . . . . ?
C6B Ru1B Ru5B C16B -2.7(5) . . . . ?
C7B Ru1B Ru5B C16B -57.3(5) . . . . ?
C0B Ru1B Ru5B C16B 126.0(5) . . . . ?
Pt1B Ru1B Ru5B C16B 86.6(4) . . . . ?
Ru2B Ru1B Ru5B C16B 72.9(4) . . . . ?
Ru4B Ru1B Ru5B C16B 177.2(4) . . . . ?
Pt4B Ru1B Ru5B C16B 129.2(4) . . . . ?
C5B Ru1B Ru5B C15B -1.0(5) . . . . ?
C6B Ru1B Ru5B C15B 111.6(5) . . . . ?
C7B Ru1B Ru5B C15B 57.1(5) . . . . ?
C0B Ru1B Ru5B C15B -119.6(5) . . . . ?
Pt1B Ru1B Ru5B C15B -159.0(3) . . . . ?
Ru2B Ru1B Ru5B C15B -172.8(3) . . . . ?
Ru4B Ru1B Ru5B C15B -68.4(3) . . . . ?
Pt4B Ru1B Ru5B C15B -116.4(3) . . . . ?
C5B Ru1B Ru5B C7B -58.1(5) . . . . ?
C6B Ru1B Ru5B C7B 54.5(5) . . . . ?
C0B Ru1B Ru5B C7B -176.7(5) . . . . ?
Pt1B Ru1B Ru5B C7B 143.8(4) . . . . ?
Ru2B Ru1B Ru5B C7B 130.1(4) . . . . ?
Ru4B Ru1B Ru5B C7B -125.5(4) . . . . ?
Pt4B Ru1B Ru5B C7B -173.6(4) . . . . ?
C5B Ru1B Ru5B C0B 118.7(5) . . . . ?
C6B Ru1B Ru5B C0B -128.7(5) . . . . ?
C7B Ru1B Ru5B C0B 176.7(5) . . . . ?
Pt1B Ru1B Ru5B C0B -39.4(4) . . . . ?
Ru2B Ru1B Ru5B C0B -53.1(4) . . . . ?
Ru4B Ru1B Ru5B C0B 51.2(4) . . . . ?
Pt4B Ru1B Ru5B C0B 3.2(4) . . . . ?
C5B Ru1B Ru5B C12B 125.2(5) . . . . ?
C6B Ru1B Ru5B C12B -122.2(5) . . . . ?
C7B Ru1B Ru5B C12B -176.7(5) . . . . ?
C0B Ru1B Ru5B C12B 6.6(5) . . . . ?
Pt1B Ru1B Ru5B C12B -32.8(4) . . . . ?
Ru2B Ru1B Ru5B C12B -46.6(4) . . . . ?
Ru4B Ru1B Ru5B C12B 57.8(4) . . . . ?
Pt4B Ru1B Ru5B C12B 9.8(4) . . . . ?
C5B Ru1B Ru5B Ru3B 122.0(3) . . . . ?
C6B Ru1B Ru5B Ru3B -125.4(4) . . . . ?
C7B Ru1B Ru5B Ru3B -180.0(4) . . . . ?
C0B Ru1B Ru5B Ru3B 3.3(4) . . . . ?
Pt1B Ru1B Ru5B Ru3B -36.11(4) . . . . ?
Ru2B Ru1B Ru5B Ru3B -49.83(3) . . . . ?
Ru4B Ru1B Ru5B Ru3B 54.51(3) . . . . ?
Pt4B Ru1B Ru5B Ru3B 6.49(3) . . . . ?
C5B Ru1B Ru5B Ru2B 171.8(3) . . . . ?
C6B Ru1B Ru5B Ru2B -75.6(4) . . . . ?
C7B Ru1B Ru5B Ru2B -130.1(4) . . . . ?
C0B Ru1B Ru5B Ru2B 53.1(4) . . . . ?
Pt1B Ru1B Ru5B Ru2B 13.72(3) . . . . ?
Ru4B Ru1B Ru5B Ru2B 104.34(3) . . . . ?
Pt4B Ru1B Ru5B Ru2B 56.32(2) . . . . ?
C5B Ru1B Ru5B Ru4B 67.5(3) . . . . ?
C6B Ru1B Ru5B Ru4B -179.9(4) . . . . ?
C7B Ru1B Ru5B Ru4B 125.5(4) . . . . ?
C0B Ru1B Ru5B Ru4B -51.2(4) . . . . ?
Pt1B Ru1B Ru5B Ru4B -90.62(4) . . . . ?
Ru2B Ru1B Ru5B Ru4B -104.34(3) . . . . ?
Pt4B Ru1B Ru5B Ru4B -48.01(2) . . . . ?
C11B Ru3B Ru5B C16B 114.9(5) . . . . ?
C10B Ru3B Ru5B C16B -8.4(5) . . . . ?
C12B Ru3B Ru5B C16B 49.9(5) . . . . ?
C0B Ru3B Ru5B C16B -130.2(5) . . . . ?
Pt3B Ru3B Ru5B C16B -80.1(3) . . . . ?
Ru2B Ru3B Ru5B C16B -76.8(3) . . . . ?
Ru4B Ru3B Ru5B C16B 177.1(3) . . . . ?
Pt4B Ru3B Ru5B C16B -134.2(3) . . . . ?
C11B Ru3B Ru5B C15B 7.6(5) . . . . ?
C10B Ru3B Ru5B C15B -115.6(5) . . . . ?
C12B Ru3B Ru5B C15B -57.3(5) . . . . ?
C0B Ru3B Ru5B C15B 122.6(5) . . . . ?
Pt3B Ru3B Ru5B C15B 172.7(3) . . . . ?
Ru2B Ru3B Ru5B C15B 176.0(3) . . . . ?
Ru4B Ru3B Ru5B C15B 69.8(3) . . . . ?
Pt4B Ru3B Ru5B C15B 118.6(3) . . . . ?
C11B Ru3B Ru5B C7B -118.2(6) . . . . ?
C10B Ru3B Ru5B C7B 118.5(6) . . . . ?
C12B Ru3B Ru5B C7B 176.8(6) . . . . ?
C0B Ru3B Ru5B C7B -3.3(6) . . . . ?
Pt3B Ru3B Ru5B C7B 46.8(4) . . . . ?
Ru2B Ru3B Ru5B C7B 50.1(4) . . . . ?
Ru4B Ru3B Ru5B C7B -56.0(4) . . . . ?
Pt4B Ru3B Ru5B C7B -7.3(4) . . . . ?
C11B Ru3B Ru5B C0B -114.9(5) . . . . ?
C10B Ru3B Ru5B C0B 121.9(5) . . . . ?
C12B Ru3B Ru5B C0B -179.8(5) . . . . ?
Pt3B Ru3B Ru5B C0B 50.1(4) . . . . ?
Ru2B Ru3B Ru5B C0B 53.4(4) . . . . ?
Ru4B Ru3B Ru5B C0B -52.7(4) . . . . ?
Pt4B Ru3B Ru5B C0B -4.0(4) . . . . ?
C11B Ru3B Ru5B C12B 64.9(5) . . . . ?
C10B Ru3B Ru5B C12B -58.3(5) . . . . ?
C0B Ru3B Ru5B C12B 179.8(5) . . . . ?
Pt3B Ru3B Ru5B C12B -130.0(3) . . . . ?
Ru2B Ru3B Ru5B C12B -126.7(3) . . . . ?
Ru4B Ru3B Ru5B C12B 127.1(3) . . . . ?
Pt4B Ru3B Ru5B C12B 175.9(3) . . . . ?
C11B Ru3B Ru5B Ru1B -118.2(3) . . . . ?
C10B Ru3B Ru5B Ru1B 118.6(4) . . . . ?
C12B Ru3B Ru5B Ru1B 176.9(3) . . . . ?
C0B Ru3B Ru5B Ru1B -3.3(4) . . . . ?
Pt3B Ru3B Ru5B Ru1B 46.86(4) . . . . ?
Ru2B Ru3B Ru5B Ru1B 50.17(3) . . . . ?
Ru4B Ru3B Ru5B Ru1B -55.98(3) . . . . ?
Pt4B Ru3B Ru5B Ru1B -7.21(3) . . . . ?
C11B Ru3B Ru5B Ru2B -168.4(3) . . . . ?
C10B Ru3B Ru5B Ru2B 68.4(4) . . . . ?
C12B Ru3B Ru5B Ru2B 126.7(3) . . . . ?
C0B Ru3B Ru5B Ru2B -53.4(4) . . . . ?
Pt3B Ru3B Ru5B Ru2B -3.31(3) . . . . ?
Ru4B Ru3B Ru5B Ru2B -106.15(3) . . . . ?
Pt4B Ru3B Ru5B Ru2B -57.38(2) . . . . ?
C11B Ru3B Ru5B Ru4B -62.2(3) . . . . ?
C10B Ru3B Ru5B Ru4B 174.6(4) . . . . ?
C12B Ru3B Ru5B Ru4B -127.1(3) . . . . ?
C0B Ru3B Ru5B Ru4B 52.7(4) . . . . ?
Pt3B Ru3B Ru5B Ru4B 102.83(3) . . . . ?
Ru2B Ru3B Ru5B Ru4B 106.15(3) . . . . ?
Pt4B Ru3B Ru5B Ru4B 48.77(2) . . . . ?
C9B Ru2B Ru5B C16B 37.8(4) . . . . ?
C8B Ru2B Ru5B C16B -47.9(4) . . . . ?
C0B Ru2B Ru5B C16B 177.6(4) . . . . ?
Pt3B Ru2B Ru5B C16B 120.8(3) . . . . ?
Ru3B Ru2B Ru5B C16B 117.5(3) . . . . ?
Pt1B Ru2B Ru5B C16B -137.0(3) . . . . ?
Ru1B Ru2B Ru5B C16B -124.2(3) . . . . ?
Pt4B Ru2B Ru5B C16B 172.2(3) . . . . ?
C9B Ru2B Ru5B C7B 128.3(4) . . . . ?
C8B Ru2B Ru5B C7B 42.6(4) . . . . ?
C0B Ru2B Ru5B C7B -92.0(4) . . . . ?
Pt3B Ru2B Ru5B C7B -148.7(2) . . . . ?
Ru3B Ru2B Ru5B C7B -152.1(2) . . . . ?
Pt1B Ru2B Ru5B C7B -46.6(2) . . . . ?
Ru1B Ru2B Ru5B C7B -33.8(2) . . . . ?
Pt4B Ru2B Ru5B C7B -97.3(2) . . . . ?
C9B Ru2B Ru5B C0B -139.7(4) . . . . ?
C8B Ru2B Ru5B C0B 134.5(4) . . . . ?
Pt3B Ru2B Ru5B C0B -56.8(3) . . . . ?
Ru3B Ru2B Ru5B C0B -60.1(3) . . . . ?
Pt1B Ru2B Ru5B C0B 45.4(3) . . . . ?
Ru1B Ru2B Ru5B C0B 58.2(3) . . . . ?
Pt4B Ru2B Ru5B C0B -5.4(3) . . . . ?
C9B Ru2B Ru5B C12B -46.2(3) . . . . ?
C8B Ru2B Ru5B C12B -132.0(4) . . . . ?
C0B Ru2B Ru5B C12B 93.5(4) . . . . ?
Pt3B Ru2B Ru5B C12B 36.7(2) . . . . ?
Ru3B Ru2B Ru5B C12B 33.4(2) . . . . ?
Pt1B Ru2B Ru5B C12B 138.9(2) . . . . ?
Ru1B Ru2B Ru5B C12B 151.7(2) . . . . ?
Pt4B Ru2B Ru5B C12B 88.2(2) . . . . ?
C9B Ru2B Ru5B Ru1B 162.1(3) . . . . ?
C8B Ru2B Ru5B Ru1B 76.3(3) . . . . ?
C0B Ru2B Ru5B Ru1B -58.2(3) . . . . ?
Pt3B Ru2B Ru5B Ru1B -114.99(3) . . . . ?
Ru3B Ru2B Ru5B Ru1B -118.34(3) . . . . ?
Pt1B Ru2B Ru5B Ru1B -12.82(3) . . . . ?
Pt4B Ru2B Ru5B Ru1B -63.58(2) . . . . ?
C9B Ru2B Ru5B Ru3B -79.6(3) . . . . ?
C8B Ru2B Ru5B Ru3B -165.4(3) . . . . ?
C0B Ru2B Ru5B Ru3B 60.1(3) . . . . ?
Pt3B Ru2B Ru5B Ru3B 3.35(3) . . . . ?
Pt1B Ru2B Ru5B Ru3B 105.52(3) . . . . ?
Ru1B Ru2B Ru5B Ru3B 118.34(3) . . . . ?
Pt4B Ru2B Ru5B Ru3B 54.75(2) . . . . ?
C9B Ru2B Ru5B Ru4B -137.5(3) . . . . ?
C8B Ru2B Ru5B Ru4B 136.7(3) . . . . ?
C0B Ru2B Ru5B Ru4B 2.2(3) . . . . ?
Pt3B Ru2B Ru5B Ru4B -54.56(3) . . . . ?
Ru3B Ru2B Ru5B Ru4B -57.90(3) . . . . ?
Pt1B Ru2B Ru5B Ru4B 47.61(3) . . . . ?
Ru1B Ru2B Ru5B Ru4B 60.43(3) . . . . ?
Pt4B Ru2B Ru5B Ru4B -3.15(3) . . . . ?
C14B Ru4B Ru5B C15B 55.8(5) . . . . ?
C13B Ru4B Ru5B C15B -35.0(5) . . . . ?
C4B Ru4B Ru5B C15B -154.9(6) . . . . ?
C0B Ru4B Ru5B C15B -179.7(4) . . . . ?
Pt4B Ru4B Ru5B C15B -174.1(3) . . . . ?
Ru3B Ru4B Ru5B C15B -121.4(3) . . . . ?
Ru1B Ru4B Ru5B C15B 125.3(3) . . . . ?
C14B Ru4B Ru5B C7B -33.2(5) . . . . ?
C13B Ru4B Ru5B C7B -124.0(4) . . . . ?
C4B Ru4B Ru5B C7B 116.1(6) . . . . ?
C0B Ru4B Ru5B C7B 91.3(4) . . . . ?
Pt4B Ru4B Ru5B C7B 96.9(3) . . . . ?
Ru3B Ru4B Ru5B C7B 149.6(3) . . . . ?
Ru1B Ru4B Ru5B C7B 36.3(3) . . . . ?
C14B Ru4B Ru5B C0B -124.5(5) . . . . ?
C13B Ru4B Ru5B C0B 144.7(5) . . . . ?
C4B Ru4B Ru5B C0B 24.8(7) . . . . ?
Pt4B Ru4B Ru5B C0B 5.6(3) . . . . ?
Ru3B Ru4B Ru5B C0B 58.3(3) . . . . ?
Ru1B Ru4B Ru5B C0B -55.0(3) . . . . ?
C14B Ru4B Ru5B C12B 144.0(5) . . . . ?
C13B Ru4B Ru5B C12B 53.2(4) . . . . ?
C4B Ru4B Ru5B C12B -66.7(6) . . . . ?
C0B Ru4B Ru5B C12B -91.5(4) . . . . ?
Pt4B Ru4B Ru5B C12B -85.8(3) . . . . ?
Ru3B Ru4B Ru5B C12B -33.2(3) . . . . ?
Ru1B Ru4B Ru5B C12B -146.5(3) . . . . ?
C14B Ru4B Ru5B Ru1B -69.4(4) . . . . ?
C13B Ru4B Ru5B Ru1B -160.3(4) . . . . ?
C4B Ru4B Ru5B Ru1B 79.8(6) . . . . ?
C0B Ru4B Ru5B Ru1B 55.0(3) . . . . ?
Pt4B Ru4B Ru5B Ru1B 60.67(3) . . . . ?
Ru3B Ru4B Ru5B Ru1B 113.30(3) . . . . ?
C14B Ru4B Ru5B Ru3B 177.3(4) . . . . ?
C13B Ru4B Ru5B Ru3B 86.4(4) . . . . ?
C4B Ru4B Ru5B Ru3B -33.5(6) . . . . ?
C0B Ru4B Ru5B Ru3B -58.3(3) . . . . ?
Pt4B Ru4B Ru5B Ru3B -52.63(3) . . . . ?
Ru1B Ru4B Ru5B Ru3B -113.30(3) . . . . ?
C14B Ru4B Ru5B Ru2B -126.7(4) . . . . ?
C13B Ru4B Ru5B Ru2B 142.5(4) . . . . ?
C4B Ru4B Ru5B Ru2B 22.6(6) . . . . ?
C0B Ru4B Ru5B Ru2B -2.2(3) . . . . ?
Pt4B Ru4B Ru5B Ru2B 3.43(3) . . . . ?
Ru3B Ru4B Ru5B Ru2B 56.06(3) . . . . ?
Ru1B Ru4B Ru5B Ru2B -57.24(3) . . . . ?
C1B Pt1B P1B C17B -55.5(5) . . . . ?
Pt2B Pt1B P1B C17B -95.0(4) . . . . ?
Pt4B Pt1B P1B C17B 150.6(4) . . . . ?
Ru1B Pt1B P1B C17B 74.1(4) . . . . ?
Ru2B Pt1B P1B C17B 70.2(5) . . . . ?
C1B Pt1B P1B C29B 65.2(4) . . . . ?
Pt2B Pt1B P1B C29B 25.8(4) . . . . ?
Pt4B Pt1B P1B C29B -88.6(3) . . . . ?
Ru1B Pt1B P1B C29B -165.2(3) . . . . ?
Ru2B Pt1B P1B C29B -169.0(3) . . . . ?
C1B Pt1B P1B C23B -176.8(4) . . . . ?
Pt2B Pt1B P1B C23B 143.8(3) . . . . ?
Pt4B Pt1B P1B C23B 29.4(4) . . . . ?
Ru1B Pt1B P1B C23B -47.2(4) . . . . ?
Ru2B Pt1B P1B C23B -51.0(5) . . . . ?
C2B Pt2B P2B C35B 163.8(4) . . . . ?
C1B Pt2B P2B C35B -32.4(4) . . . . ?
Pt1B Pt2B P2B C35B -8.6(3) . . . . ?
Pt3B Pt2B P2B C35B 134.7(3) . . . . ?
Ru2B Pt2B P2B C35B -122.4(3) . . . . ?
C2B Pt2B P2B C41B 42.7(4) . . . . ?
C1B Pt2B P2B C41B -153.4(4) . . . . ?
Pt1B Pt2B P2B C41B -129.7(3) . . . . ?
Pt3B Pt2B P2B C41B 13.7(4) . . . . ?
Ru2B Pt2B P2B C41B 116.5(3) . . . . ?
C2B Pt2B P2B C47B -77.4(4) . . . . ?
C1B Pt2B P2B C47B 86.4(4) . . . . ?
Pt1B Pt2B P2B C47B 110.1(3) . . . . ?
Pt3B Pt2B P2B C47B -106.5(3) . . . . ?
Ru2B Pt2B P2B C47B -3.7(4) . . . . ?
C2B Pt3B P3B C59B 27.0(4) . . . . ?
C10B Pt3B P3B C59B -77.7(5) . . . . ?
Pt2B Pt3B P3B C59B 72.2(4) . . . . ?
Pt4B Pt3B P3B C59B 174.3(3) . . . . ?
Ru3B Pt3B P3B C59B -115.1(4) . . . . ?
C2B Pt3B P3B C53B -92.4(5) . . . . ?
C10B Pt3B P3B C53B 162.8(5) . . . . ?
Pt2B Pt3B P3B C53B -47.2(4) . . . . ?
Pt4B Pt3B P3B C53B 54.9(4) . . . . ?
Ru3B Pt3B P3B C53B 125.5(4) . . . . ?
C2B Pt3B P3B C65B 148.8(4) . . . . ?
C10B Pt3B P3B C65B 44.1(5) . . . . ?
Pt2B Pt3B P3B C65B -166.0(3) . . . . ?
Pt4B Pt3B P3B C65B -63.8(4) . . . . ?
Ru3B Pt3B P3B C65B 6.7(4) . . . . ?
C9B Ru2B C0B Pt4B -118.2(4) . . . . ?
C8B Ru2B C0B Pt4B 120.7(4) . . . . ?
Pt3B Ru2B C0B Pt4B -38.8(3) . . . . ?
Ru3B Ru2B C0B Pt4B -89.2(3) . . . . ?
Pt1B Ru2B C0B Pt4B 48.7(2) . . . . ?
Ru1B Ru2B C0B Pt4B 104.7(4) . . . . ?
Pt2B Ru2B C0B Pt4B 10.6(4) . . . . ?
Ru5B Ru2B C0B Pt4B -172.0(5) . . . . ?
C9B Ru2B C0B Ru1B 137.1(4) . . . . ?
C8B Ru2B C0B Ru1B 16.0(5) . . . . ?
Pt3B Ru2B C0B Ru1B -143.5(2) . . . . ?
Ru3B Ru2B C0B Ru1B 166.1(4) . . . . ?
Pt1B Ru2B C0B Ru1B -56.0(2) . . . . ?
Pt2B Ru2B C0B Ru1B -94.1(3) . . . . ?
Ru5B Ru2B C0B Ru1B 83.3(3) . . . . ?
Pt4B Ru2B C0B Ru1B -104.7(4) . . . . ?
C9B Ru2B C0B Ru3B -29.0(5) . . . . ?
C8B Ru2B C0B Ru3B -150.1(4) . . . . ?
Pt3B Ru2B C0B Ru3B 50.4(2) . . . . ?
Pt1B Ru2B C0B Ru3B 137.9(2) . . . . ?
Ru1B Ru2B C0B Ru3B -166.1(4) . . . . ?
Pt2B Ru2B C0B Ru3B 99.8(2) . . . . ?
Ru5B Ru2B C0B Ru3B -82.8(3) . . . . ?
Pt4B Ru2B C0B Ru3B 89.2(3) . . . . ?
C9B Ru2B C0B Ru5B 53.8(5) . . . . ?
C8B Ru2B C0B Ru5B -67.3(5) . . . . ?
Pt3B Ru2B C0B Ru5B 133.2(2) . . . . ?
Ru3B Ru2B C0B Ru5B 82.8(3) . . . . ?
Pt1B Ru2B C0B Ru5B -139.3(3) . . . . ?
Ru1B Ru2B C0B Ru5B -83.3(3) . . . . ?
Pt2B Ru2B C0B Ru5B -177.44(7) . . . . ?
Pt4B Ru2B C0B Ru5B 172.0(5) . . . . ?
C14B Ru4B C0B Pt4B -99.4(5) . . . . ?
C13B Ru4B C0B Pt4B 121.2(5) . . . . ?
C4B Ru4B C0B Pt4B 6.1(4) . . . . ?
Ru5B Ru4B C0B Pt4B 172.3(5) . . . . ?
Ru3B Ru4B C0B Pt4B 89.6(3) . . . . ?
Ru1B Ru4B C0B Pt4B -104.6(4) . . . . ?
C14B Ru4B C0B Ru1B 5.2(6) . . . . ?
C13B Ru4B C0B Ru1B -134.3(5) . . . . ?
C4B Ru4B C0B Ru1B 110.7(4) . . . . ?
Pt4B Ru4B C0B Ru1B 104.6(4) . . . . ?
Ru5B Ru4B C0B Ru1B -83.1(3) . . . . ?
Ru3B Ru4B C0B Ru1B -165.8(4) . . . . ?
C14B Ru4B C0B Ru3B 171.0(5) . . . . ?
C13B Ru4B C0B Ru3B 31.5(6) . . . . ?
C4B Ru4B C0B Ru3B -83.5(4) . . . . ?
Pt4B Ru4B C0B Ru3B -89.6(3) . . . . ?
Ru5B Ru4B C0B Ru3B 82.7(3) . . . . ?
Ru1B Ru4B C0B Ru3B 165.8(4) . . . . ?
C14B Ru4B C0B Ru5B 88.3(5) . . . . ?
C13B Ru4B C0B Ru5B -51.2(6) . . . . ?
C4B Ru4B C0B Ru5B -166.2(4) . . . . ?
Pt4B Ru4B C0B Ru5B -172.3(5) . . . . ?
Ru3B Ru4B C0B Ru5B -82.7(3) . . . . ?
Ru1B Ru4B C0B Ru5B 83.1(3) . . . . ?
C4B Pt4B C0B Ru2B 171.2(4) . . . . ?
Pt1B Pt4B C0B Ru2B -50.8(3) . . . . ?
Ru4B Pt4B C0B Ru2B 176.3(5) . . . . ?
Pt3B Pt4B C0B Ru2B 38.6(3) . . . . ?
Ru3B Pt4B C0B Ru2B 86.6(4) . . . . ?
Ru1B Pt4B C0B Ru2B -90.3(4) . . . . ?
C4B Pt4B C0B Ru4B -5.1(4) . . . . ?
Pt1B Pt4B C0B Ru4B 132.8(3) . . . . ?
Pt3B Pt4B C0B Ru4B -137.7(2) . . . . ?
Ru3B Pt4B C0B Ru4B -89.7(3) . . . . ?
Ru2B Pt4B C0B Ru4B -176.3(5) . . . . ?
Ru1B Pt4B C0B Ru4B 93.3(5) . . . . ?
C4B Pt4B C0B Ru1B -98.5(5) . . . . ?
Pt1B Pt4B C0B Ru1B 39.5(3) . . . . ?
Ru4B Pt4B C0B Ru1B -93.3(5) . . . . ?
Pt3B Pt4B C0B Ru1B 128.9(4) . . . . ?
Ru3B Pt4B C0B Ru1B 176.9(6) . . . . ?
Ru2B Pt4B C0B Ru1B 90.3(4) . . . . ?
C4B Pt4B C0B Ru3B 84.6(4) . . . . ?
Pt1B Pt4B C0B Ru3B -137.4(3) . . . . ?
Ru4B Pt4B C0B Ru3B 89.7(3) . . . . ?
Pt3B Pt4B C0B Ru3B -48.0(3) . . . . ?
Ru2B Pt4B C0B Ru3B -86.6(4) . . . . ?
Ru1B Pt4B C0B Ru3B -176.9(6) . . . . ?
C5B Ru1B C0B Ru2B 170.2(4) . . . . ?
C6B Ru1B C0B Ru2B 6.0(6) . . . . ?
C7B Ru1B C0B Ru2B -90.9(4) . . . . ?
Pt1B Ru1B C0B Ru2B 57.8(2) . . . . ?
Ru5B Ru1B C0B Ru2B -88.5(3) . . . . ?
Ru4B Ru1B C0B Ru2B -176.0(5) . . . . ?
Pt4B Ru1B C0B Ru2B 96.8(5) . . . . ?
C5B Ru1B C0B Ru4B -13.8(6) . . . . ?
C6B Ru1B C0B Ru4B -178.0(4) . . . . ?
C7B Ru1B C0B Ru4B 85.0(4) . . . . ?
Pt1B Ru1B C0B Ru4B -126.2(3) . . . . ?
Ru5B Ru1B C0B Ru4B 87.5(4) . . . . ?
Ru2B Ru1B C0B Ru4B 176.0(5) . . . . ?
Pt4B Ru1B C0B Ru4B -87.3(4) . . . . ?
C5B Ru1B C0B Pt4B 73.5(6) . . . . ?
C6B Ru1B C0B Pt4B -90.8(6) . . . . ?
C7B Ru1B C0B Pt4B 172.3(4) . . . . ?
Pt1B Ru1B C0B Pt4B -38.9(3) . . . . ?
Ru5B Ru1B C0B Pt4B 174.8(6) . . . . ?
Ru2B Ru1B C0B Pt4B -96.8(5) . . . . ?
Ru4B Ru1B C0B Pt4B 87.3(4) . . . . ?
C5B Ru1B C0B Ru3B -119(2) . . . . ?
C6B Ru1B C0B Ru3B 77(2) . . . . ?
C7B Ru1B C0B Ru3B -20(2) . . . . ?
Pt1B Ru1B C0B Ru3B 129(2) . . . . ?
Ru5B Ru1B C0B Ru3B -17(2) . . . . ?
Ru2B Ru1B C0B Ru3B 71(2) . . . . ?
Ru4B Ru1B C0B Ru3B -105(2) . . . . ?
Pt4B Ru1B C0B Ru3B 168(3) . . . . ?
C5B Ru1B C0B Ru5B -101.3(5) . . . . ?
C6B Ru1B C0B Ru5B 94.5(5) . . . . ?
C7B Ru1B C0B Ru5B -2.4(4) . . . . ?
Pt1B Ru1B C0B Ru5B 146.3(3) . . . . ?
Ru2B Ru1B C0B Ru5B 88.5(3) . . . . ?
Ru4B Ru1B C0B Ru5B -87.5(4) . . . . ?
Pt4B Ru1B C0B Ru5B -174.8(6) . . . . ?
C11B Ru3B C0B Ru2B -169.9(4) . . . . ?
C10B Ru3B C0B Ru2B -18.4(6) . . . . ?
C12B Ru3B C0B Ru2B 88.9(4) . . . . ?
Ru5B Ru3B C0B Ru2B 88.7(3) . . . . ?
Pt3B Ru3B C0B Ru2B -49.5(2) . . . . ?
Ru4B Ru3B C0B Ru2B 176.7(4) . . . . ?
Pt4B Ru3B C0B Ru2B -96.9(4) . . . . ?
C11B Ru3B C0B Ru4B 13.4(5) . . . . ?
C10B Ru3B C0B Ru4B 164.8(4) . . . . ?
C12B Ru3B C0B Ru4B -87.9(4) . . . . ?
Ru5B Ru3B C0B Ru4B -88.0(3) . . . . ?
Pt3B Ru3B C0B Ru4B 133.7(2) . . . . ?
Ru2B Ru3B C0B Ru4B -176.7(4) . . . . ?
Pt4B Ru3B C0B Ru4B 86.3(3) . . . . ?
C11B Ru3B C0B Pt4B -72.9(5) . . . . ?
C10B Ru3B C0B Pt4B 78.5(6) . . . . ?
C12B Ru3B C0B Pt4B -174.2(4) . . . . ?
Ru5B Ru3B C0B Pt4B -174.3(5) . . . . ?
Pt3B Ru3B C0B Pt4B 47.4(3) . . . . ?
Ru2B Ru3B C0B Pt4B 96.9(4) . . . . ?
Ru4B Ru3B C0B Pt4B -86.3(3) . . . . ?
C11B Ru3B C0B Ru1B 119(2) . . . . ?
C10B Ru3B C0B Ru1B -90(2) . . . . ?
C12B Ru3B C0B Ru1B 18(2) . . . . ?
Ru5B Ru3B C0B Ru1B 17(2) . . . . ?
Pt3B Ru3B C0B Ru1B -121(2) . . . . ?
Ru2B Ru3B C0B Ru1B -71(2) . . . . ?
Ru4B Ru3B C0B Ru1B 105(2) . . . . ?
Pt4B Ru3B C0B Ru1B -168(2) . . . . ?
C11B Ru3B C0B Ru5B 101.4(4) . . . . ?
C10B Ru3B C0B Ru5B -107.1(5) . . . . ?
C12B Ru3B C0B Ru5B 0.1(4) . . . . ?
Pt3B Ru3B C0B Ru5B -138.3(3) . . . . ?
Ru2B Ru3B C0B Ru5B -88.7(3) . . . . ?
Ru4B Ru3B C0B Ru5B 88.0(3) . . . . ?
Pt4B Ru3B C0B Ru5B 174.3(5) . . . . ?
C16B Ru5B C0B Ru2B -3.5(6) . . . . ?
C15B Ru5B C0B Ru2B -176.4(4) . . . . ?
C7B Ru5B C0B Ru2B 91.1(4) . . . . ?
C12B Ru5B C0B Ru2B -87.0(3) . . . . ?
Ru1B Ru5B C0B Ru2B 88.7(3) . . . . ?
Ru3B Ru5B C0B Ru2B -86.9(4) . . . . ?
Ru4B Ru5B C0B Ru2B -176.8(5) . . . . ?
C16B Ru5B C0B Ru4B 173.4(4) . . . . ?
C15B Ru5B C0B Ru4B 0.4(6) . . . . ?
C7B Ru5B C0B Ru4B -92.1(4) . . . . ?
C12B Ru5B C0B Ru4B 89.9(3) . . . . ?
Ru1B Ru5B C0B Ru4B -94.4(4) . . . . ?
Ru3B Ru5B C0B Ru4B 90.0(3) . . . . ?
Ru2B Ru5B C0B Ru4B 176.8(5) . . . . ?
C16B Ru5B C0B Ru1B -92.2(5) . . . . ?
C15B Ru5B C0B Ru1B 94.8(5) . . . . ?
C7B Ru5B C0B Ru1B 2.4(4) . . . . ?
C12B Ru5B C0B Ru1B -175.7(3) . . . . ?
Ru3B Ru5B C0B Ru1B -175.6(5) . . . . ?
Ru2B Ru5B C0B Ru1B -88.7(3) . . . . ?
Ru4B Ru5B C0B Ru1B 94.4(4) . . . . ?
C16B Ru5B C0B Ru3B 83.4(5) . . . . ?
C15B Ru5B C0B Ru3B -89.6(5) . . . . ?
C7B Ru5B C0B Ru3B 178.0(3) . . . . ?
C12B Ru5B C0B Ru3B -0.1(3) . . . . ?
Ru1B Ru5B C0B Ru3B 175.6(5) . . . . ?
Ru2B Ru5B C0B Ru3B 86.9(4) . . . . ?
Ru4B Ru5B C0B Ru3B -90.0(3) . . . . ?
P1B Pt1B C1B O1B 49.7(10) . . . . ?
Pt2B Pt1B C1B O1B -168.1(12) . . . . ?
Pt4B Pt1B C1B O1B -169.3(8) . . . . ?
Ru1B Pt1B C1B O1B -63.8(11) . . . . ?
Ru2B Pt1B C1B O1B -117.6(10) . . . . ?
P1B Pt1B C1B Pt2B -142.15(19) . . . . ?
Pt4B Pt1B C1B Pt2B -1.1(5) . . . . ?
Ru1B Pt1B C1B Pt2B 104.4(3) . . . . ?
Ru2B Pt1B C1B Pt2B 50.5(2) . . . . ?
C2B Pt2B C1B O1B 70(2) . . . . ?
P2B Pt2B C1B O1B -35.8(10) . . . . ?
Pt1B Pt2B C1B O1B 168.1(12) . . . . ?
Pt3B Pt2B C1B O1B 158.3(9) . . . . ?
Ru2B Pt2B C1B O1B 118.2(10) . . . . ?
C2B Pt2B C1B Pt1B -97.7(14) . . . . ?
P2B Pt2B C1B Pt1B 156.1(2) . . . . ?
Pt3B Pt2B C1B Pt1B -9.8(5) . . . . ?
Ru2B Pt2B C1B Pt1B -49.9(2) . . . . ?
P3B Pt3B C2B O2B -65.8(11) . . . . ?
C10B Pt3B C2B O2B 32.6(11) . . . . ?
Pt2B Pt3B C2B O2B 172.7(13) . . . . ?
Ru2B Pt3B C2B O2B 114.5(11) . . . . ?
Pt4B Pt3B C2B O2B 159.4(8) . . . . ?
Ru3B Pt3B C2B O2B 70.8(11) . . . . ?
P3B Pt3B C2B Pt2B 121.6(2) . . . . ?
C10B Pt3B C2B Pt2B -140.0(3) . . . . ?
Ru2B Pt3B C2B Pt2B -58.2(2) . . . . ?
Pt4B Pt3B C2B Pt2B -13.3(5) . . . . ?
Ru3B Pt3B C2B Pt2B -101.9(3) . . . . ?
C1B Pt2B C2B O2B -67(2) . . . . ?
P2B Pt2B C2B O2B 38.8(12) . . . . ?
Pt1B Pt2B C2B O2B -148.8(10) . . . . ?
Pt3B Pt2B C2B O2B -172.1(14) . . . . ?
Ru2B Pt2B C2B O2B -116.0(12) . . . . ?
C1B Pt2B C2B Pt3B 104.8(14) . . . . ?
P2B Pt2B C2B Pt3B -149.1(2) . . . . ?
Pt1B Pt2B C2B Pt3B 23.3(5) . . . . ?
Ru2B Pt2B C2B Pt3B 56.1(2) . . . . ?
C14B Ru4B C4B O4B -57(2) . . . . ?
C13B Ru4B C4B O4B 31(2) . . . . ?
C0B Ru4B C4B O4B 169(2) . . . . ?
Pt4B Ru4B C4B O4B 174(2) . . . . ?
Ru5B Ru4B C4B O4B 150.4(18) . . . . ?
Ru3B Ru4B C4B O4B 123(2) . . . . ?
Ru1B Ru4B C4B O4B -147(2) . . . . ?
C14B Ru4B C4B Pt4B 128.7(4) . . . . ?
C13B Ru4B C4B Pt4B -142.8(4) . . . . ?
C0B Ru4B C4B Pt4B -5.6(4) . . . . ?
Ru5B Ru4B C4B Pt4B -23.9(7) . . . . ?
Ru3B Ru4B C4B Pt4B -51.7(2) . . . . ?
Ru1B Ru4B C4B Pt4B 38.5(4) . . . . ?
C3B Pt4B C4B O4B 9.6(11) . . . . ?
C0B Pt4B C4B O4B -171.3(11) . . . . ?
Pt1B Pt4B C4B O4B 111.2(10) . . . . ?
Ru4B Pt4B C4B O4B -176.7(13) . . . . ?
Pt3B Pt4B C4B O4B -85.1(11) . . . . ?
Ru3B Pt4B C4B O4B -125.2(11) . . . . ?
Ru2B Pt4B C4B O4B -163.8(9) . . . . ?
Ru1B Pt4B C4B O4B 151.1(10) . . . . ?
C3B Pt4B C4B Ru4B -173.7(4) . . . . ?
C0B Pt4B C4B Ru4B 5.4(4) . . . . ?
Pt1B Pt4B C4B Ru4B -72.1(4) . . . . ?
Pt3B Pt4B C4B Ru4B 91.7(4) . . . . ?
Ru3B Pt4B C4B Ru4B 51.5(3) . . . . ?
Ru2B Pt4B C4B Ru4B 12.9(5) . . . . ?
Ru1B Pt4B C4B Ru4B -32.2(3) . . . . ?
C5B Ru1B C7B O7B -48.1(12) . . . . ?
C6B Ru1B C7B O7B 41.2(12) . . . . ?
C0B Ru1B C7B O7B 180.0(12) . . . . ?
Pt1B Ru1B C7B O7B 96.9(12) . . . . ?
Ru5B Ru1B C7B O7B 177.5(14) . . . . ?
Ru2B Ru1B C7B O7B 135.0(11) . . . . ?
Ru4B Ru1B C7B O7B -137.9(12) . . . . ?
Pt4B Ru1B C7B O7B -173.5(9) . . . . ?
C5B Ru1B C7B Ru5B 134.5(4) . . . . ?
C6B Ru1B C7B Ru5B -136.2(4) . . . . ?
C0B Ru1B C7B Ru5B 2.5(4) . . . . ?
Pt1B Ru1B C7B Ru5B -80.5(5) . . . . ?
Ru2B Ru1B C7B Ru5B -42.4(3) . . . . ?
Ru4B Ru1B C7B Ru5B 44.6(3) . . . . ?
Pt4B Ru1B C7B Ru5B 9.0(5) . . . . ?
C16B Ru5B C7B O7B -44.2(12) . . . . ?
C15B Ru5B C7B O7B 49.8(12) . . . . ?
C0B Ru5B C7B O7B -179.9(11) . . . . ?
Ru1B Ru5B C7B O7B -177.5(14) . . . . ?
Ru3B Ru5B C7B O7B -177.4(8) . . . . ?
Ru2B Ru5B C7B O7B -135.8(11) . . . . ?
Ru4B Ru5B C7B O7B 135.4(11) . . . . ?
C16B Ru5B C7B Ru1B 133.3(4) . . . . ?
C15B Ru5B C7B Ru1B -132.7(4) . . . . ?
C0B Ru5B C7B Ru1B -2.4(4) . . . . ?
Ru3B Ru5B C7B Ru1B 0.1(6) . . . . ?
Ru2B Ru5B C7B Ru1B 41.7(3) . . . . ?
Ru4B Ru5B C7B Ru1B -47.1(3) . . . . ?
C11B Ru3B C10B O10B -65(3) . . . . ?
C12B Ru3B C10B O10B 26(3) . . . . ?
C0B Ru3B C10B O10B 137(2) . . . . ?
Ru5B Ru3B C10B O10B 69(3) . . . . ?
Pt3B Ru3B C10B O10B 174(3) . . . . ?
Ru2B Ru3B C10B O10B 124(3) . . . . ?
Ru4B Ru3B C10B O10B -137(2) . . . . ?
Pt4B Ru3B C10B O10B -174(2) . . . . ?
C11B Ru3B C10B Pt3B 120.6(3) . . . . ?
C12B Ru3B C10B Pt3B -148.3(3) . . . . ?
C0B Ru3B C10B Pt3B -37.3(5) . . . . ?
Ru5B Ru3B C10B Pt3B -105.0(3) . . . . ?
Ru2B Ru3B C10B Pt3B -50.17(18) . . . . ?
Ru4B Ru3B C10B Pt3B 48.1(17) . . . . ?
Pt4B Ru3B C10B Pt3B 11.6(3) . . . . ?
C2B Pt3B C10B O10B -44.8(9) . . . . ?
P3B Pt3B C10B O10B 55.3(8) . . . . ?
Pt2B Pt3B C10B O10B -86.3(8) . . . . ?
Ru2B Pt3B C10B O10B -126.3(8) . . . . ?
Pt4B Pt3B C10B O10B 170.6(7) . . . . ?
Ru3B Pt3B C10B O10B -178.0(10) . . . . ?
C2B Pt3B C10B Ru3B 133.2(3) . . . . ?
P3B Pt3B C10B Ru3B -126.7(2) . . . . ?
Pt2B Pt3B C10B Ru3B 91.7(4) . . . . ?
Ru2B Pt3B C10B Ru3B 51.7(2) . . . . ?
Pt4B Pt3B C10B Ru3B -11.4(3) . . . . ?
C11B Ru3B C12B O12B 52.9(16) . . . . ?
C10B Ru3B C12B O12B -39.1(15) . . . . ?
C0B Ru3B C12B O12B -177.8(15) . . . . ?
Ru5B Ru3B C12B O12B -177.7(17) . . . . ?
Pt3B Ru3B C12B O12B -81.2(16) . . . . ?
Ru2B Ru3B C12B O12B -132.4(15) . . . . ?
Ru4B Ru3B C12B O12B 138.0(15) . . . . ?
Pt4B Ru3B C12B O12B 174.9(12) . . . . ?
C11B Ru3B C12B Ru5B -129.4(4) . . . . ?
C10B Ru3B C12B Ru5B 138.6(3) . . . . ?
C0B Ru3B C12B Ru5B -0.1(4) . . . . ?
Pt3B Ru3B C12B Ru5B 96.5(4) . . . . ?
Ru2B Ru3B C12B Ru5B 45.2(2) . . . . ?
Ru4B Ru3B C12B Ru5B -44.4(2) . . . . ?
Pt4B Ru3B C12B Ru5B -7.4(6) . . . . ?
C16B Ru5B C12B O12B 43.0(10) . . . . ?
C15B Ru5B C12B O12B -51.3(10) . . . . ?
C0B Ru5B C12B O12B 178.6(9) . . . . ?
Ru1B Ru5B C12B O12B 173.7(7) . . . . ?
Ru3B Ru5B C12B O12B 178.4(11) . . . . ?
Ru2B Ru5B C12B O12B 134.7(9) . . . . ?
Ru4B Ru5B C12B O12B -136.9(9) . . . . ?
C16B Ru5B C12B Ru3B -135.5(4) . . . . ?
C15B Ru5B C12B Ru3B 130.3(4) . . . . ?
C0B Ru5B C12B Ru3B 0.1(4) . . . . ?
Ru1B Ru5B C12B Ru3B -4.7(5) . . . . ?
Ru2B Ru5B C12B Ru3B -43.8(3) . . . . ?
Ru4B Ru5B C12B Ru3B 44.7(3) . . . . ?
C29B P1B C17B C18B -44.8(9) . . . . ?
C23B P1B C17B C18B -150.3(8) . . . . ?
Pt1B P1B C17B C18B 81.4(8) . . . . ?
C29B P1B C17B C22B 139.8(7) . . . . ?
C23B P1B C17B C22B 34.4(8) . . . . ?
Pt1B P1B C17B C22B -94.0(7) . . . . ?
C22B C17B C18B C19B 0.5(14) . . . . ?
P1B C17B C18B C19B -175.1(7) . . . . ?
C17B C18B C19B C20B 0.1(16) . . . . ?
C18B C19B C20B C21B -1.0(17) . . . . ?
C19B C20B C21B C22B 1.2(16) . . . . ?
C18B C17B C22B C21B -0.2(14) . . . . ?
P1B C17B C22B C21B 175.4(7) . . . . ?
C20B C21B C22B C17B -0.6(15) . . . . ?
C17B P1B C23B C28B -141.4(8) . . . . ?
C29B P1B C23B C28B 108.8(8) . . . . ?
Pt1B P1B C23B C28B -17.2(9) . . . . ?
C17B P1B C23B C24B 45.6(9) . . . . ?
C29B P1B C23B C24B -64.2(8) . . . . ?
Pt1B P1B C23B C24B 169.8(6) . . . . ?
C28B C23B C24B C25B 2.1(15) . . . . ?
P1B C23B C24B C25B 175.5(9) . . . . ?
C23B C24B C25B C26B -1.4(18) . . . . ?
C24B C25B C26B C27B -0.3(17) . . . . ?
C25B C26B C27B C28B 1.3(16) . . . . ?
C26B C27B C28B C23B -0.5(16) . . . . ?
C24B C23B C28B C27B -1.1(15) . . . . ?
P1B C23B C28B C27B -174.1(8) . . . . ?
C17B P1B C29B C30B 158.6(8) . . . . ?
C23B P1B C29B C30B -92.2(8) . . . . ?
Pt1B P1B C29B C30B 35.2(9) . . . . ?
C17B P1B C29B C34B -34.0(9) . . . . ?
C23B P1B C29B C34B 75.1(9) . . . . ?
Pt1B P1B C29B C34B -157.4(7) . . . . ?
C34B C29B C30B C31B -0.5(15) . . . . ?
P1B C29B C30B C31B 167.5(8) . . . . ?
C29B C30B C31B C32B -1.4(16) . . . . ?
C30B C31B C32B C33B 1.0(17) . . . . ?
C31B C32B C33B C34B 1.2(19) . . . . ?
C32B C33B C34B C29B -3.1(18) . . . . ?
C30B C29B C34B C33B 2.6(15) . . . . ?
P1B C29B C34B C33B -164.8(9) . . . . ?
C41B P2B C35B C40B -87.2(10) . . . . ?
C47B P2B C35B C40B 21.3(11) . . . . ?
Pt2B P2B C35B C40B 143.5(9) . . . . ?
C41B P2B C35B C36B 90.0(9) . . . . ?
C47B P2B C35B C36B -161.5(8) . . . . ?
Pt2B P2B C35B C36B -39.3(9) . . . . ?
C40B C35B C36B C37B 2.2(16) . . . . ?
P2B C35B C36B C37B -175.1(8) . . . . ?
C35B C36B C37B C38B -2.1(17) . . . . ?
C36B C37B C38B C39B 1.3(18) . . . . ?
C37B C38B C39B C40B -1(2) . . . . ?
C38B C39B C40B C35B 1(2) . . . . ?
C36B C35B C40B C39B -1.6(18) . . . . ?
P2B C35B C40B C39B 175.6(9) . . . . ?
C35B P2B C41B C46B -28.3(10) . . . . ?
C47B P2B C41B C46B -137.2(9) . . . . ?
Pt2B P2B C41B C46B 99.1(9) . . . . ?
C35B P2B C41B C42B 155.6(8) . . . . ?
C47B P2B C41B C42B 46.6(9) . . . . ?
Pt2B P2B C41B C42B -77.0(8) . . . . ?
C46B C41B C42B C43B 0.6(16) . . . . ?
P2B C41B C42B C43B 176.9(8) . . . . ?
C41B C42B C43B C44B -0.9(17) . . . . ?
C42B C43B C44B C45B 0.9(19) . . . . ?
C43B C44B C45B C46B 0(2) . . . . ?
C42B C41B C46B C45B -0.2(16) . . . . ?
P2B C41B C46B C45B -176.4(9) . . . . ?
C44B C45B C46B C41B 0.2(18) . . . . ?
C35B P2B C47B C48B -77.2(9) . . . . ?
C41B P2B C47B C48B 29.9(9) . . . . ?
Pt2B P2B C47B C48B 158.0(7) . . . . ?
C35B P2B C47B C52B 99.0(8) . . . . ?
C41B P2B C47B C52B -153.9(8) . . . . ?
Pt2B P2B C47B C52B -25.8(8) . . . . ?
C52B C47B C48B C49B 0.9(14) . . . . ?
P2B C47B C48B C49B 177.0(7) . . . . ?
C47B C48B C49B C50B -3.2(15) . . . . ?
C48B C49B C50B C51B 3.7(15) . . . . ?
C49B C50B C51B C52B -2.2(15) . . . . ?
C48B C47B C52B C51B 0.5(14) . . . . ?
P2B C47B C52B C51B -175.9(8) . . . . ?
C50B C51B C52B C47B 0.2(15) . . . . ?
C59B P3B C53B C54B -80.5(9) . . . . ?
C65B P3B C53B C54B 171.9(9) . . . . ?
Pt3B P3B C53B C54B 46.8(10) . . . . ?
C59B P3B C53B C58B 97.2(9) . . . . ?
C65B P3B C53B C58B -10.3(10) . . . . ?
Pt3B P3B C53B C58B -135.4(8) . . . . ?
C58B C53B C54B C55B 0.8(17) . . . . ?
P3B C53B C54B C55B 178.6(9) . . . . ?
C53B C54B C55B C56B -0.1(18) . . . . ?
C54B C55B C56B C57B 0.0(19) . . . . ?
C55B C56B C57B C58B -0.7(19) . . . . ?
C56B C57B C58B C53B 1.4(19) . . . . ?
C54B C53B C58B C57B -1.4(16) . . . . ?
P3B C53B C58B C57B -179.2(9) . . . . ?
C53B P3B C59B C64B -17.9(9) . . . . ?
C65B P3B C59B C64B 89.8(8) . . . . ?
Pt3B P3B C59B C64B -142.5(7) . . . . ?
C53B P3B C59B C60B 166.2(8) . . . . ?
C65B P3B C59B C60B -86.1(8) . . . . ?
Pt3B P3B C59B C60B 41.6(9) . . . . ?
C64B C59B C60B C61B -1.6(15) . . . . ?
P3B C59B C60B C61B 174.4(9) . . . . ?
C59B C60B C61B C62B 1.8(17) . . . . ?
C60B C61B C62B C63B -1.1(17) . . . . ?
C61B C62B C63B C64B 0.2(16) . . . . ?
C60B C59B C64B C63B 0.7(14) . . . . ?
P3B C59B C64B C63B -175.4(8) . . . . ?
C62B C63B C64B C59B 0.0(15) . . . . ?
C59B P3B C65B C70B 177.8(8) . . . . ?
C53B P3B C65B C70B -75.1(9) . . . . ?
Pt3B P3B C65B C70B 48.8(8) . . . . ?
C59B P3B C65B C66B -7.4(9) . . . . ?
C53B P3B C65B C66B 99.7(8) . . . . ?
Pt3B P3B C65B C66B -136.4(7) . . . . ?
C70B C65B C66B C67B -0.2(14) . . . . ?
P3B C65B C66B C67B -174.9(7) . . . . ?
C65B C66B C67B C68B 0.1(15) . . . . ?
C66B C67B C68B C69B -0.8(17) . . . . ?
C67B C68B C69B C70B 1.3(17) . . . . ?
C66B C65B C70B C69B 0.8(15) . . . . ?
P3B C65B C70B C69B 175.8(8) . . . . ?
C68B C69B C70B C65B -1.4(17) . . . . ?
